data_7028099
loop_
_publ_author_name
'Eichh\"ofer, Andreas'
'Fenske, Dieter'

_publ_section_title
;
 Syntheses and structures of new copper(I) selenide clusters
 [Cu32Se16(PPh3)12], [Cu52Se26(PPh3)16] and
 [Cu72Se36(PPh3)20]&#x200A;&#x2020;
;
_journal_issue 18
_journal_name_full 'Journal of the Chemical Society, Dalton Transactions'
_journal_page_first 2969
_journal_paper_doi 10.1039/a803675f
_journal_year 1998
_chemical_formula_structural '[Cu52Se26(PPh3)16]*2.5C4H8O'
_chemical_formula_sum 'C298 H240 Cu52 O2.5 P16 Se26'
_chemical_formula_weight 9713.46
_chemical_name_systematic
;
 ?
;
_space_group_IT_number 2
_symmetry_cell_setting triclinic
_symmetry_space_group_name_Hall '-P 1'
_symmetry_space_group_name_H-M 'P -1'
_atom_sites_solution_hydrogens geom
_atom_sites_solution_primary direct
_atom_sites_solution_secondary difmap
_audit_creation_method SHELXL
_cell_angle_alpha 91.00(3)
_cell_angle_beta 106.95(3)
_cell_angle_gamma 99.06(3)
_cell_formula_units_Z 2
_cell_length_a 22.336(5)
_cell_length_b 23.203(5)
_cell_length_c 37.894(8)
_cell_measurement_temperature 200(2)
_cell_volume 18510(8)
_computing_molecular_graphics 'SCHAKAL-92 (E.Keller, 1992)'
_computing_structure_refinement 'SHELXL-93 (Sheldrick, 1993)'
_computing_structure_solution 'SHELXS-86 (Sheldrick, 1990)'
_diffrn_ambient_temperature 200(2)
_diffrn_measurement_device STOE-IPDS
_diffrn_radiation_monochromator graphite
_diffrn_radiation_source 'fine-focus sealed tube'
_diffrn_radiation_type MoKa
_diffrn_radiation_wavelength 0.71073
_diffrn_reflns_av_R_equivalents 0.0892
_diffrn_reflns_av_sigmaI/netI 0.0771
_diffrn_reflns_limit_h_max 26
_diffrn_reflns_limit_h_min -26
_diffrn_reflns_limit_k_max 27
_diffrn_reflns_limit_k_min -25
_diffrn_reflns_limit_l_max 42
_diffrn_reflns_limit_l_min -44
_diffrn_reflns_number 85238
_diffrn_reflns_theta_max 25.09
_diffrn_reflns_theta_min 1.93
_exptl_absorpt_coefficient_mu 5.580
_exptl_crystal_colour brown
_exptl_crystal_density_diffrn 1.743
_exptl_crystal_F_000 9360
_refine_diff_density_max 7.745
_refine_diff_density_min -2.696
_refine_diff_density_rms 0.233
_refine_ls_extinction_method none
_refine_ls_goodness_of_fit_all 1.023
_refine_ls_goodness_of_fit_obs 1.078
_refine_ls_matrix_type full
_refine_ls_number_parameters 2059
_refine_ls_number_reflns 57270
_refine_ls_number_restraints 0
_refine_ls_restrained_S_all 1.027
_refine_ls_restrained_S_obs 1.078
_refine_ls_R_factor_all 0.1125
_refine_ls_R_factor_obs 0.0823
_refine_ls_shift/esd_max 2.310
_refine_ls_shift/esd_mean 0.012
_refine_ls_structure_factor_coef Fsqd
_refine_ls_weighting_details 'w=1/[s^2^(Fo^2^)+( 0.1529P)^2^+207.3769P] where P=(Fo^2^+2Fc^2^)/3'
_refine_ls_weighting_scheme calc
_refine_ls_wR_factor_all 0.2708
_refine_ls_wR_factor_obs 0.2371
_reflns_number_observed 39806
_reflns_number_total 57286
_reflns_observed_criterion >2sigma(I)
_cod_data_source_file f803675sup1.cif
_cod_data_source_block compound3
_cod_depositor_comments
;
The following automatic conversions were performed:

'_refine_ls_weighting_scheme' value 'calc w=1/[s^2^(Fo^2^)+(
0.1529P)^2^+207.3769P] where P=(Fo^2^+2Fc^2^)/3' was changed to
'calc'. New tag '_refine_ls_weighting_details' was created. The value
of the new tag was set to 'w=1/[s^2^(Fo^2^)+( 0.1529P)^2^+207.3769P]
where P=(Fo^2^+2Fc^2^)/3'.

Automatic conversion script
Id: cif_fix_values 3143 2015-03-26 13:38:13Z robertas 
;
_cod_original_cell_volume 18509.7(64)
_cod_original_sg_symbol_H-M P-1
_cod_original_formula_sum 'C298 H240 Cu52 O2.50 P16 Se26'
_cod_database_code 7028099

loop_
_symmetry_equiv_pos_as_xyz
'x, y, z'
'-x, -y, -z'

loop_
_atom_site_aniso_label
_atom_site_aniso_U_11
_atom_site_aniso_U_22
_atom_site_aniso_U_33
_atom_site_aniso_U_23
_atom_site_aniso_U_13
_atom_site_aniso_U_12
Se1 0.0368(6) 0.0279(7) 0.0309(6) 0.0035(5) 0.0102(5) 0.0073(5)
Se2 0.0345(6) 0.0306(7) 0.0281(6) 0.0033(5) 0.0129(5) 0.0066(5)
Se3 0.0368(6) 0.0303(7) 0.0287(6) 0.0054(5) 0.0138(5) 0.0065(5)
Se4 0.0367(6) 0.0298(7) 0.0351(7) 0.0053(5) 0.0102(5) 0.0069(5)
Se5 0.0406(6) 0.0319(7) 0.0312(6) 0.0033(5) 0.0147(5) 0.0074(5)
Se6 0.0378(6) 0.0347(7) 0.0302(6) 0.0044(5) 0.0123(5) 0.0077(5)
Se7 0.0364(6) 0.0350(7) 0.0297(6) 0.0060(5) 0.0092(5) 0.0068(5)
Se8 0.0364(6) 0.0320(7) 0.0278(6) 0.0061(5) 0.0119(5) 0.0057(5)
Se9 0.0395(7) 0.0311(7) 0.0394(7) 0.0082(5) 0.0116(6) 0.0086(5)
Se10 0.0334(6) 0.0389(8) 0.0335(6) 0.0059(5) 0.0152(5) 0.0094(5)
Se11 0.0354(6) 0.0413(8) 0.0326(6) 0.0044(5) 0.0128(5) 0.0085(5)
Se12 0.0400(7) 0.0323(7) 0.0344(7) 0.0070(5) 0.0128(5) 0.0047(5)
Se13 0.0375(6) 0.0287(7) 0.0319(6) 0.0036(5) 0.0146(5) 0.0054(5)
Se14 0.0350(6) 0.0317(7) 0.0294(6) 0.0036(5) 0.0120(5) 0.0077(5)
Se15 0.0343(6) 0.0386(8) 0.0354(7) 0.0034(5) 0.0117(5) 0.0076(5)
Se16 0.0380(7) 0.0374(8) 0.0366(7) 0.0055(6) 0.0076(6) 0.0047(5)
Se17 0.0395(7) 0.0368(8) 0.0365(7) 0.0032(5) 0.0175(6) 0.0083(5)
Se18 0.0343(6) 0.0360(7) 0.0318(6) 0.0057(5) 0.0155(5) 0.0092(5)
Se19 0.0364(6) 0.0332(7) 0.0305(6) 0.0066(5) 0.0136(5) 0.0082(5)
Se20 0.0371(6) 0.0341(7) 0.0309(6) 0.0013(5) 0.0141(5) 0.0077(5)
Se21 0.0399(6) 0.0307(7) 0.0341(7) 0.0038(5) 0.0125(5) 0.0091(5)
Se22 0.0357(6) 0.0353(7) 0.0331(6) 0.0081(5) 0.0112(5) 0.0089(5)
Se23 0.0353(6) 0.0301(7) 0.0334(6) 0.0038(5) 0.0120(5) 0.0080(5)
Se24 0.0353(6) 0.0298(7) 0.0382(7) 0.0058(5) 0.0171(5) 0.0078(5)
Se25 0.0370(6) 0.0374(8) 0.0264(6) 0.0056(5) 0.0112(5) 0.0061(5)
Se26 0.0407(7) 0.0647(11) 0.0631(10) 0.0337(8) 0.0234(7) 0.0153(7)
Cu1 0.0434(8) 0.0299(9) 0.0368(9) -0.0011(7) 0.0101(7) 0.0071(7)
Cu2 0.0379(8) 0.0315(9) 0.0467(9) 0.0038(7) 0.0226(7) 0.0079(6)
Cu3 0.0367(8) 0.0349(9) 0.0397(9) 0.0082(7) 0.0136(7) 0.0049(6)
Cu4 0.0422(9) 0.0475(11) 0.0568(11) 0.0163(9) 0.0167(8) 0.0119(8)
Cu5 0.0406(8) 0.0417(10) 0.0262(8) 0.0030(6) 0.0128(7) 0.0028(7)
Cu6 0.0388(8) 0.0347(9) 0.0360(8) 0.0022(7) 0.0145(7) 0.0049(6)
Cu7 0.0324(7) 0.0340(9) 0.0354(8) 0.0055(6) 0.0130(6) 0.0059(6)
Cu8 0.0439(9) 0.0392(10) 0.0406(9) 0.0038(7) 0.0163(7) 0.0001(7)
Cu9 0.0516(9) 0.0346(10) 0.0355(9) 0.0102(7) 0.0131(7) 0.0047(7)
Cu10 0.0553(10) 0.0379(10) 0.0384(9) 0.0059(7) 0.0235(8) 0.0113(7)
Cu11 0.0390(8) 0.0382(10) 0.0400(9) 0.0068(7) 0.0206(7) 0.0114(7)
Cu12 0.0413(8) 0.0342(10) 0.0483(10) 0.0036(7) 0.0169(8) 0.0103(7)
Cu13 0.0405(8) 0.0370(9) 0.0306(8) 0.0034(6) 0.0153(7) 0.0083(7)
Cu14 0.0495(9) 0.0440(11) 0.0407(9) -0.0027(7) 0.0249(8) 0.0064(8)
Cu15 0.0404(9) 0.0451(11) 0.0517(11) 0.0160(8) 0.0133(8) 0.0024(7)
Cu16 0.0401(8) 0.0409(10) 0.0331(8) 0.0037(7) 0.0125(7) 0.0088(7)
Cu17 0.0418(9) 0.0396(10) 0.0473(10) 0.0105(8) 0.0134(8) 0.0140(7)
Cu18 0.0348(8) 0.0564(12) 0.0497(11) -0.0021(9) 0.0088(8) 0.0141(8)
Cu19 0.0729(12) 0.0378(11) 0.0423(10) 0.0071(8) 0.0244(9) 0.0208(9)
Cu20 0.0555(10) 0.0358(10) 0.0468(10) 0.0139(8) 0.0216(8) 0.0157(8)
Cu21 0.0383(8) 0.0510(11) 0.0389(9) -0.0028(8) 0.0131(7) 0.0051(7)
Cu22 0.0436(8) 0.0330(9) 0.0311(8) 0.0004(6) 0.0122(7) 0.0112(7)
Cu23 0.0423(9) 0.0586(12) 0.0340(9) -0.0025(8) 0.0100(7) 0.0124(8)
Cu24 0.0377(8) 0.0379(10) 0.0503(10) 0.0143(8) 0.0132(8) 0.0094(7)
Cu25 0.0422(8) 0.0367(9) 0.0285(8) 0.0055(6) 0.0154(7) 0.0077(7)
Cu26 0.0390(9) 0.0489(12) 0.0634(12) 0.0178(9) 0.0170(8) 0.0124(8)
Cu27 0.0489(9) 0.0297(9) 0.0359(8) 0.0058(7) 0.0165(7) 0.0077(7)
Cu28 0.0424(9) 0.0435(10) 0.0391(9) 0.0122(7) 0.0193(7) 0.0091(7)
Cu29 0.0421(9) 0.0426(11) 0.0483(10) -0.0034(8) 0.0138(8) 0.0060(7)
Cu30 0.0440(9) 0.0382(10) 0.0467(10) 0.0092(8) 0.0045(8) 0.0072(7)
Cu31 0.0439(9) 0.0379(10) 0.0400(9) 0.0023(7) 0.0098(7) -0.0002(7)
Cu32 0.0470(9) 0.0395(10) 0.0420(9) 0.0122(7) 0.0193(8) 0.0026(7)
Cu33 0.0498(10) 0.0382(11) 0.0518(11) -0.0039(8) -0.0008(8) 0.0136(8)
Cu34 0.0431(9) 0.0519(12) 0.0451(10) -0.0010(8) 0.0252(8) 0.0024(8)
Cu35 0.0646(11) 0.0396(11) 0.0467(10) 0.0100(8) 0.0223(9) 0.0039(8)
Cu36 0.0456(9) 0.0361(10) 0.0391(9) 0.0012(7) 0.0054(7) 0.0038(7)
Cu37 0.0355(8) 0.0354(10) 0.0596(11) 0.0011(8) 0.0193(8) 0.0042(7)
Cu38 0.0431(9) 0.0390(10) 0.0433(9) 0.0046(7) 0.0078(7) 0.0096(7)
Cu39 0.0370(8) 0.0334(9) 0.0352(8) 0.0076(7) 0.0107(7) 0.0063(6)
Cu40 0.0608(11) 0.0557(13) 0.0408(10) -0.0061(8) 0.0187(9) 0.0209(9)
Cu41 0.0674(13) 0.068(2) 0.0576(13) 0.0096(11) 0.0214(11) 0.0087(11)
Cu42 0.0449(10) 0.0416(11) 0.0803(14) 0.0227(10) 0.0200(10) 0.0042(8)
Cu43 0.0694(12) 0.0612(14) 0.0386(10) -0.0051(9) 0.0252(9) 0.0007(10)
Cu44 0.0418(9) 0.0335(10) 0.0461(10) 0.0022(7) 0.0064(7) 0.0064(7)
Cu45 0.0355(8) 0.0521(11) 0.0430(9) 0.0131(8) 0.0122(7) 0.0126(7)
Cu46 0.0454(9) 0.0357(10) 0.0348(8) 0.0041(7) 0.0150(7) 0.0118(7)
Cu47 0.0650(12) 0.0702(15) 0.0352(10) 0.0098(9) 0.0088(9) -0.0210(10)
Cu48 0.0391(9) 0.0647(13) 0.0478(11) 0.0230(9) 0.0074(8) 0.0009(8)
Cu49 0.0669(12) 0.0653(15) 0.0589(13) 0.0085(10) 0.0270(11) 0.0222(10)
Cu50 0.0675(12) 0.0452(12) 0.0453(10) 0.0025(8) 0.0324(9) 0.0139(9)
Cu51 0.0632(12) 0.0642(14) 0.0496(11) -0.0170(9) 0.0330(10) 0.0026(10)
Cu52 0.0754(13) 0.0445(12) 0.0410(10) 0.0098(8) 0.0103(10) -0.0132(10)
P1 0.044(2) 0.053(2) 0.031(2) 0.001(2) 0.0107(15) 0.010(2)
P2 0.059(2) 0.029(2) 0.040(2) 0.0053(15) 0.020(2) 0.016(2)
P3 0.036(2) 0.034(2) 0.048(2) 0.0018(15) 0.021(2) 0.0067(14)
P4 0.039(2) 0.039(2) 0.035(2) -0.0017(14) 0.0099(15) 0.0031(14)
P5 0.049(2) 0.045(2) 0.049(2) 0.013(2) 0.021(2) 0.020(2)
P6 0.037(2) 0.053(3) 0.052(2) 0.011(2) 0.010(2) 0.011(2)
P7 0.051(2) 0.049(2) 0.025(2) 0.0031(15) 0.016(2) 0.004(2)
P8 0.043(2) 0.031(2) 0.038(2) 0.0059(14) 0.0139(15) 0.0073(14)
P9 0.036(2) 0.041(2) 0.065(3) -0.001(2) 0.016(2) 0.000(2)
P10 0.037(2) 0.041(2) 0.042(2) 0.001(2) 0.020(2) 0.0058(14)
P11 0.046(2) 0.040(2) 0.032(2) 0.0033(15) 0.0099(15) 0.0088(15)
P12 0.043(2) 0.037(2) 0.032(2) 0.0108(14) 0.0188(15) 0.0077(14)
P13 0.053(2) 0.039(2) 0.037(2) 0.014(2) 0.014(2) 0.006(2)
P14 0.038(2) 0.035(2) 0.041(2) 0.0063(15) 0.0156(15) 0.0043(14)
P15 0.046(2) 0.035(2) 0.037(2) -0.0054(15) 0.011(2) 0.0069(15)
P16 0.051(2) 0.036(2) 0.037(2) -0.0021(15) 0.024(2) 0.006(2)

loop_
_atom_site_label
_atom_site_type_symbol
_atom_site_fract_x
_atom_site_fract_y
_atom_site_fract_z
_atom_site_U_iso_or_equiv
_atom_site_thermal_displace_type
_atom_site_occupancy
_atom_site_calc_flag
_atom_site_refinement_flags
Se1 Se 0.41469(6) 0.14101(6) 0.26831(3) 0.0316(3) Uani 1 d .
Se2 Se 0.38603(6) 0.30059(6) 0.32332(3) 0.0301(3) Uani 1 d .
Se3 Se 0.29466(6) 0.10670(6) 0.33157(3) 0.0309(3) Uani 1 d .
Se4 Se 0.45796(6) 0.44750(6) 0.29459(4) 0.0338(3) Uani 1 d .
Se5 Se 0.33829(6) 0.01757(6) 0.15305(3) 0.0335(3) Uani 1 d .
Se6 Se 0.61957(6) 0.16699(6) 0.33024(3) 0.0336(3) Uani 1 d .
Se7 Se 0.26027(6) 0.16364(6) 0.11252(3) 0.0337(3) Uani 1 d .
Se8 Se 0.33725(6) 0.25630(6) 0.20273(3) 0.0315(3) Uani 1 d .
Se9 Se 0.48216(6) 0.02952(6) 0.34692(4) 0.0363(3) Uani 1 d .
Se10 Se 0.59512(6) 0.32489(6) 0.17845(4) 0.0338(3) Uani 1 d .
Se11 Se 0.41606(6) 0.29029(6) 0.09732(4) 0.0356(3) Uani 1 d .
Se12 Se 0.31582(6) -0.03161(6) 0.25393(4) 0.0353(3) Uani 1 d .
Se13 Se 0.21506(6) 0.09259(6) 0.20699(3) 0.0318(3) Uani 1 d .
Se14 Se 0.60800(6) 0.34947(6) 0.36334(3) 0.0313(3) Uani 1 d .
Se15 Se 0.72007(6) 0.30472(6) 0.29257(4) 0.0356(3) Uani 1 d .
Se16 Se 0.14006(6) 0.23998(6) 0.15744(4) 0.0383(3) Uani 1 d .
Se17 Se 0.64555(6) 0.15523(6) 0.22168(4) 0.0361(3) Uani 1 d .
Se18 Se 0.51367(6) 0.28129(6) 0.25548(3) 0.0324(3) Uani 1 d .
Se19 Se 0.44632(6) 0.42219(6) 0.18521(3) 0.0323(3) Uani 1 d .
Se20 Se 0.46512(6) 0.16215(6) 0.16555(3) 0.0330(3) Uani 1 d .
Se21 Se 0.51316(6) 0.02872(6) 0.24541(4) 0.0342(3) Uani 1 d .
Se22 Se 0.26666(6) 0.35958(6) 0.11270(4) 0.0341(3) Uani 1 d .
Se23 Se 0.27264(6) 0.40469(6) 0.22927(3) 0.0323(3) Uani 1 d .
Se24 Se 0.20954(6) 0.23758(6) 0.27994(4) 0.0328(3) Uani 1 d .
Se25 Se 0.49284(6) 0.21223(6) 0.38983(3) 0.0332(3) Uani 1 d .
Se26 Se 0.63183(7) 0.46801(8) 0.26886(5) 0.0533(4) Uani 1 d .
Cu1 Cu 0.48124(8) 0.35124(7) 0.28982(5) 0.0370(4) Uani 1 d .
Cu2 Cu 0.23741(7) 0.34334(7) 0.27172(5) 0.0363(4) Uani 1 d .
Cu3 Cu 0.50088(7) 0.29630(7) 0.35068(5) 0.0367(4) Uani 1 d .
Cu4 Cu 0.51925(8) 0.43587(9) 0.25184(6) 0.0478(4) Uani 1 d .
Cu5 Cu 0.37736(7) 0.17053(8) 0.37601(4) 0.0360(4) Uani 1 d .
Cu6 Cu 0.21504(7) 0.13002(7) 0.26964(4) 0.0359(4) Uani 1 d .
Cu7 Cu 0.36085(7) 0.37206(7) 0.27516(4) 0.0332(3) Uani 1 d .
Cu8 Cu 0.42215(8) 0.03055(8) 0.27295(5) 0.0412(4) Uani 1 d .
Cu9 Cu 0.37794(8) -0.03237(8) 0.31765(5) 0.0408(4) Uani 1 d .
Cu10 Cu 0.63687(9) 0.20827(8) 0.27443(5) 0.0414(4) Uani 1 d .
Cu11 Cu 0.29350(7) 0.26795(7) 0.25299(5) 0.0365(4) Uani 1 d .
Cu12 Cu 0.39547(8) 0.07918(8) 0.33874(5) 0.0400(4) Uani 1 d .
Cu13 Cu 0.40705(7) 0.25405(7) 0.27070(4) 0.0348(3) Uani 1 d .
Cu14 Cu 0.42021(8) 0.06864(8) 0.12915(5) 0.0425(4) Uani 1 d .
Cu15 Cu 0.53696(8) 0.11999(8) 0.21823(5) 0.0462(4) Uani 1 d .
Cu16 Cu 0.59578(8) 0.23529(8) 0.37411(4) 0.0375(4) Uani 1 d .
Cu17 Cu 0.62445(8) 0.09384(8) 0.27295(5) 0.0420(4) Uani 1 d .
Cu18 Cu 0.62004(8) 0.31958(9) 0.25164(5) 0.0471(4) Uani 1 d .
Cu19 Cu 0.38078(10) -0.03598(8) 0.21192(5) 0.0481(4) Uani 1 d .
Cu20 Cu 0.25551(9) 0.26276(8) 0.13898(5) 0.0436(4) Uani 1 d .
Cu21 Cu 0.37815(8) 0.34110(8) 0.14169(5) 0.0428(4) Uani 1 d .
Cu22 Cu 0.53190(8) 0.41356(7) 0.34922(4) 0.0351(3) Uani 1 d .
Cu23 Cu 0.29667(8) 0.27999(9) 0.08212(5) 0.0449(4) Uani 1 d .
Cu24 Cu 0.34546(8) 0.12530(8) 0.15684(5) 0.0415(4) Uani 1 d .
Cu25 Cu 0.42877(7) 0.19432(7) 0.32625(4) 0.0346(3) Uani 1 d .
Cu26 Cu 0.52457(8) 0.19959(9) 0.29659(6) 0.0493(5) Uani 1 d .
Cu27 Cu 0.38846(8) 0.45123(7) 0.22944(5) 0.0372(4) Uani 1 d .
Cu28 Cu 0.60682(8) 0.39527(8) 0.30737(5) 0.0398(4) Uani 1 d .
Cu29 Cu 0.53372(8) 0.08486(8) 0.30381(5) 0.0445(4) Uani 1 d .
Cu30 Cu 0.57526(8) 0.22600(8) 0.20064(5) 0.0448(4) Uani 1 d .
Cu31 Cu 0.23481(8) 0.06769(8) 0.14257(5) 0.0420(4) Uani 1 d .
Cu32 Cu 0.49486(8) 0.36923(8) 0.13873(5) 0.0419(4) Uani 1 d .
Cu33 Cu 0.51310(9) 0.13246(8) 0.35928(6) 0.0494(4) Uani 1 d .
Cu34 Cu 0.69390(8) 0.26255(9) 0.22915(5) 0.0448(4) Uani 1 d .
Cu35 Cu 0.21694(10) 0.16929(8) 0.16454(5) 0.0495(4) Uani 1 d .
Cu36 Cu 0.21199(8) 0.31478(8) 0.19798(5) 0.0422(4) Uani 1 d .
Cu37 Cu 0.71147(8) 0.40598(8) 0.28582(5) 0.0426(4) Uani 1 d .
Cu38 Cu 0.48884(8) 0.26278(8) 0.15133(5) 0.0426(4) Uani 1 d .
Cu39 Cu 0.31098(7) 0.20590(7) 0.31189(4) 0.0351(3) Uani 1 d .
Cu40 Cu 0.30684(9) 0.06457(9) 0.27564(5) 0.0505(5) Uani 1 d .
Cu41 Cu 0.61627(11) 0.40952(11) 0.21997(6) 0.0640(6) Uani 1 d .
Cu42 Cu 0.36484(9) 0.22053(9) 0.12952(7) 0.0555(5) Uani 1 d .
Cu43 Cu 0.30408(10) 0.37317(10) 0.17784(5) 0.0557(5) Uani 1 d .
Cu44 Cu 0.31102(8) 0.16100(8) 0.23221(5) 0.0419(4) Uani 1 d .
Cu45 Cu 0.16754(8) 0.32456(8) 0.12527(5) 0.0427(4) Uani 1 d .
Cu46 Cu 0.30863(8) 0.04801(7) 0.20825(5) 0.0374(4) Uani 1 d .
Cu47 Cu 0.18618(10) 0.20819(10) 0.21742(5) 0.0617(6) Uani 1 d .
Cu48 Cu 0.42722(8) 0.06740(9) 0.20393(5) 0.0524(5) Uani 1 d .
Cu49 Cu 0.51002(11) 0.34401(11) 0.20455(6) 0.0606(5) Uani 1 d .
Cu50 Cu 0.63045(10) 0.28657(9) 0.31919(5) 0.0488(4) Uani 1 d .
Cu51 Cu 0.42822(10) 0.19619(10) 0.21345(6) 0.0567(5) Uani 1 d .
Cu52 Cu 0.41083(11) 0.34494(9) 0.21918(5) 0.0577(5) Uani 1 d .
P1 P 0.2504(2) 0.2540(2) 0.02233(10) 0.0423(8) Uani 1 d .
P2 P 0.4038(2) -0.1233(2) 0.20044(10) 0.0406(8) Uani 1 d .
P3 P 0.1708(2) 0.3763(2) 0.29935(10) 0.0373(8) Uani 1 d .
P4 P 0.1490(2) 0.0035(2) 0.11185(10) 0.0384(8) Uani 1 d .
P5 P 0.7074(2) 0.0517(2) 0.30254(11) 0.0445(9) Uani 1 d .
P6 P 0.0869(2) 0.3709(2) 0.09802(12) 0.0473(9) Uani 1 d .
P7 P 0.3750(2) 0.1795(2) 0.43467(9) 0.0412(8) Uani 1 d .
P8 P 0.3748(2) 0.5449(2) 0.22131(10) 0.0364(7) Uani 1 d .
P9 P 0.8062(2) 0.4635(2) 0.31610(13) 0.0481(9) Uani 1 d .
P10 P 0.7537(2) 0.2719(2) 0.19097(10) 0.0384(8) Uani 1 d .
P11 P 0.6740(2) 0.2385(2) 0.42893(10) 0.0394(8) Uani 1 d .
P12 P 0.5274(2) 0.4431(2) 0.10881(9) 0.0355(7) Uani 1 d .
P13 P 0.3548(2) -0.1023(2) 0.35393(10) 0.0430(8) Uani 1 d .
P14 P 0.1228(2) 0.0807(2) 0.27692(10) 0.0377(8) Uani 1 d .
P15 P 0.5411(2) 0.4894(2) 0.38918(10) 0.0396(8) Uani 1 d .
P16 P 0.4591(2) 0.0466(2) 0.08372(10) 0.0395(8) Uani 1 d .
C1 C 0.2793(6) 0.1956(7) 0.0025(4) 0.042(3) Uiso 1 d .
C2 C 0.2805(8) 0.1438(8) 0.0199(5) 0.056(4) Uiso 1 d .
H2 H 0.2673(8) 0.1411(8) 0.0416(5) 0.068 Uiso 1 calc R
C3 C 0.3000(9) 0.0951(9) 0.0073(6) 0.066(5) Uiso 1 d .
H3 H 0.3019(9) 0.0606(9) 0.0205(6) 0.079 Uiso 1 calc R
C4 C 0.3162(10) 0.0995(10) -0.0248(6) 0.079(6) Uiso 1 d .
H4 H 0.3265(10) 0.0663(10) -0.0353(6) 0.095 Uiso 1 calc R
C5 C 0.3180(10) 0.1524(10) -0.0425(6) 0.075(5) Uiso 1 d .
H5 H 0.3330(10) 0.1555(10) -0.0636(6) 0.090 Uiso 1 calc R
C6 C 0.2983(8) 0.1996(8) -0.0298(5) 0.059(4) Uiso 1 d .
H6 H 0.2974(8) 0.2345(8) -0.0426(5) 0.070 Uiso 1 calc R
C7 C 0.1652(9) 0.2304(9) 0.0076(5) 0.063(4) Uiso 1 d .
C8 C 0.1315(8) 0.2359(8) 0.0338(5) 0.060(4) Uiso 1 d .
H8 H 0.1534(8) 0.2546(8) 0.0576(5) 0.072 Uiso 1 calc R
C9 C 0.0662(9) 0.2138(9) 0.0247(6) 0.071(5) Uiso 1 d .
H9 H 0.0439(9) 0.2184(9) 0.0422(6) 0.085 Uiso 1 calc R
C10 C 0.0349(16) 0.1859(14) -0.0086(10) 0.119(10) Uiso 1 d .
H10 H -0.0099(16) 0.1745(14) -0.0154(10) 0.143 Uiso 1 calc R
C11 C 0.0698(14) 0.1733(13) -0.0344(9) 0.108(8) Uiso 1 d .
H11 H 0.0493(14) 0.1483(13) -0.0561(9) 0.129 Uiso 1 calc R
C12 C 0.1327(11) 0.1983(11) -0.0266(7) 0.085(6) Uiso 1 d .
H12 H 0.1545(11) 0.1939(11) -0.0443(7) 0.102 Uiso 1 calc R
C13 C 0.2642(8) 0.3155(8) -0.0057(5) 0.060(4) Uiso 1 d .
C14 C 0.3305(12) 0.3393(11) 0.0000(7) 0.088(6) Uiso 1 d .
H14 H 0.3635(12) 0.3221(11) 0.0157(7) 0.106 Uiso 1 calc R
C15 C 0.3436(14) 0.3893(13) -0.0189(8) 0.102(8) Uiso 1 d .
H15 H 0.3863(14) 0.4078(13) -0.0149(8) 0.122 Uiso 1 calc R
C16 C 0.2980(15) 0.4099(14) -0.0414(9) 0.113(9) Uiso 1 d .
H16 H 0.3102(15) 0.4415(14) -0.0549(9) 0.136 Uiso 1 calc R
C17 C 0.2441(17) 0.3947(15) -0.0473(10) 0.123(10) Uiso 1 d .
H17 H 0.2149(17) 0.4166(15) -0.0622(10) 0.147 Uiso 1 calc R
C18 C 0.2189(13) 0.3373(12) -0.0303(8) 0.096(7) Uiso 1 d .
H18 H 0.1753(13) 0.3199(12) -0.0371(8) 0.115 Uiso 1 calc R
C19 C 0.4477(7) -0.1562(7) 0.2409(4) 0.044(3) Uiso 1 d .
C20 C 0.4616(7) -0.1279(8) 0.2761(5) 0.051(4) Uiso 1 d .
H20 H 0.4459(7) -0.0928(8) 0.2787(5) 0.062 Uiso 1 calc R
C21 C 0.4984(8) -0.1511(8) 0.3073(5) 0.057(4) Uiso 1 d .
H21 H 0.5086(8) -0.1308(8) 0.3309(5) 0.069 Uiso 1 calc R
C22 C 0.5203(8) -0.2036(8) 0.3044(5) 0.057(4) Uiso 1 d .
H22 H 0.5460(8) -0.2189(8) 0.3255(5) 0.068 Uiso 1 calc R
C23 C 0.5029(8) -0.2329(9) 0.2693(5) 0.061(4) Uiso 1 d .
H23 H 0.5153(8) -0.2698(9) 0.2670(5) 0.073 Uiso 1 calc R
C24 C 0.4681(7) -0.2098(7) 0.2377(5) 0.052(4) Uiso 1 d .
H24 H 0.4583(7) -0.2301(7) 0.2142(5) 0.062 Uiso 1 calc R
C25 C 0.3308(7) -0.1744(7) 0.1804(4) 0.047(3) Uiso 1 d .
C26 C 0.3116(8) -0.2231(8) 0.1978(5) 0.057(4) Uiso 1 d .
H26 H 0.3379(8) -0.2326(8) 0.2208(5) 0.068 Uiso 1 calc R
C27 C 0.2517(10) -0.2582(10) 0.1803(6) 0.075(5) Uiso 1 d .
H27 H 0.2380(10) -0.2914(10) 0.1921(6) 0.091 Uiso 1 calc R
C28 C 0.2125(9) -0.2457(9) 0.1469(5) 0.065(5) Uiso 1 d .
H28 H 0.1730(9) -0.2704(9) 0.1356(5) 0.078 Uiso 1 calc R
C29 C 0.2312(10) -0.1980(10) 0.1304(6) 0.076(5) Uiso 1 d .
H29 H 0.2046(10) -0.1893(10) 0.1073(6) 0.091 Uiso 1 calc R
C30 C 0.2892(9) -0.1610(9) 0.1468(6) 0.067(5) Uiso 1 d .
H30 H 0.3007(9) -0.1268(9) 0.1352(6) 0.080 Uiso 1 calc R
C31 C 0.4504(7) -0.1315(7) 0.1686(4) 0.046(3) Uiso 1 d .
C32 C 0.4367(8) -0.1790(8) 0.1430(5) 0.052(4) Uiso 1 d .
H32 H 0.3995(8) -0.2071(8) 0.1402(5) 0.063 Uiso 1 calc R
C33 C 0.4761(9) -0.1864(9) 0.1215(6) 0.068(5) Uiso 1 d .
H33 H 0.4669(9) -0.2197(9) 0.1047(6) 0.081 Uiso 1 calc R
C34 C 0.5295(9) -0.1437(9) 0.1252(6) 0.069(5) Uiso 1 d .
H34 H 0.5567(9) -0.1476(9) 0.1104(6) 0.083 Uiso 1 calc R
C35 C 0.5432(8) -0.0958(8) 0.1503(5) 0.057(4) Uiso 1 d .
H35 H 0.5803(8) -0.0677(8) 0.1530(5) 0.068 Uiso 1 calc R
C36 C 0.5031(8) -0.0883(8) 0.1717(5) 0.059(4) Uiso 1 d .
H36 H 0.5116(8) -0.0545(8) 0.1881(5) 0.071 Uiso 1 calc R
C37 C 0.0965(6) 0.3298(6) 0.2747(4) 0.039(3) Uiso 1 d .
C38 C 0.0649(8) 0.2866(8) 0.2910(5) 0.054(4) Uiso 1 d .
H38 H 0.0781(8) 0.2834(8) 0.3170(5) 0.065 Uiso 1 calc R
C39 C 0.0125(8) 0.2472(8) 0.2677(5) 0.055(4) Uiso 1 d .
H39 H -0.0097(8) 0.2174(8) 0.2783(5) 0.065 Uiso 1 calc R
C40 C -0.0066(9) 0.2514(9) 0.2303(5) 0.063(4) Uiso 1 d .
H40 H -0.0411(9) 0.2243(9) 0.2149(5) 0.076 Uiso 1 calc R
C41 C 0.0244(8) 0.2948(8) 0.2155(5) 0.062(4) Uiso 1 d .
H41 H 0.0096(8) 0.2993(8) 0.1897(5) 0.075 Uiso 1 calc R
C42 C 0.0768(7) 0.3325(8) 0.2368(5) 0.052(4) Uiso 1 d .
H42 H 0.0995(7) 0.3605(8) 0.2254(5) 0.063 Uiso 1 calc R
C43 C 0.1493(7) 0.4486(7) 0.2946(4) 0.043(3) Uiso 1 d .
C44 C 0.1963(8) 0.4950(8) 0.2930(5) 0.056(4) Uiso 1 d .
H44 H 0.2377(8) 0.4881(8) 0.2943(5) 0.067 Uiso 1 calc R
C45 C 0.1820(9) 0.5536(9) 0.2891(5) 0.065(5) Uiso 1 d .
H45 H 0.2137(9) 0.5857(9) 0.2884(5) 0.078 Uiso 1 calc R
C46 C 0.1197(9) 0.5616(9) 0.2866(5) 0.065(5) Uiso 1 d .
H46 H 0.1097(9) 0.5999(9) 0.2841(5) 0.078 Uiso 1 calc R
C47 C 0.0731(9) 0.5162(9) 0.2876(5) 0.065(5) Uiso 1 d .
H47 H 0.0315(9) 0.5231(9) 0.2859(5) 0.078 Uiso 1 calc R
C48 C 0.0874(8) 0.4585(8) 0.2913(5) 0.057(4) Uiso 1 d .
H48 H 0.0551(8) 0.4267(8) 0.2916(5) 0.069 Uiso 1 calc R
C49 C 0.1839(7) 0.3646(7) 0.3478(4) 0.046(3) Uiso 1 d .
C50 C 0.2282(8) 0.3299(8) 0.3659(5) 0.056(4) Uiso 1 d .
H50 H 0.2505(8) 0.3120(8) 0.3521(5) 0.068 Uiso 1 calc R
C51 C 0.2403(9) 0.3208(9) 0.4021(6) 0.067(5) Uiso 1 d .
H51 H 0.2715(9) 0.2979(9) 0.4134(6) 0.080 Uiso 1 calc R
C52 C 0.2075(10) 0.3448(10) 0.4227(7) 0.077(6) Uiso 1 d .
H52 H 0.2157(10) 0.3383(10) 0.4483(7) 0.092 Uiso 1 calc R
C53 C 0.1629(12) 0.3783(12) 0.4062(8) 0.096(7) Uiso 1 d .
H53 H 0.1398(12) 0.3938(12) 0.4204(8) 0.116 Uiso 1 calc R
C54 C 0.1508(10) 0.3898(10) 0.3694(6) 0.073(5) Uiso 1 d .
H54 H 0.1208(10) 0.4143(10) 0.3587(6) 0.088 Uiso 1 calc R
C55 C 0.0785(7) 0.0346(7) 0.0894(4) 0.044(3) Uiso 1 d .
C56 C 0.0727(8) 0.0862(8) 0.1035(5) 0.056(4) Uiso 1 d .
H56 H 0.1052(8) 0.1057(8) 0.1243(5) 0.068 Uiso 1 calc R
C57 C 0.0176(10) 0.1120(10) 0.0872(6) 0.076(5) Uiso 1 d .
H57 H 0.0115(10) 0.1469(10) 0.0981(6) 0.091 Uiso 1 calc R
C58 C -0.0253(10) 0.0859(10) 0.0560(6) 0.076(5) Uiso 1 d .
H58 H -0.0599(10) 0.1048(10) 0.0442(6) 0.091 Uiso 1 calc R
C59 C -0.0214(10) 0.0344(10) 0.0409(6) 0.076(5) Uiso 1 d .
H59 H -0.0534(10) 0.0171(10) 0.0191(6) 0.092 Uiso 1 calc R
C60 C 0.0308(9) 0.0056(10) 0.0575(6) 0.072(5) Uiso 1 d .
H60 H 0.0339(9) -0.0314(10) 0.0477(6) 0.086 Uiso 1 calc R
C61 C 0.1218(7) -0.0512(7) 0.1401(4) 0.043(3) Uiso 1 d .
C62 C 0.1682(8) -0.0780(8) 0.1647(5) 0.058(4) Uiso 1 d .
H62 H 0.2117(8) -0.0663(8) 0.1665(5) 0.069 Uiso 1 calc R
C63 C 0.1510(9) -0.1207(9) 0.1860(6) 0.065(5) Uiso 1 d .
H63 H 0.1829(9) -0.1368(9) 0.2034(6) 0.078 Uiso 1 calc R
C64 C 0.0899(12) -0.1402(12) 0.1827(8) 0.095(7) Uiso 1 d .
H64 H 0.0786(12) -0.1718(12) 0.1964(8) 0.115 Uiso 1 calc R
C65 C 0.0415(13) -0.1132(12) 0.1585(8) 0.097(7) Uiso 1 d .
H65 H -0.0019(13) -0.1254(12) 0.1570(8) 0.116 Uiso 1 calc R
C66 C 0.0587(10) -0.0692(10) 0.1372(6) 0.076(5) Uiso 1 d .
H66 H 0.0270(10) -0.0516(10) 0.1207(6) 0.092 Uiso 1 calc R
C67 C 0.1606(7) -0.0411(7) 0.0743(4) 0.045(3) Uiso 1 d .
C68 C 0.1333(8) -0.0987(8) 0.0659(5) 0.060(4) Uiso 1 d .
H68 H 0.1056(8) -0.1167(8) 0.0789(5) 0.073 Uiso 1 calc R
C69 C 0.1464(9) -0.1311(9) 0.0382(5) 0.063(4) Uiso 1 d .
H69 H 0.1297(9) -0.1717(9) 0.0337(5) 0.076 Uiso 1 calc R
C70 C 0.1828(9) -0.1047(9) 0.0177(6) 0.070(5) Uiso 1 d .
H70 H 0.1880(9) -0.1259(9) -0.0025(6) 0.084 Uiso 1 calc R
C71 C 0.2116(13) -0.0481(13) 0.0265(8) 0.105(8) Uiso 1 d .
H71 H 0.2407(13) -0.0304(13) 0.0143(8) 0.126 Uiso 1 calc R
C72 C 0.1973(10) -0.0161(11) 0.0542(6) 0.079(6) Uiso 1 d .
H72 H 0.2142(10) 0.0245(11) 0.0588(6) 0.094 Uiso 1 calc R
C73 C 0.7448(8) 0.0206(8) 0.2724(5) 0.057(4) Uiso 1 d .
C74 C 0.8091(9) 0.0151(9) 0.2841(6) 0.068(5) Uiso 1 d .
H74 H 0.8339(9) 0.0295(9) 0.3084(6) 0.081 Uiso 1 calc R
C75 C 0.8380(12) -0.0106(11) 0.2613(7) 0.087(6) Uiso 1 d .
H75 H 0.8819(12) -0.0131(11) 0.2695(7) 0.105 Uiso 1 calc R
C76 C 0.8006(12) -0.0320(12) 0.2268(8) 0.096(7) Uiso 1 d .
H76 H 0.8197(12) -0.0492(12) 0.2108(8) 0.115 Uiso 1 calc R
C77 C 0.7382(14) -0.0299(13) 0.2143(9) 0.108(8) Uiso 1 d .
H77 H 0.7134(14) -0.0471(13) 0.1906(9) 0.129 Uiso 1 calc R
C78 C 0.7093(10) -0.0007(10) 0.2381(6) 0.076(5) Uiso 1 d .
H78 H 0.6658(10) 0.0031(10) 0.2294(6) 0.091 Uiso 1 calc R
C79 C 0.7739(7) 0.1041(7) 0.3324(5) 0.050(4) Uiso 1 d .
C80 C 0.7880(8) 0.1583(8) 0.3192(5) 0.059(4) Uiso 1 d .
H80 H 0.7622(8) 0.1675(8) 0.2959(5) 0.070 Uiso 1 calc R
C81 C 0.8391(9) 0.1993(9) 0.3394(6) 0.066(5) Uiso 1 d .
H81 H 0.8491(9) 0.2354(9) 0.3292(6) 0.080 Uiso 1 calc R
C82 C 0.8749(11) 0.1890(10) 0.3735(6) 0.079(6) Uiso 1 d .
H82 H 0.9096(11) 0.2178(10) 0.3869(6) 0.095 Uiso 1 calc R
C83 C 0.8620(12) 0.1388(12) 0.3882(8) 0.098(7) Uiso 1 d .
H83 H 0.8849(12) 0.1330(12) 0.4129(8) 0.118 Uiso 1 calc R
C84 C 0.8103(12) 0.0908(12) 0.3655(7) 0.094(7) Uiso 1 d .
H84 H 0.8038(12) 0.0529(12) 0.3742(7) 0.112 Uiso 1 calc R
C85 C 0.6939(7) -0.0067(7) 0.3332(5) 0.049(4) Uiso 1 d .
C86 C 0.6473(8) -0.0051(8) 0.3493(5) 0.058(4) Uiso 1 d .
H86 H 0.6248(8) 0.0268(8) 0.3452(5) 0.070 Uiso 1 calc R
C87 C 0.6309(9) -0.0483(9) 0.3716(6) 0.068(5) Uiso 1 d .
H87 H 0.5980(9) -0.0457(9) 0.3825(6) 0.082 Uiso 1 calc R
C88 C 0.6622(10) -0.0936(10) 0.3774(6) 0.075(5) Uiso 1 d .
H88 H 0.6557(10) -0.1207(10) 0.3949(6) 0.091 Uiso 1 calc R
C89 C 0.7047(16) -0.1006(16) 0.3574(10) 0.130(11) Uiso 1 d .
H89 H 0.7181(16) -0.1372(16) 0.3557(10) 0.156 Uiso 1 calc R
C90 C 0.7277(13) -0.0513(12) 0.3395(8) 0.098(7) Uiso 1 d .
H90 H 0.7652(13) -0.0501(12) 0.3323(8) 0.117 Uiso 1 calc R
C91 C 0.0971(7) 0.4207(7) 0.0614(5) 0.050(4) Uiso 1 d .
C92 C 0.1386(8) 0.4104(8) 0.0426(5) 0.057(4) Uiso 1 d .
H92 H 0.1588(8) 0.3770(8) 0.0473(5) 0.068 Uiso 1 calc R
C93 C 0.1508(10) 0.4467(10) 0.0177(7) 0.079(6) Uiso 1 d .
H93 H 0.1782(10) 0.4381(10) 0.0040(7) 0.095 Uiso 1 calc R
C94 C 0.1248(11) 0.4956(11) 0.0117(7) 0.087(6) Uiso 1 d .
H94 H 0.1359(11) 0.5230(11) -0.0046(7) 0.104 Uiso 1 calc R
C95 C 0.0833(12) 0.5043(12) 0.0293(7) 0.093(7) Uiso 1 d .
H95 H 0.0627(12) 0.5374(12) 0.0240(7) 0.112 Uiso 1 calc R
C96 C 0.0693(10) 0.4693(10) 0.0537(6) 0.078(6) Uiso 1 d .
H96 H 0.0399(10) 0.4778(10) 0.0659(6) 0.094 Uiso 1 calc R
C97 C 0.0098(7) 0.3260(7) 0.0765(5) 0.050(4) Uiso 1 d .
C98 C -0.0281(10) 0.3299(10) 0.0411(6) 0.076(5) Uiso 1 d .
H98 H -0.0133(10) 0.3580(10) 0.0263(6) 0.091 Uiso 1 calc R
C99 C -0.0867(11) 0.2950(11) 0.0260(8) 0.089(7) Uiso 1 d .
H99 H -0.1115(11) 0.3003(11) 0.0017(8) 0.107 Uiso 1 calc R
C100 C -0.1094(12) 0.2526(11) 0.0460(7) 0.087(6) Uiso 1 d .
H100 H -0.1488(12) 0.2277(11) 0.0350(7) 0.104 Uiso 1 calc R
C101 C -0.0736(10) 0.2458(10) 0.0833(6) 0.077(5) Uiso 1 d .
H101 H -0.0896(10) 0.2185(10) 0.0981(6) 0.092 Uiso 1 calc R
C102 C -0.0115(9) 0.2830(9) 0.0976(6) 0.067(5) Uiso 1 d .
H102 H 0.0150(9) 0.2779(9) 0.1215(6) 0.080 Uiso 1 calc R
C103 C 0.0729(7) 0.4188(8) 0.1329(5) 0.051(4) Uiso 1 d .
C104 C 0.1238(8) 0.4432(8) 0.1626(5) 0.058(4) Uiso 1 d .
H104 H 0.1650(8) 0.4349(8) 0.1647(5) 0.069 Uiso 1 calc R
C105 C 0.1147(11) 0.4797(10) 0.1893(7) 0.081(6) Uiso 1 d .
H105 H 0.1498(11) 0.4951(10) 0.2100(7) 0.098 Uiso 1 calc R
C106 C 0.0575(11) 0.4939(11) 0.1866(7) 0.090(7) Uiso 1 d .
H106 H 0.0527(11) 0.5202(11) 0.2047(7) 0.108 Uiso 1 calc R
C107 C 0.0058(12) 0.4699(12) 0.1572(7) 0.094(7) Uiso 1 d .
H107 H -0.0346(12) 0.4800(12) 0.1552(7) 0.113 Uiso 1 calc R
C108 C 0.0121(10) 0.4303(9) 0.1300(6) 0.072(5) Uiso 1 d .
H108 H -0.0238(10) 0.4124(9) 0.1105(6) 0.087 Uiso 1 calc R
C109 C 0.3979(7) 0.2543(7) 0.4558(4) 0.046(3) Uiso 1 d .
C110 C 0.4097(7) 0.2989(7) 0.4348(4) 0.044(3) Uiso 1 d .
H110 H 0.4058(7) 0.2906(7) 0.4095(4) 0.052 Uiso 1 calc R
C111 C 0.4274(8) 0.3570(8) 0.4495(5) 0.061(4) Uiso 1 d .
H111 H 0.4372(8) 0.3872(8) 0.4344(5) 0.073 Uiso 1 calc R
C112 C 0.4307(10) 0.3703(10) 0.4850(6) 0.075(5) Uiso 1 d .
H112 H 0.4406(10) 0.4099(10) 0.4945(6) 0.090 Uiso 1 calc R
C113 C 0.4197(11) 0.3267(11) 0.5070(8) 0.090(7) Uiso 1 d .
H113 H 0.4237(11) 0.3361(11) 0.5322(8) 0.107 Uiso 1 calc R
C114 C 0.4023(9) 0.2671(10) 0.4928(6) 0.073(5) Uiso 1 d .
H114 H 0.3939(9) 0.2369(10) 0.5081(6) 0.088 Uiso 1 calc R
C115 C 0.3073(7) 0.1484(7) 0.4508(4) 0.048(3) Uiso 1 d .
C116 C 0.2464(8) 0.1490(8) 0.4279(5) 0.062(4) Uiso 1 d .
H116 H 0.2403(8) 0.1662(8) 0.4048(5) 0.075 Uiso 1 calc R
C117 C 0.1940(11) 0.1243(10) 0.4389(7) 0.084(6) Uiso 1 d .
H117 H 0.1522(11) 0.1224(10) 0.4227(7) 0.100 Uiso 1 calc R
C118 C 0.2034(11) 0.1028(11) 0.4729(7) 0.085(6) Uiso 1 d .
H118 H 0.1675(11) 0.0887(11) 0.4809(7) 0.101 Uiso 1 calc R
C119 C 0.2601(9) 0.1011(9) 0.4950(6) 0.073(5) Uiso 1 d .
H119 H 0.2647(9) 0.0850(9) 0.5184(6) 0.087 Uiso 1 calc R
C120 C 0.3154(9) 0.1233(8) 0.4844(5) 0.063(4) Uiso 1 d .
H120 H 0.3567(9) 0.1209(8) 0.5000(5) 0.076 Uiso 1 calc R
C121 C 0.4373(6) 0.1396(6) 0.4591(4) 0.041(3) Uiso 1 d .
C122 C 0.4940(8) 0.1654(9) 0.4831(5) 0.059(4) Uiso 1 d .
H122 H 0.5004(8) 0.2060(9) 0.4900(5) 0.071 Uiso 1 calc R
C123 C 0.5424(10) 0.1341(9) 0.4976(6) 0.071(5) Uiso 1 d .
H123 H 0.5818(10) 0.1524(9) 0.5143(6) 0.085 Uiso 1 calc R
C124 C 0.5309(10) 0.0741(10) 0.4864(6) 0.074(5) Uiso 1 d .
H124 H 0.5637(10) 0.0521(10) 0.4965(6) 0.089 Uiso 1 calc R
C125 C 0.4739(9) 0.0448(10) 0.4614(6) 0.072(5) Uiso 1 d .
H125 H 0.4671(9) 0.0046(10) 0.4534(6) 0.086 Uiso 1 calc R
C126 C 0.4291(8) 0.0804(8) 0.4498(5) 0.057(4) Uiso 1 d .
H126 H 0.3888(8) 0.0627(8) 0.4338(5) 0.069 Uiso 1 calc R
C127 C 0.3670(6) 0.5863(6) 0.2608(4) 0.037(3) Uiso 1 d .
C128 C 0.3749(8) 0.6500(8) 0.2627(5) 0.056(4) Uiso 1 d .
H128 H 0.3849(8) 0.6707(8) 0.2432(5) 0.067 Uiso 1 calc R
C129 C 0.3684(8) 0.6795(8) 0.2915(5) 0.057(4) Uiso 1 d .
H129 H 0.3721(8) 0.7209(8) 0.2918(5) 0.069 Uiso 1 calc R
C130 C 0.3560(8) 0.6503(8) 0.3212(5) 0.060(4) Uiso 1 d .
H130 H 0.3528(8) 0.6715(8) 0.3420(5) 0.072 Uiso 1 calc R
C131 C 0.3486(7) 0.5898(7) 0.3198(5) 0.051(4) Uiso 1 d .
H131 H 0.3388(7) 0.5690(7) 0.3393(5) 0.061 Uiso 1 calc R
C132 C 0.3554(7) 0.5603(7) 0.2903(4) 0.047(3) Uiso 1 d .
H132 H 0.3517(7) 0.5189(7) 0.2904(4) 0.057 Uiso 1 calc R
C133 C 0.4415(7) 0.5914(7) 0.2105(4) 0.044(3) Uiso 1 d .
C134 C 0.5013(8) 0.5895(8) 0.2344(5) 0.055(4) Uiso 1 d .
H134 H 0.5065(8) 0.5653(8) 0.2546(5) 0.066 Uiso 1 calc R
C135 C 0.5548(9) 0.6248(9) 0.2277(5) 0.064(5) Uiso 1 d .
H135 H 0.5963(9) 0.6228(9) 0.2431(5) 0.077 Uiso 1 calc R
C136 C 0.5469(10) 0.6615(9) 0.1996(6) 0.070(5) Uiso 1 d .
H136 H 0.5825(10) 0.6849(9) 0.1952(6) 0.084 Uiso 1 calc R
C137 C 0.4860(9) 0.6640(9) 0.1778(6) 0.068(5) Uiso 1 d .
H137 H 0.4804(9) 0.6897(9) 0.1583(6) 0.082 Uiso 1 calc R
C138 C 0.4332(8) 0.6308(8) 0.1831(5) 0.058(4) Uiso 1 d .
H138 H 0.3918(8) 0.6348(8) 0.1684(5) 0.069 Uiso 1 calc R
C139 C 0.3065(7) 0.5518(7) 0.1838(4) 0.048(3) Uiso 1 d .
C140 C 0.2971(7) 0.5206(7) 0.1490(4) 0.050(4) Uiso 1 d .
H140 H 0.3273(7) 0.4974(7) 0.1467(4) 0.060 Uiso 1 calc R
C141 C 0.2464(8) 0.5236(8) 0.1195(5) 0.061(4) Uiso 1 d .
H141 H 0.2421(8) 0.5025(8) 0.0969(5) 0.073 Uiso 1 calc R
C142 C 0.2009(9) 0.5563(9) 0.1214(6) 0.066(5) Uiso 1 d .
H142 H 0.1663(9) 0.5590(9) 0.1002(6) 0.079 Uiso 1 calc R
C143 C 0.2066(10) 0.5857(9) 0.1553(6) 0.071(5) Uiso 1 d .
H143 H 0.1747(10) 0.6070(9) 0.1575(6) 0.085 Uiso 1 calc R
C144 C 0.2590(8) 0.5835(8) 0.1856(5) 0.061(4) Uiso 1 d .
H144 H 0.2627(8) 0.6041(8) 0.2083(5) 0.073 Uiso 1 calc R
C145 C 0.8003(8) 0.4915(8) 0.3593(5) 0.054(4) Uiso 1 d .
C146 C 0.7647(9) 0.4543(10) 0.3775(6) 0.070(5) Uiso 1 d .
H146 H 0.7435(9) 0.4169(10) 0.3661(6) 0.083 Uiso 1 calc R
C147 C 0.7599(12) 0.4713(12) 0.4125(8) 0.095(7) Uiso 1 d .
H147 H 0.7388(12) 0.4447(12) 0.4256(8) 0.114 Uiso 1 calc R
C148 C 0.7856(15) 0.5255(15) 0.4266(10) 0.121(10) Uiso 1 d .
H148 H 0.7776(15) 0.5390(15) 0.4483(10) 0.145 Uiso 1 calc R
C149 C 0.8240(14) 0.5636(14) 0.4106(9) 0.111(9) Uiso 1 d .
H149 H 0.8455(14) 0.6005(14) 0.4228(9) 0.133 Uiso 1 calc R
C150 C 0.8304(12) 0.5458(12) 0.3757(8) 0.093(7) Uiso 1 d .
H150 H 0.8552(12) 0.5714(12) 0.3640(8) 0.111 Uiso 1 calc R
C151 C 0.8749(7) 0.4252(7) 0.3282(4) 0.045(3) Uiso 1 d .
C152 C 0.8779(8) 0.3830(8) 0.3022(5) 0.059(4) Uiso 1 d .
H152 H 0.8451(8) 0.3755(8) 0.2793(5) 0.071 Uiso 1 calc R
C153 C 0.9286(10) 0.3517(10) 0.3095(6) 0.075(5) Uiso 1 d .
H153 H 0.9326(10) 0.3249(10) 0.2914(6) 0.090 Uiso 1 calc R
C154 C 0.9746(11) 0.3624(11) 0.3460(7) 0.082(6) Uiso 1 d .
H154 H 1.0070(11) 0.3391(11) 0.3528(7) 0.098 Uiso 1 calc R
C155 C 0.9727(12) 0.4040(11) 0.3703(7) 0.090(7) Uiso 1 d .
H155 H 1.0054(12) 0.4115(11) 0.3932(7) 0.108 Uiso 1 calc R
C156 C 0.9218(9) 0.4380(9) 0.3624(6) 0.068(5) Uiso 1 d .
H156 H 0.9203(9) 0.4676(9) 0.3796(6) 0.081 Uiso 1 calc R
C157 C 0.8336(8) 0.5291(8) 0.2958(5) 0.053(4) Uiso 1 d .
C158 C 0.7900(10) 0.5684(9) 0.2842(6) 0.069(5) Uiso 1 d .
H158 H 0.7489(10) 0.5600(9) 0.2873(6) 0.083 Uiso 1 calc R
C159 C 0.8081(12) 0.6195(12) 0.2681(7) 0.092(7) Uiso 1 d .
H159 H 0.7803(12) 0.6471(12) 0.2609(7) 0.111 Uiso 1 calc R
C160 C 0.8698(13) 0.6292(13) 0.2627(8) 0.099(8) Uiso 1 d .
H160 H 0.8829(13) 0.6645(13) 0.2526(8) 0.119 Uiso 1 calc R
C161 C 0.9079(13) 0.5923(12) 0.2709(8) 0.099(8) Uiso 1 d .
H161 H 0.9466(13) 0.5987(12) 0.2647(8) 0.119 Uiso 1 calc R
C162 C 0.8920(11) 0.5407(10) 0.2896(7) 0.081(6) Uiso 1 d .
H162 H 0.9217(11) 0.5150(10) 0.2976(7) 0.097 Uiso 1 calc R
C163 C 0.7175(7) 0.2616(7) 0.1414(4) 0.044(3) Uiso 1 d .
C164 C 0.6605(8) 0.2234(8) 0.1283(5) 0.054(4) Uiso 1 d .
H164 H 0.6395(8) 0.2071(8) 0.1452(5) 0.065 Uiso 1 calc R
C165 C 0.6331(9) 0.2086(9) 0.0901(5) 0.063(4) Uiso 1 d .
H165 H 0.5937(9) 0.1828(9) 0.0815(5) 0.076 Uiso 1 calc R
C166 C 0.6629(10) 0.2312(10) 0.0650(7) 0.078(6) Uiso 1 d .
H166 H 0.6439(10) 0.2212(10) 0.0393(7) 0.094 Uiso 1 calc R
C167 C 0.7211(11) 0.2687(11) 0.0775(7) 0.091(7) Uiso 1 d .
H167 H 0.7424(11) 0.2851(11) 0.0608(7) 0.109 Uiso 1 calc R
C168 C 0.7468(11) 0.2811(11) 0.1157(7) 0.082(6) Uiso 1 d .
H168 H 0.7876(11) 0.3048(11) 0.1244(7) 0.098 Uiso 1 calc R
C169 C 0.8083(7) 0.3416(7) 0.1977(4) 0.044(3) Uiso 1 d .
C170 C 0.7835(8) 0.3915(8) 0.1988(5) 0.057(4) Uiso 1 d .
H170 H 0.7391(8) 0.3889(8) 0.1948(5) 0.068 Uiso 1 calc R
C171 C 0.8232(9) 0.4475(9) 0.2058(5) 0.064(5) Uiso 1 d .
H171 H 0.8060(9) 0.4823(9) 0.2064(5) 0.077 Uiso 1 calc R
C172 C 0.8889(10) 0.4496(10) 0.2117(6) 0.076(5) Uiso 1 d .
H172 H 0.9165(10) 0.4863(10) 0.2161(6) 0.091 Uiso 1 calc R
C173 C 0.9134(10) 0.3984(9) 0.2111(6) 0.069(5) Uiso 1 d .
H173 H 0.9578(10) 0.4000(9) 0.2158(6) 0.083 Uiso 1 calc R
C174 C 0.8736(7) 0.3452(7) 0.2037(4) 0.050(4) Uiso 1 d .
H174 H 0.8907(7) 0.3105(7) 0.2026(4) 0.060 Uiso 1 calc R
C175 C 0.8041(7) 0.2156(7) 0.2006(4) 0.046(3) Uiso 1 d .
C176 C 0.8288(8) 0.2023(8) 0.2367(5) 0.058(4) Uiso 1 d .
H176 H 0.8232(8) 0.2256(8) 0.2560(5) 0.069 Uiso 1 calc R
C177 C 0.8619(10) 0.1557(10) 0.2459(7) 0.079(6) Uiso 1 d .
H177 H 0.8793(10) 0.1472(10) 0.2709(7) 0.094 Uiso 1 calc R
C178 C 0.8679(11) 0.1240(11) 0.2184(7) 0.082(6) Uiso 1 d .
H178 H 0.8895(11) 0.0917(11) 0.2243(7) 0.098 Uiso 1 calc R
C179 C 0.8453(11) 0.1346(11) 0.1822(7) 0.087(6) Uiso 1 d .
H179 H 0.8526(11) 0.1106(11) 0.1638(7) 0.105 Uiso 1 calc R
C180 C 0.8112(10) 0.1808(10) 0.1716(6) 0.074(5) Uiso 1 d .
H180 H 0.7939(10) 0.1881(10) 0.1464(6) 0.089 Uiso 1 calc R
C181 C 0.6565(6) 0.2603(6) 0.4720(4) 0.040(3) Uiso 1 d .
C182 C 0.6092(7) 0.2940(7) 0.4674(5) 0.049(4) Uiso 1 d .
H182 H 0.5881(7) 0.3054(7) 0.4436(5) 0.059 Uiso 1 calc R
C183 C 0.5929(8) 0.3113(8) 0.4993(5) 0.061(4) Uiso 1 d .
H183 H 0.5607(8) 0.3344(8) 0.4976(5) 0.074 Uiso 1 calc R
C184 C 0.6261(9) 0.2929(9) 0.5329(6) 0.073(5) Uiso 1 d .
H184 H 0.6154(9) 0.3035(9) 0.5543(6) 0.087 Uiso 1 calc R
C185 C 0.6726(10) 0.2607(10) 0.5369(6) 0.075(5) Uiso 1 d .
H185 H 0.6954(10) 0.2506(10) 0.5607(6) 0.089 Uiso 1 calc R
C186 C 0.6864(8) 0.2429(8) 0.5056(5) 0.058(4) Uiso 1 d .
H186 H 0.7171(8) 0.2182(8) 0.5076(5) 0.070 Uiso 1 calc R
C187 C 0.7485(7) 0.2862(7) 0.4318(4) 0.042(3) Uiso 1 d .
C188 C 0.7839(9) 0.3237(9) 0.4620(6) 0.071(5) Uiso 1 d .
H188 H 0.7695(9) 0.3250(9) 0.4832(6) 0.085 Uiso 1 calc R
C189 C 0.8404(11) 0.3594(11) 0.4621(7) 0.084(6) Uiso 1 d .
H189 H 0.8624(11) 0.3873(11) 0.4821(7) 0.100 Uiso 1 calc R
C190 C 0.8631(10) 0.3535(9) 0.4330(6) 0.069(5) Uiso 1 d .
H190 H 0.9050(10) 0.3723(9) 0.4348(6) 0.083 Uiso 1 calc R
C191 C 0.8279(8) 0.3218(8) 0.4015(5) 0.062(4) Uiso 1 d .
H191 H 0.8419(8) 0.3231(8) 0.3800(5) 0.074 Uiso 1 calc R
C192 C 0.7704(8) 0.2868(8) 0.4010(5) 0.055(4) Uiso 1 d .
H192 H 0.7460(8) 0.2632(8) 0.3793(5) 0.065 Uiso 1 calc R
C193 C 0.6953(7) 0.1681(7) 0.4393(5) 0.051(4) Uiso 1 d .
C194 C 0.7576(10) 0.1557(10) 0.4480(6) 0.075(5) Uiso 1 d .
H194 H 0.7924(10) 0.1863(10) 0.4500(6) 0.091 Uiso 1 calc R
C195 C 0.7683(14) 0.0989(13) 0.4538(9) 0.109(8) Uiso 1 d .
H195 H 0.8102(14) 0.0910(13) 0.4585(9) 0.130 Uiso 1 calc R
C196 C 0.7198(12) 0.0537(13) 0.4528(8) 0.096(7) Uiso 1 d .
H196 H 0.7294(12) 0.0160(13) 0.4589(8) 0.115 Uiso 1 calc R
C197 C 0.6585(11) 0.0621(11) 0.4432(7) 0.080(6) Uiso 1 d .
H197 H 0.6248(11) 0.0305(11) 0.4415(7) 0.096 Uiso 1 calc R
C198 C 0.6462(9) 0.1188(8) 0.4360(5) 0.062(4) Uiso 1 d .
H198 H 0.6033(9) 0.1248(8) 0.4286(5) 0.074 Uiso 1 calc R
C199 C 0.5425(6) 0.4201(6) 0.0663(4) 0.040(3) Uiso 1 d .
C200 C 0.5459(7) 0.4584(8) 0.0387(5) 0.052(4) Uiso 1 d .
H200 H 0.5392(7) 0.4974(8) 0.0414(5) 0.062 Uiso 1 calc R
C201 C 0.5592(8) 0.4391(8) 0.0069(5) 0.056(4) Uiso 1 d .
H201 H 0.5615(8) 0.4652(8) -0.0119(5) 0.068 Uiso 1 calc R
C202 C 0.5690(8) 0.3814(8) 0.0028(5) 0.062(4) Uiso 1 d .
H202 H 0.5770(8) 0.3675(8) -0.0189(5) 0.074 Uiso 1 calc R
C203 C 0.5666(9) 0.3465(9) 0.0305(5) 0.064(5) Uiso 1 d .
H203 H 0.5748(9) 0.3078(9) 0.0284(5) 0.077 Uiso 1 calc R
C204 C 0.5527(7) 0.3644(8) 0.0622(5) 0.054(4) Uiso 1 d .
H204 H 0.5504(7) 0.3379(8) 0.0808(5) 0.064 Uiso 1 calc R
C205 C 0.4658(7) 0.4872(7) 0.0938(4) 0.042(3) Uiso 1 d .
C206 C 0.4052(7) 0.4589(8) 0.0757(5) 0.051(4) Uiso 1 d .
H206 H 0.3976(7) 0.4175(8) 0.0718(5) 0.061 Uiso 1 calc R
C207 C 0.3550(8) 0.4890(8) 0.0629(5) 0.056(4) Uiso 1 d .
H207 H 0.3141(8) 0.4684(8) 0.0496(5) 0.067 Uiso 1 calc R
C208 C 0.3641(8) 0.5475(8) 0.0694(5) 0.054(4) Uiso 1 d .
H208 H 0.3293(8) 0.5677(8) 0.0611(5) 0.065 Uiso 1 calc R
C209 C 0.4225(9) 0.5780(9) 0.0875(6) 0.067(5) Uiso 1 d .
H209 H 0.4281(9) 0.6192(9) 0.0918(6) 0.080 Uiso 1 calc R
C210 C 0.4748(8) 0.5486(8) 0.1000(5) 0.055(4) Uiso 1 d .
H210 H 0.5157(8) 0.5700(8) 0.1126(5) 0.066 Uiso 1 calc R
C211 C 0.5995(7) 0.4925(7) 0.1343(4) 0.045(3) Uiso 1 d .
C212 C 0.6045(7) 0.5186(7) 0.1689(5) 0.049(4) Uiso 1 d .
H212 H 0.5692(7) 0.5122(7) 0.1784(5) 0.059 Uiso 1 calc R
C213 C 0.6595(9) 0.5533(9) 0.1891(6) 0.066(5) Uiso 1 d .
H213 H 0.6620(9) 0.5708(9) 0.2124(6) 0.079 Uiso 1 calc R
C214 C 0.7113(10) 0.5632(9) 0.1762(6) 0.071(5) Uiso 1 d .
H214 H 0.7484(10) 0.5891(9) 0.1900(6) 0.085 Uiso 1 calc R
C215 C 0.7096(10) 0.5362(10) 0.1440(6) 0.078(6) Uiso 1 d .
H215 H 0.7460(10) 0.5420(10) 0.1356(6) 0.093 Uiso 1 calc R
C216 C 0.6537(9) 0.4995(9) 0.1229(6) 0.068(5) Uiso 1 d .
H216 H 0.6531(9) 0.4795(9) 0.1007(6) 0.082 Uiso 1 calc R
C217 C 0.3235(6) -0.0747(7) 0.3890(4) 0.041(3) Uiso 1 d .
C218 C 0.2832(8) -0.0319(8) 0.3786(5) 0.058(4) Uiso 1 d .
H218 H 0.2755(8) -0.0170(8) 0.3547(5) 0.070 Uiso 1 calc R
C219 C 0.2547(10) -0.0116(10) 0.4047(6) 0.074(5) Uiso 1 d .
H219 H 0.2278(10) 0.0168(10) 0.3983(6) 0.089 Uiso 1 calc R
C220 C 0.2668(9) -0.0341(9) 0.4397(6) 0.070(5) Uiso 1 d .
H220 H 0.2483(9) -0.0197(9) 0.4569(6) 0.084 Uiso 1 calc R
C221 C 0.3027(9) -0.0741(9) 0.4497(6) 0.067(5) Uiso 1 d .
H221 H 0.3094(9) -0.0885(9) 0.4736(6) 0.080 Uiso 1 calc R
C222 C 0.3327(9) -0.0967(9) 0.4235(5) 0.063(4) Uiso 1 d .
H222 H 0.3581(9) -0.1262(9) 0.4304(5) 0.076 Uiso 1 calc R
C223 C 0.2962(7) -0.1658(7) 0.3321(4) 0.047(3) Uiso 1 d .
C224 C 0.2636(10) -0.2015(10) 0.3524(7) 0.079(6) Uiso 1 d .
H224 H 0.2702(10) -0.1920(10) 0.3779(7) 0.095 Uiso 1 calc R
C225 C 0.2200(9) -0.2526(9) 0.3338(6) 0.070(5) Uiso 1 d .
H225 H 0.1982(9) -0.2779(9) 0.3471(6) 0.084 Uiso 1 calc R
C226 C 0.2105(11) -0.2644(11) 0.2986(7) 0.084(6) Uiso 1 d .
H226 H 0.1820(11) -0.2990(11) 0.2874(7) 0.100 Uiso 1 calc R
C227 C 0.2389(9) -0.2298(9) 0.2764(6) 0.069(5) Uiso 1 d .
H227 H 0.2285(9) -0.2387(9) 0.2506(6) 0.083 Uiso 1 calc R
C228 C 0.2855(8) -0.1792(8) 0.2950(5) 0.054(4) Uiso 1 d .
H228 H 0.3086(8) -0.1555(8) 0.2816(5) 0.065 Uiso 1 calc R
C229 C 0.4218(7) -0.1334(7) 0.3808(4) 0.043(3) Uiso 1 d .
C230 C 0.4747(8) -0.0944(8) 0.4045(5) 0.056(4) Uiso 1 d .
H230 H 0.4734(8) -0.0539(8) 0.4073(5) 0.067 Uiso 1 calc R
C231 C 0.5285(9) -0.1174(9) 0.4235(6) 0.069(5) Uiso 1 d .
H231 H 0.5641(9) -0.0920(9) 0.4394(6) 0.082 Uiso 1 calc R
C232 C 0.5310(10) -0.1767(10) 0.4197(6) 0.076(5) Uiso 1 d .
H232 H 0.5690(10) -0.1906(10) 0.4319(6) 0.092 Uiso 1 calc R
C233 C 0.4802(10) -0.2149(11) 0.3988(6) 0.079(6) Uiso 1 d .
H233 H 0.4807(10) -0.2558(11) 0.3981(6) 0.095 Uiso 1 calc R
C234 C 0.4262(10) -0.1922(10) 0.3779(6) 0.075(5) Uiso 1 d .
H234 H 0.3919(10) -0.2182(10) 0.3615(6) 0.090 Uiso 1 calc R
C235 C 0.0598(7) 0.0696(7) 0.2341(4) 0.045(3) Uiso 1 d .
C236 C 0.0480(7) 0.1194(7) 0.2140(4) 0.048(3) Uiso 1 d .
H236 H 0.0720(7) 0.1565(7) 0.2242(4) 0.058 Uiso 1 calc R
C237 C 0.0026(8) 0.1157(8) 0.1797(5) 0.060(4) Uiso 1 d .
H237 H -0.0048(8) 0.1502(8) 0.1672(5) 0.072 Uiso 1 calc R
C238 C -0.0321(10) 0.0617(10) 0.1637(7) 0.079(6) Uiso 1 d .
H238 H -0.0617(10) 0.0585(10) 0.1397(7) 0.094 Uiso 1 calc R
C239 C -0.0226(11) 0.0133(11) 0.1835(7) 0.087(6) Uiso 1 d .
H239 H -0.0471(11) -0.0237(11) 0.1734(7) 0.105 Uiso 1 calc R
C240 C 0.0232(10) 0.0176(11) 0.2188(7) 0.080(6) Uiso 1 d .
H240 H 0.0285(10) -0.0165(11) 0.2320(7) 0.096 Uiso 1 calc R
C241 C 0.1267(7) 0.0069(7) 0.2915(4) 0.045(3) Uiso 1 d .
C242 C 0.1565(7) -0.0283(8) 0.2735(5) 0.054(4) Uiso 1 d .
H242 H 0.1720(7) -0.0137(8) 0.2540(5) 0.064 Uiso 1 calc R
C243 C 0.1631(9) -0.0848(9) 0.2845(5) 0.063(4) Uiso 1 d .
H243 H 0.1835(9) -0.1081(9) 0.2724(5) 0.075 Uiso 1 calc R
C244 C 0.1407(9) -0.1076(9) 0.3126(6) 0.069(5) Uiso 1 d .
H244 H 0.1448(9) -0.1463(9) 0.3194(6) 0.082 Uiso 1 calc R
C245 C 0.1128(9) -0.0735(9) 0.3301(6) 0.072(5) Uiso 1 d .
H245 H 0.0971(9) -0.0889(9) 0.3494(6) 0.086 Uiso 1 calc R
C246 C 0.1064(9) -0.0159(9) 0.3206(6) 0.067(5) Uiso 1 d .
H246 H 0.0882(9) 0.0075(9) 0.3341(6) 0.080 Uiso 1 calc R
C247 C 0.0864(7) 0.1134(7) 0.3074(4) 0.043(3) Uiso 1 d .
C248 C 0.0217(8) 0.0979(8) 0.3048(5) 0.056(4) Uiso 1 d .
H248 H -0.0052(8) 0.0702(8) 0.2858(5) 0.067 Uiso 1 calc R
C249 C -0.0032(9) 0.1230(9) 0.3299(5) 0.064(4) Uiso 1 d .
H249 H -0.0462(9) 0.1101(9) 0.3288(5) 0.077 Uiso 1 calc R
C250 C 0.0328(9) 0.1653(9) 0.3558(6) 0.071(5) Uiso 1 d .
H250 H 0.0141(9) 0.1838(9) 0.3715(6) 0.085 Uiso 1 calc R
C251 C 0.0970(9) 0.1818(9) 0.3594(6) 0.067(5) Uiso 1 d .
H251 H 0.1227(9) 0.2109(9) 0.3779(6) 0.081 Uiso 1 calc R
C252 C 0.1237(7) 0.1547(7) 0.3354(4) 0.048(3) Uiso 1 d .
H252 H 0.1678(7) 0.1649(7) 0.3384(4) 0.058 Uiso 1 calc R
C253 C 0.6036(7) 0.4991(7) 0.4332(4) 0.045(3) Uiso 1 d .
C254 C 0.6355(8) 0.5542(8) 0.4502(5) 0.058(4) Uiso 1 d .
H254 H 0.6247(8) 0.5888(8) 0.4388(5) 0.070 Uiso 1 calc R
C255 C 0.6822(9) 0.5579(9) 0.4833(6) 0.069(5) Uiso 1 d .
H255 H 0.7036(9) 0.5952(9) 0.4947(6) 0.083 Uiso 1 calc R
C256 C 0.6990(9) 0.5074(9) 0.5004(6) 0.064(4) Uiso 1 d .
H256 H 0.7319(9) 0.5104(9) 0.5232(6) 0.077 Uiso 1 calc R
C257 C 0.6683(9) 0.4548(9) 0.4844(5) 0.066(5) Uiso 1 d .
H257 H 0.6801(9) 0.4205(9) 0.4957(5) 0.079 Uiso 1 calc R
C258 C 0.6205(8) 0.4502(8) 0.4522(5) 0.060(4) Uiso 1 d .
H258 H 0.5978(8) 0.4125(8) 0.4422(5) 0.072 Uiso 1 calc R
C259 C 0.5611(7) 0.5562(7) 0.3667(4) 0.046(3) Uiso 1 d .
C260 C 0.5214(10) 0.5981(9) 0.3580(6) 0.072(5) Uiso 1 d .
H260 H 0.4835(10) 0.5944(9) 0.3650(6) 0.087 Uiso 1 calc R
C261 C 0.5387(12) 0.6452(12) 0.3390(7) 0.094(7) Uiso 1 d .
H261 H 0.5125(12) 0.6744(12) 0.3332(7) 0.113 Uiso 1 calc R
C262 C 0.5935(11) 0.6507(11) 0.3282(7) 0.087(6) Uiso 1 d .
H262 H 0.6052(11) 0.6834(11) 0.3154(7) 0.105 Uiso 1 calc R
C263 C 0.6301(11) 0.6081(11) 0.3364(7) 0.083(6) Uiso 1 d .
H263 H 0.6675(11) 0.6117(11) 0.3289(7) 0.100 Uiso 1 calc R
C264 C 0.6153(8) 0.5606(8) 0.3549(5) 0.060(4) Uiso 1 d .
H264 H 0.6412(8) 0.5311(8) 0.3596(5) 0.072 Uiso 1 calc R
C265 C 0.4688(8) 0.4962(8) 0.4005(5) 0.055(4) Uiso 1 d .
C266 C 0.4111(8) 0.4655(8) 0.3795(5) 0.054(4) Uiso 1 d .
H266 H 0.4094(8) 0.4409(8) 0.3588(5) 0.065 Uiso 1 calc R
C267 C 0.3546(9) 0.4698(9) 0.3881(6) 0.067(5) Uiso 1 d .
H267 H 0.3155(9) 0.4489(9) 0.3726(6) 0.081 Uiso 1 calc R
C268 C 0.3548(12) 0.5012(12) 0.4163(8) 0.094(7) Uiso 1 d .
H268 H 0.3160(12) 0.5047(12) 0.4212(8) 0.112 Uiso 1 calc R
C269 C 0.4129(16) 0.5303(16) 0.4400(11) 0.132(11) Uiso 1 d .
H269 H 0.4141(16) 0.5507(16) 0.4622(11) 0.158 Uiso 1 calc R
C270 C 0.4679(12) 0.5295(12) 0.4311(7) 0.093(7) Uiso 1 d .
H270 H 0.5063(12) 0.5522(12) 0.4462(7) 0.112 Uiso 1 calc R
C271 C 0.4685(6) 0.1016(6) 0.0518(4) 0.040(3) Uiso 1 d .
C272 C 0.4991(7) 0.0936(8) 0.0245(4) 0.051(4) Uiso 1 d .
H272 H 0.5144(7) 0.0581(8) 0.0225(4) 0.061 Uiso 1 calc R
C273 C 0.5069(7) 0.1370(7) 0.0008(4) 0.048(3) Uiso 1 d .
H273 H 0.5270(7) 0.1307(7) -0.0175(4) 0.058 Uiso 1 calc R
C274 C 0.4857(7) 0.1897(7) 0.0034(4) 0.050(4) Uiso 1 d .
H274 H 0.4908(7) 0.2192(7) -0.0130(4) 0.060 Uiso 1 calc R
C275 C 0.4564(8) 0.1987(8) 0.0310(5) 0.060(4) Uiso 1 d .
H275 H 0.4428(8) 0.2349(8) 0.0335(5) 0.072 Uiso 1 calc R
C276 C 0.4472(7) 0.1552(7) 0.0543(4) 0.044(3) Uiso 1 d .
H276 H 0.4263(7) 0.1616(7) 0.0722(4) 0.053 Uiso 1 calc R
C277 C 0.5389(7) 0.0309(7) 0.0999(4) 0.043(3) Uiso 1 d .
C278 C 0.5817(7) 0.0651(7) 0.1293(4) 0.049(4) Uiso 1 d .
H278 H 0.5672(7) 0.0927(7) 0.1423(4) 0.059 Uiso 1 calc R
C279 C 0.6458(9) 0.0602(9) 0.1406(6) 0.066(5) Uiso 1 d .
H279 H 0.6745(9) 0.0846(9) 0.1608(6) 0.079 Uiso 1 calc R
C280 C 0.6680(9) 0.0198(9) 0.1223(5) 0.065(5) Uiso 1 d .
H280 H 0.7119(9) 0.0171(9) 0.1299(5) 0.078 Uiso 1 calc R
C281 C 0.6260(9) -0.0173(9) 0.0926(6) 0.065(5) Uiso 1 d .
H281 H 0.6410(9) -0.0459(9) 0.0808(6) 0.079 Uiso 1 calc R
C282 C 0.5615(8) -0.0113(8) 0.0808(5) 0.055(4) Uiso 1 d .
H282 H 0.5328(8) -0.0350(8) 0.0603(5) 0.066 Uiso 1 calc R
C283 C 0.4118(7) -0.0165(7) 0.0553(4) 0.046(3) Uiso 1 d .
C284 C 0.3919(7) -0.0221(7) 0.0163(4) 0.048(3) Uiso 1 d .
H284 H 0.4034(7) 0.0099(7) 0.0030(4) 0.058 Uiso 1 calc R
C285 C 0.3555(7) -0.0740(7) -0.0031(5) 0.050(4) Uiso 1 d .
H285 H 0.3432(7) -0.0769(7) -0.0293(5) 0.060 Uiso 1 calc R
C286 C 0.3374(9) -0.1209(9) 0.0156(5) 0.065(5) Uiso 1 d .
H286 H 0.3129(9) -0.1560(9) 0.0024(5) 0.078 Uiso 1 calc R
C287 C 0.3557(9) -0.1160(9) 0.0543(6) 0.065(5) Uiso 1 d .
H287 H 0.3419(9) -0.1475(9) 0.0674(6) 0.078 Uiso 1 calc R
C288 C 0.3941(8) -0.0651(8) 0.0740(5) 0.059(4) Uiso 1 d .
H288 H 0.4084(8) -0.0634(8) 0.1002(5) 0.071 Uiso 1 calc R
O1 O 0.6467(7) 0.2990(7) 0.9204(5) 0.093(4) Uiso 1 d .
C288 C 0.6967(10) 0.3185(10) 0.9064(6) 0.074(5) Uiso 1 d .
C289 C 0.7569(12) 0.3249(11) 0.9376(7) 0.089(7) Uiso 1 d .
C290 C 0.7395(11) 0.2800(11) 0.9646(7) 0.087(6) Uiso 1 d .
C291 C 0.6694(11) 0.2859(11) 0.9581(7) 0.084(6) Uiso 1 d .
O2 O 0.7942(10) 0.3946(10) 0.0350(7) 0.139(6) Uiso 1 d .
C292 C 0.7470(18) 0.4269(17) 0.0361(11) 0.139(12) Uiso 1 d .
C293 C 0.7560(20) 0.4411(19) 0.0758(13) 0.156(14) Uiso 1 d .
C294 C 0.8305(23) 0.4539(22) 0.0933(15) 0.181(17) Uiso 1 d .
C293 C 0.8445(17) 0.4074(17) 0.0701(11) 0.137(12) Uiso 1 d .
O3 O -0.0709(22) 0.3477(22) 0.9108(14) 0.143(14) Uiso 0.50 d P
C294 C -0.0475(37) 0.3008(37) 0.9291(24) 0.145(26) Uiso 0.50 d P
C295 C 0.0269(27) 0.3360(27) 0.9468(17) 0.105(16) Uiso 0.50 d P
C296 C 0.0262(33) 0.3882(33) 0.9323(21) 0.129(22) Uiso 0.50 d P
C297 C -0.0338(33) 0.3904(32) 0.9013(21) 0.125(21) Uiso 0.50 d P

loop_
_atom_type_symbol
_atom_type_description
_atom_type_scat_dispersion_real
_atom_type_scat_dispersion_imag
_atom_type_scat_source
C C 0.0033 0.0016 'International Tables Vol C Tables 4.2.6.8 and 6.1.1.4'
H H 0.0000 0.0000 'International Tables Vol C Tables 4.2.6.8 and 6.1.1.4'
O O 0.0106 0.0060 'International Tables Vol C Tables 4.2.6.8 and 6.1.1.4'
P P 0.1023 0.0942 'International Tables Vol C Tables 4.2.6.8 and 6.1.1.4'
Cu Cu 0.3201 1.2651 'International Tables Vol C Tables 4.2.6.8 and 6.1.1.4'
Se Se -0.0929 2.2259 'International Tables Vol C Tables 4.2.6.8 and 6.1.1.4'

loop_
_geom_angle_atom_site_label_1
_geom_angle_atom_site_label_2
_geom_angle_atom_site_label_3
_geom_angle
Cu25 Se1 Cu44 100.85(8)
Cu25 Se1 Cu26 65.64(7)
Cu44 Se1 Cu26 136.51(8)
Cu25 Se1 Cu51 119.60(8)
Cu44 Se1 Cu51 71.61(8)
Cu26 Se1 Cu51 79.96(8)
Cu25 Se1 Cu8 115.12(8)
Cu44 Se1 Cu8 114.56(8)
Cu26 Se1 Cu8 108.33(8)
Cu51 Se1 Cu8 122.38(8)
Cu25 Se1 Cu13 59.13(6)
Cu44 Se1 Cu13 67.22(7)
Cu26 Se1 Cu13 70.84(7)
Cu51 Se1 Cu13 63.38(7)
Cu8 Se1 Cu13 174.16(7)
Cu25 Se1 Cu40 91.72(7)
Cu44 Se1 Cu40 63.60(7)
Cu26 Se1 Cu40 150.33(8)
Cu51 Se1 Cu40 129.38(8)
Cu8 Se1 Cu40 62.66(6)
Cu13 Se1 Cu40 115.06(7)
Cu13 Se2 Cu7 77.56(7)
Cu13 Se2 Cu3 80.04(7)
Cu7 Se2 Cu3 115.58(7)
Cu13 Se2 Cu39 77.44(7)
Cu7 Se2 Cu39 115.67(7)
Cu3 Se2 Cu39 116.83(8)
Cu13 Se2 Cu25 57.08(6)
Cu7 Se2 Cu25 134.64(7)
Cu3 Se2 Cu25 59.60(6)
Cu39 Se2 Cu25 58.52(6)
Cu13 Se2 Cu11 55.61(6)
Cu7 Se2 Cu11 58.11(6)
Cu3 Se2 Cu11 135.64(7)
Cu39 Se2 Cu11 58.74(6)
Cu25 Se2 Cu11 92.85(7)
Cu13 Se2 Cu1 55.94(6)
Cu7 Se2 Cu1 59.83(6)
Cu3 Se2 Cu1 57.52(6)
Cu39 Se2 Cu1 133.34(7)
Cu25 Se2 Cu1 90.94(6)
Cu11 Se2 Cu1 92.36(6)
Cu12 Se3 Cu5 68.34(7)
Cu12 Se3 Cu40 65.53(8)
Cu5 Se3 Cu40 123.68(8)
Cu12 Se3 Cu39 101.85(7)
Cu5 Se3 Cu39 67.25(7)
Cu40 Se3 Cu39 92.49(8)
Cu12 Se3 Cu6 126.46(8)
Cu5 Se3 Cu6 129.76(8)
Cu40 Se3 Cu6 64.54(7)
Cu39 Se3 Cu6 62.77(7)
Cu1 Se4 Cu4 66.07(7)
Cu1 Se4 Cu22 62.32(7)
Cu4 Se4 Cu22 96.65(7)
Cu1 Se4 Cu7 67.55(7)
Cu4 Se4 Cu7 107.32(8)
Cu22 Se4 Cu7 107.34(7)
Cu1 Se4 Cu27 98.72(8)
Cu4 Se4 Cu27 70.91(7)
Cu22 Se4 Cu27 160.77(8)
Cu7 Se4 Cu27 64.67(7)
Cu14 Se5 Cu48 69.99(7)
Cu14 Se5 Cu24 66.72(7)
Cu48 Se5 Cu24 66.50(8)
Cu14 Se5 Cu46 127.35(8)
Cu48 Se5 Cu46 65.47(7)
Cu24 Se5 Cu46 70.73(7)
Cu14 Se5 Cu19 114.33(8)
Cu48 Se5 Cu19 60.14(7)
Cu24 Se5 Cu19 120.18(8)
Cu46 Se5 Cu19 64.25(7)
Cu14 Se5 Cu31 115.17(8)
Cu48 Se5 Cu31 112.05(8)
Cu24 Se5 Cu31 58.30(6)
Cu46 Se5 Cu31 61.42(6)
Cu19 Se5 Cu31 121.30(8)
Cu26 Se6 Cu10 72.37(8)
Cu26 Se6 Cu29 68.47(8)
Cu10 Se6 Cu29 101.25(8)
Cu26 Se6 Cu16 73.96(8)
Cu10 Se6 Cu16 116.28(8)
Cu29 Se6 Cu16 114.06(8)
Cu26 Se6 Cu17 95.56(8)
Cu10 Se6 Cu17 60.04(6)
Cu29 Se6 Cu17 59.50(7)
Cu16 Se6 Cu17 169.45(8)
Cu26 Se6 Cu50 64.03(8)
Cu10 Se6 Cu50 56.83(7)
Cu29 Se6 Cu50 131.75(8)
Cu16 Se6 Cu50 60.03(6)
Cu17 Se6 Cu50 116.83(7)
Cu26 Se6 Cu33 65.99(7)
Cu10 Se6 Cu33 137.53(8)
Cu29 Se6 Cu33 56.04(6)
Cu16 Se6 Cu33 59.73(6)
Cu17 Se6 Cu33 115.33(7)
Cu50 Se6 Cu33 108.78(7)
Cu42 Se7 Cu24 61.88(7)
Cu42 Se7 Cu35 108.64(9)
Cu24 Se7 Cu35 84.38(8)
Cu42 Se7 Cu20 71.69(8)
Cu24 Se7 Cu20 107.24(8)
Cu35 Se7 Cu20 60.95(7)
Cu42 Se7 Cu31 121.95(8)
Cu24 Se7 Cu31 60.18(7)
Cu35 Se7 Cu31 62.64(7)
Cu20 Se7 Cu31 123.13(8)
Cu52 Se8 Cu11 94.24(9)
Cu52 Se8 Cu44 137.92(8)
Cu11 Se8 Cu44 66.08(7)
Cu52 Se8 Cu51 91.28(9)
Cu11 Se8 Cu51 117.34(8)
Cu44 Se8 Cu51 68.91(7)
Cu52 Se8 Cu20 109.71(8)
Cu11 Se8 Cu20 112.04(7)
Cu44 Se8 Cu20 112.12(8)
Cu51 Se8 Cu20 124.19(8)
Cu52 Se8 Cu13 71.44(8)
Cu11 Se8 Cu13 59.79(6)
Cu44 Se8 Cu13 66.51(7)
Cu51 Se8 Cu13 63.47(7)
Cu20 Se8 Cu13 171.77(7)
Cu12 Se9 Cu33 66.82(7)
Cu12 Se9 Cu9 66.05(7)
Cu33 Se9 Cu9 131.98(9)
Cu12 Se9 Cu29 98.14(8)
Cu33 Se9 Cu29 62.64(8)
Cu9 Se9 Cu29 116.07(8)
Cu12 Se9 Cu8 70.99(7)
Cu33 Se9 Cu8 97.22(8)
Cu9 Se9 Cu8 58.83(6)
Cu29 Se9 Cu8 57.53(6)
Cu41 Se10 Cu49 62.08(9)
Cu41 Se10 Cu30 120.00(9)
Cu49 Se10 Cu30 84.12(8)
Cu41 Se10 Cu38 125.02(9)
Cu49 Se10 Cu38 63.67(8)
Cu30 Se10 Cu38 61.29(7)
Cu41 Se10 Cu18 56.90(8)
Cu49 Se10 Cu18 63.92(7)
Cu30 Se10 Cu18 64.07(8)
Cu38 Se10 Cu18 105.30(8)
Cu41 Se10 Cu32 85.81(9)
Cu49 Se10 Cu32 58.17(7)
Cu30 Se10 Cu32 117.82(8)
Cu38 Se10 Cu32 58.10(6)
Cu18 Se10 Cu32 120.96(7)
Cu38 Se11 Cu42 67.86(8)
Cu38 Se11 Cu21 84.00(8)
Cu42 Se11 Cu21 70.13(8)
Cu38 Se11 Cu32 62.13(7)
Cu42 Se11 Cu32 113.61(9)
Cu21 Se11 Cu32 64.11(7)
Cu38 Se11 Cu23 127.92(8)
Cu42 Se11 Cu23 62.88(7)
Cu21 Se11 Cu23 64.65(7)
Cu32 Se11 Cu23 125.56(9)
Cu9 Se12 Cu40 81.19(8)
Cu9 Se12 Cu19 111.56(8)
Cu40 Se12 Cu19 117.16(8)
Cu9 Se12 Cu8 63.34(7)
Cu40 Se12 Cu8 70.82(8)
Cu19 Se12 Cu8 63.66(7)
Cu9 Se12 Cu46 131.99(8)
Cu40 Se12 Cu46 62.74(7)
Cu19 Se12 Cu46 65.27(7)
Cu8 Se12 Cu46 74.97(7)
Cu44 Se13 Cu35 72.15(8)
Cu44 Se13 Cu46 68.95(7)
Cu35 Se13 Cu46 104.17(8)
Cu44 Se13 Cu6 72.65(7)
Cu35 Se13 Cu6 112.76(8)
Cu46 Se13 Cu6 113.57(8)
Cu44 Se13 Cu31 96.66(8)
Cu35 Se13 Cu31 61.48(7)
Cu46 Se13 Cu31 61.88(7)
Cu6 Se13 Cu31 169.26(7)
Cu44 Se13 Cu47 69.87(7)
Cu35 Se13 Cu47 55.04(7)
Cu46 Se13 Cu47 138.08(8)
Cu6 Se13 Cu47 59.65(6)
Cu31 Se13 Cu47 116.29(7)
Cu22 Se14 Cu28 68.74(7)
Cu22 Se14 Cu50 125.74(8)
Cu28 Se14 Cu50 67.84(7)
Cu22 Se14 Cu3 68.55(7)
Cu28 Se14 Cu3 103.58(8)
Cu50 Se14 Cu3 91.91(8)
Cu22 Se14 Cu16 131.46(7)
Cu28 Se14 Cu16 127.89(8)
Cu50 Se14 Cu16 62.91(7)
Cu3 Se14 Cu16 63.27(7)
Cu18 Se15 Cu37 66.62(8)
Cu18 Se15 Cu34 64.37(8)
Cu37 Se15 Cu34 104.49(9)
Cu18 Se15 Cu50 65.56(7)
Cu37 Se15 Cu50 92.62(8)
Cu34 Se15 Cu50 113.54(8)
Cu18 Se15 Cu10 67.34(8)
Cu37 Se15 Cu10 132.87(8)
Cu34 Se15 Cu10 62.93(7)
Cu50 Se15 Cu10 59.12(7)
Cu36 Se16 Cu47 67.00(8)
Cu36 Se16 Cu45 67.99(7)
Cu47 Se16 Cu45 133.36(9)
Cu36 Se16 Cu35 95.68(8)
Cu47 Se16 Cu35 61.11(9)
Cu45 Se16 Cu35 112.65(8)
Cu36 Se16 Cu20 69.62(7)
Cu47 Se16 Cu20 95.40(8)
Cu45 Se16 Cu20 57.38(6)
Cu35 Se16 Cu20 55.77(6)
Cu15 Se17 Cu10 79.13(8)
Cu15 Se17 Cu30 66.13(7)
Cu10 Se17 Cu30 70.86(8)
Cu15 Se17 Cu34 123.53(9)
Cu10 Se17 Cu34 64.84(7)
Cu30 Se17 Cu34 61.78(7)
Cu15 Se17 Cu17 62.31(7)
Cu10 Se17 Cu17 64.10(7)
Cu30 Se17 Cu17 115.64(8)
Cu34 Se17 Cu17 125.50(8)
Cu1 Se18 Cu49 92.56(8)
Cu1 Se18 Cu18 109.20(8)
Cu49 Se18 Cu18 68.13(8)
Cu1 Se18 Cu26 102.43(8)
Cu49 Se18 Cu26 164.99(10)
Cu18 Se18 Cu26 106.85(8)
Cu1 Se18 Cu13 60.96(6)
Cu49 Se18 Cu13 115.00(8)
Cu18 Se18 Cu13 169.14(8)
Cu26 Se18 Cu13 72.72(7)
Cu1 Se18 Cu51 119.95(8)
Cu49 Se18 Cu51 93.30(9)
Cu18 Se18 Cu51 128.20(8)
Cu26 Se18 Cu51 78.68(8)
Cu13 Se18 Cu51 62.62(6)
Cu1 Se18 Cu52 59.03(7)
Cu49 Se18 Cu52 53.00(7)
Cu18 Se18 Cu52 117.24(8)
Cu26 Se18 Cu52 135.57(7)
Cu13 Se18 Cu52 62.97(6)
Cu51 Se18 Cu52 78.52(8)
Cu52 Se19 Cu49 60.17(9)
Cu52 Se19 Cu21 70.50(8)
Cu49 Se19 Cu21 80.51(9)
Cu52 Se19 Cu27 64.60(8)
Cu49 Se19 Cu27 115.81(8)
Cu21 Se19 Cu27 109.47(7)
Cu52 Se19 Cu4 71.58(8)
Cu49 Se19 Cu4 65.03(8)
Cu21 Se19 Cu4 137.88(8)
Cu27 Se19 Cu4 68.77(7)
Cu52 Se19 Cu32 104.50(9)
Cu49 Se19 Cu32 57.99(7)
Cu21 Se19 Cu32 60.85(6)
Cu27 Se19 Cu32 168.25(7)
Cu4 Se19 Cu32 113.17(8)
Cu51 Se20 Cu38 88.10(9)
Cu51 Se20 Cu14 124.08(8)
Cu38 Se20 Cu14 135.26(8)
Cu51 Se20 Cu15 81.87(9)
Cu38 Se20 Cu15 121.69(8)
Cu14 Se20 Cu15 95.31(8)
Cu51 Se20 Cu24 65.88(8)
Cu38 Se20 Cu24 113.92(8)
Cu14 Se20 Cu24 64.53(7)
Cu15 Se20 Cu24 113.44(7)
Cu51 Se20 Cu30 86.36(8)
Cu38 Se20 Cu30 60.14(7)
Cu14 Se20 Cu30 140.61(8)
Cu15 Se20 Cu30 61.97(7)
Cu24 Se20 Cu30 152.14(8)
Cu51 Se20 Cu48 70.12(8)
Cu38 Se20 Cu48 158.12(9)
Cu14 Se20 Cu48 63.64(7)
Cu15 Se20 Cu48 54.86(6)
Cu24 Se20 Cu48 59.70(6)
Cu30 Se20 Cu48 114.47(7)
Cu51 Se20 Cu42 75.06(9)
Cu38 Se20 Cu42 60.57(7)
Cu14 Se20 Cu42 95.64(8)
Cu15 Se20 Cu42 156.81(8)
Cu24 Se20 Cu42 54.46(6)
Cu30 Se20 Cu42 117.95(8)
Cu48 Se20 Cu42 113.30(7)
Cu48 Se21 Cu15 61.25(7)
Cu48 Se21 Cu29 103.95(9)
Cu15 Se21 Cu29 88.08(8)
Cu48 Se21 Cu8 68.60(7)
Cu15 Se21 Cu8 110.91(8)
Cu29 Se21 Cu8 61.14(7)
Cu48 Se21 Cu17 120.68(8)
Cu15 Se21 Cu17 60.99(7)
Cu29 Se21 Cu17 62.05(7)
Cu8 Se21 Cu17 122.81(8)
Cu43 Se22 Cu45 82.00(8)
Cu43 Se22 Cu23 118.88(9)
Cu45 Se22 Cu23 109.11(8)
Cu43 Se22 Cu20 71.30(8)
Cu45 Se22 Cu20 62.74(7)
Cu23 Se22 Cu20 63.53(7)
Cu43 Se22 Cu21 64.71(8)
Cu45 Se22 Cu21 132.16(8)
Cu23 Se22 Cu21 64.91(7)
Cu20 Se22 Cu21 74.14(8)
Cu36 Se23 Cu2 69.86(7)
Cu36 Se23 Cu43 65.72(8)
Cu2 Se23 Cu43 126.29(9)
Cu36 Se23 Cu7 102.36(8)
Cu2 Se23 Cu7 67.77(6)
Cu43 Se23 Cu7 93.73(8)
Cu36 Se23 Cu27 126.76(8)
Cu2 Se23 Cu27 130.48(8)
Cu43 Se23 Cu27 64.74(7)
Cu7 Se23 Cu27 63.19(6)
Cu47 Se24 Cu11 64.98(8)
Cu47 Se24 Cu39 106.44(9)
Cu11 Se24 Cu39 65.68(6)
Cu47 Se24 Cu2 95.05(9)
Cu11 Se24 Cu2 61.76(6)
Cu39 Se24 Cu2 105.55(8)
Cu47 Se24 Cu6 67.38(8)
Cu11 Se24 Cu6 91.83(7)
Cu39 Se24 Cu6 63.48(7)
Cu2 Se24 Cu6 153.18(7)
Cu33 Se25 Cu25 66.18(7)
Cu33 Se25 Cu3 106.49(8)
Cu25 Se25 Cu3 64.92(7)
Cu33 Se25 Cu5 92.84(8)
Cu25 Se25 Cu5 61.31(6)
Cu3 Se25 Cu5 107.26(8)
Cu33 Se25 Cu16 67.89(7)
Cu25 Se25 Cu16 93.99(7)
Cu3 Se25 Cu16 64.69(6)
Cu5 Se25 Cu16 153.96(8)
Cu41 Se26 Cu28 96.73(10)
Cu41 Se26 Cu4 78.56(10)
Cu28 Se26 Cu4 69.77(8)
Cu41 Se26 Cu37 74.16(10)
Cu28 Se26 Cu37 68.07(7)
Cu4 Se26 Cu37 125.74(10)
Se18 Cu1 Se4 147.47(9)
Se18 Cu1 Cu22 135.50(9)
Se4 Cu1 Cu22 60.48(7)
Se18 Cu1 Cu13 63.61(6)
Se4 Cu1 Cu13 130.08(8)
Cu22 Cu1 Cu13 135.62(9)
Se18 Cu1 Cu3 95.90(8)
Se4 Cu1 Cu3 115.42(8)
Cu22 Cu1 Cu3 63.67(7)
Cu13 Cu1 Cu3 76.18(7)
Se18 Cu1 Cu4 90.70(8)
Se4 Cu1 Cu4 57.97(7)
Cu22 Cu1 Cu4 90.91(8)
Cu13 Cu1 Cu4 132.71(9)
Cu3 Cu1 Cu4 149.26(9)
Se18 Cu1 Cu52 70.89(8)
Se4 Cu1 Cu52 87.03(9)
Cu22 Cu1 Cu52 147.26(10)
Cu13 Cu1 Cu52 67.88(7)
Cu3 Cu1 Cu52 143.96(9)
Cu4 Cu1 Cu52 66.28(8)
Se18 Cu1 Cu7 124.51(8)
Se4 Cu1 Cu7 57.82(6)
Cu22 Cu1 Cu7 99.52(8)
Cu13 Cu1 Cu7 72.27(7)
Cu3 Cu1 Cu7 104.78(8)
Cu4 Cu1 Cu7 95.86(8)
Cu52 Cu1 Cu7 62.16(8)
Se18 Cu1 Cu28 80.44(7)
Se4 Cu1 Cu28 90.31(8)
Cu22 Cu1 Cu28 61.88(7)
Cu13 Cu1 Cu28 139.47(9)
Cu3 Cu1 Cu28 90.35(8)
Cu4 Cu1 Cu28 61.16(7)
Cu52 Cu1 Cu28 118.78(9)
Cu7 Cu1 Cu28 148.04(9)
Se18 Cu1 Se2 113.58(7)
Se4 Cu1 Se2 93.15(7)
Cu22 Cu1 Se2 86.56(7)
Cu13 Cu1 Se2 53.16(6)
Cu3 Cu1 Se2 53.51(6)
Cu4 Cu1 Se2 147.30(8)
Cu52 Cu1 Se2 100.09(8)
Cu7 Cu1 Se2 52.71(5)
Cu28 Cu1 Se2 141.11(8)
P3 Cu2 Se23 117.16(12)
P3 Cu2 Se24 97.75(11)
Se23 Cu2 Se24 139.12(9)
P3 Cu2 Cu11 155.03(12)
Se23 Cu2 Cu11 87.21(7)
Se24 Cu2 Cu11 57.59(6)
P3 Cu2 Cu7 136.49(13)
Se23 Cu2 Cu7 57.21(6)
Se24 Cu2 Cu7 111.05(8)
Cu11 Cu2 Cu7 60.24(7)
P3 Cu2 Cu36 126.29(13)
Se23 Cu2 Cu36 55.01(6)
Se24 Cu2 Cu36 87.86(8)
Cu11 Cu2 Cu36 62.03(7)
Cu7 Cu2 Cu36 87.85(7)
Se14 Cu3 Se25 113.29(8)
Se14 Cu3 Se2 145.21(8)
Se25 Cu3 Se2 99.66(7)
Se14 Cu3 Cu1 83.37(7)
Se25 Cu3 Cu1 156.79(9)
Se2 Cu3 Cu1 68.97(7)
Se14 Cu3 Cu25 143.35(9)
Se25 Cu3 Cu25 56.07(6)
Se2 Cu3 Cu25 65.58(7)
Cu1 Cu3 Cu25 100.84(8)
Se14 Cu3 Cu16 62.94(6)
Se25 Cu3 Cu16 58.25(6)
Se2 Cu3 Cu16 150.87(9)
Cu1 Cu3 Cu16 123.32(8)
Cu25 Cu3 Cu16 85.54(8)
Se14 Cu3 Cu22 55.08(6)
Se25 Cu3 Cu22 146.31(9)
Se2 Cu3 Cu22 91.22(8)
Cu1 Cu3 Cu22 56.41(6)
Cu25 Cu3 Cu22 153.32(8)
Cu16 Cu3 Cu22 117.75(8)
Se26 Cu4 Se4 121.94(11)
Se26 Cu4 Se19 124.26(9)
Se4 Cu4 Se19 110.26(8)
Se26 Cu4 Cu1 115.20(9)
Se4 Cu4 Cu1 55.96(6)
Se19 Cu4 Cu1 109.01(9)
Se26 Cu4 Cu49 98.84(10)
Se4 Cu4 Cu49 129.46(9)
Se19 Cu4 Cu49 55.93(8)
Cu1 Cu4 Cu49 81.38(8)
Se26 Cu4 Cu28 54.43(6)
Se4 Cu4 Cu28 88.94(8)
Se19 Cu4 Cu28 148.61(10)
Cu1 Cu4 Cu28 60.80(7)
Cu49 Cu4 Cu28 92.68(9)
Se26 Cu4 Cu27 154.99(10)
Se4 Cu4 Cu27 55.73(6)
Se19 Cu4 Cu27 55.26(6)
Cu1 Cu4 Cu27 84.85(7)
Cu49 Cu4 Cu27 98.90(9)
Cu28 Cu4 Cu27 141.63(8)
Se26 Cu4 Cu52 148.77(11)
Se4 Cu4 Cu52 81.03(8)
Se19 Cu4 Cu52 51.57(6)
Cu1 Cu4 Cu52 57.44(7)
Cu49 Cu4 Cu52 51.47(8)
Cu28 Cu4 Cu52 110.93(9)
Cu27 Cu4 Cu52 54.33(7)
Se26 Cu4 Cu41 47.53(8)
Se4 Cu4 Cu41 163.18(10)
Se19 Cu4 Cu41 84.96(8)
Cu1 Cu4 Cu41 113.27(9)
Cu49 Cu4 Cu41 53.04(8)
Cu28 Cu4 Cu41 74.25(7)
Cu27 Cu4 Cu41 140.17(10)
Cu52 Cu4 Cu41 104.47(10)
P7 Cu5 Se3 119.95(12)
P7 Cu5 Se25 95.59(12)
Se3 Cu5 Se25 140.52(8)
P7 Cu5 Cu25 151.77(13)
Se3 Cu5 Cu25 88.27(7)
Se25 Cu5 Cu25 57.43(6)
P7 Cu5 Cu39 134.44(13)
Se3 Cu5 Cu39 57.34(6)
Se25 Cu5 Cu39 110.34(7)
Cu25 Cu5 Cu39 59.84(6)
P7 Cu5 Cu12 129.60(14)
Se3 Cu5 Cu12 55.74(6)
Se25 Cu5 Cu12 89.18(8)
Cu25 Cu5 Cu12 63.93(7)
Cu39 Cu5 Cu12 88.78(7)
P14 Cu6 Se13 104.22(12)
P14 Cu6 Se24 104.59(12)
Se13 Cu6 Se24 118.83(8)
P14 Cu6 Se3 98.98(11)
Se13 Cu6 Se3 123.24(8)
Se24 Cu6 Se3 103.67(8)
P14 Cu6 Cu39 134.32(12)
Se13 Cu6 Cu39 121.39(8)
Se24 Cu6 Cu39 56.82(6)
Se3 Cu6 Cu39 55.18(6)
P14 Cu6 Cu40 114.54(12)
Se13 Cu6 Cu40 69.10(7)
Se24 Cu6 Cu40 136.84(8)
Se3 Cu6 Cu40 54.15(6)
Cu39 Cu6 Cu40 82.22(8)
P14 Cu6 Cu47 108.85(12)
Se13 Cu6 Cu47 67.30(7)
Se24 Cu6 Cu47 52.62(7)
Se3 Cu6 Cu47 146.85(8)
Cu39 Cu6 Cu47 91.94(8)
Cu40 Cu6 Cu47 124.02(9)
P14 Cu6 Cu44 155.89(13)
Se13 Cu6 Cu44 51.69(6)
Se24 Cu6 Cu44 90.70(7)
Se3 Cu6 Cu44 95.25(7)
Cu39 Cu6 Cu44 69.71(6)
Cu40 Cu6 Cu44 59.95(7)
Cu47 Cu6 Cu44 65.84(7)
Se23 Cu7 Se4 113.07(8)
Se23 Cu7 Se2 142.86(8)
Se4 Cu7 Se2 101.57(7)
Se23 Cu7 Cu11 83.57(7)
Se4 Cu7 Cu11 156.76(8)
Se2 Cu7 Cu11 68.03(7)
Se23 Cu7 Cu27 61.89(6)
Se4 Cu7 Cu27 58.35(6)
Se2 Cu7 Cu27 154.79(8)
Cu11 Cu7 Cu27 123.85(8)
Se23 Cu7 Cu2 55.02(6)
Se4 Cu7 Cu2 146.45(9)
Se2 Cu7 Cu2 88.63(7)
Cu11 Cu7 Cu2 56.34(6)
Cu27 Cu7 Cu2 116.56(8)
Se23 Cu7 Cu1 145.19(8)
Se4 Cu7 Cu1 54.63(6)
Se2 Cu7 Cu1 67.46(6)
Cu11 Cu7 Cu1 102.38(8)
Cu27 Cu7 Cu1 87.60(7)
Cu2 Cu7 Cu1 153.66(8)
Se23 Cu7 Cu52 89.65(8)
Se4 Cu7 Cu52 82.99(7)
Se2 Cu7 Cu52 108.05(8)
Cu11 Cu7 Cu52 80.94(7)
Cu27 Cu7 Cu52 57.88(7)
Cu2 Cu7 Cu52 124.39(9)
Cu1 Cu7 Cu52 58.26(7)
Se12 Cu8 Cu29 169.17(9)
Se12 Cu8 Se21 128.11(9)
Cu29 Cu8 Se21 57.23(6)
Se12 Cu8 Cu9 57.11(6)
Cu29 Cu8 Cu9 112.15(9)
Se21 Cu8 Cu9 134.53(9)
Se12 Cu8 Se1 111.73(8)
Cu29 Cu8 Se1 74.40(8)
Se21 Cu8 Se1 98.55(7)
Cu9 Cu8 Se1 122.29(9)
Se12 Cu8 Cu19 57.83(7)
Cu29 Cu8 Cu19 128.28(9)
Se21 Cu8 Cu19 71.07(8)
Cu9 Cu8 Cu19 102.34(8)
Se1 Cu8 Cu19 117.51(9)
Se12 Cu8 Se9 112.42(8)
Cu29 Cu8 Se9 56.98(7)
Se21 Cu8 Se9 101.89(7)
Cu9 Cu8 Se9 55.43(6)
Se1 Cu8 Se9 100.05(8)
Cu19 Cu8 Se9 142.32(9)
Se12 Cu8 Cu48 99.27(8)
Cu29 Cu8 Cu48 91.25(8)
Se21 Cu8 Cu48 53.33(6)
Cu9 Cu8 Cu48 155.68(9)
Se1 Cu8 Cu48 68.96(7)
Cu19 Cu8 Cu48 55.53(7)
Se9 Cu8 Cu48 148.22(8)
Se12 Cu8 Cu40 53.73(7)
Cu29 Cu8 Cu40 126.88(9)
Se21 Cu8 Cu40 153.59(9)
Cu9 Cu8 Cu40 70.98(7)
Se1 Cu8 Cu40 62.87(7)
Cu19 Cu8 Cu40 99.82(9)
Se9 Cu8 Cu40 99.92(8)
Cu48 Cu8 Cu40 100.77(8)
Se12 Cu8 Cu12 90.35(7)
Cu29 Cu8 Cu12 83.59(8)
Se21 Cu8 Cu12 140.81(8)
Cu9 Cu8 Cu12 56.16(6)
Se1 Cu8 Cu12 68.70(7)
Cu19 Cu8 Cu12 148.04(8)
Se9 Cu8 Cu12 48.51(5)
Cu48 Cu8 Cu12 137.16(9)
Cu40 Cu8 Cu12 53.09(6)
Se12 Cu8 Cu46 53.55(6)
Cu29 Cu8 Cu46 136.72(9)
Se21 Cu8 Cu46 105.44(7)
Cu9 Cu8 Cu46 106.97(8)
Se1 Cu8 Cu46 69.46(7)
Cu19 Cu8 Cu46 56.29(7)
Se9 Cu8 Cu46 151.85(8)
Cu48 Cu8 Cu46 54.08(6)
Cu40 Cu8 Cu46 51.93(6)
Cu12 Cu8 Cu46 104.08(7)
P13 Cu9 Se12 121.99(13)
P13 Cu9 Se9 111.94(13)
Se12 Cu9 Se9 125.15(8)
P13 Cu9 Cu8 165.78(15)
Se12 Cu9 Cu8 59.56(6)
Se9 Cu9 Cu8 65.74(7)
P13 Cu9 Cu12 121.38(14)
Se12 Cu9 Cu12 100.49(8)
Se9 Cu9 Cu12 54.86(7)
Cu8 Cu9 Cu12 69.71(7)
Se17 Cu10 Se6 126.66(9)
Se17 Cu10 Cu50 164.64(9)
Se6 Cu10 Cu50 68.69(7)
Se17 Cu10 Se15 111.90(8)
Se6 Cu10 Se15 109.50(8)
Cu50 Cu10 Se15 57.72(7)
Se17 Cu10 Cu17 60.51(7)
Se6 Cu10 Cu17 66.17(7)
Cu50 Cu10 Cu17 134.79(9)
Se15 Cu10 Cu17 143.37(9)
Se17 Cu10 Cu34 59.93(7)
Se6 Cu10 Cu34 161.03(10)
Cu50 Cu10 Cu34 105.94(9)
Se15 Cu10 Cu34 55.50(6)
Cu17 Cu10 Cu34 117.54(9)
Se17 Cu10 Cu18 105.40(8)
Se6 Cu10 Cu18 126.33(9)
Cu50 Cu10 Cu18 59.53(7)
Se15 Cu10 Cu18 52.68(6)
Cu17 Cu10 Cu18 159.96(9)
Cu34 Cu10 Cu18 56.73(7)
Se17 Cu10 Cu30 55.12(7)
Se6 Cu10 Cu30 143.25(9)
Cu50 Cu10 Cu30 113.03(9)
Se15 Cu10 Cu30 100.22(8)
Cu17 Cu10 Cu30 101.68(9)
Cu34 Cu10 Cu30 55.71(7)
Cu18 Cu10 Cu30 58.67(7)
Se17 Cu10 Cu26 124.73(9)
Se6 Cu10 Cu26 52.78(6)
Cu50 Cu10 Cu26 61.77(8)
Se15 Cu10 Cu26 118.71(9)
Cu17 Cu10 Cu26 88.53(8)
Cu34 Cu10 Cu26 142.07(9)
Cu18 Cu10 Cu26 89.09(8)
Cu30 Cu10 Cu26 94.19(8)
Se17 Cu10 Cu15 50.41(6)
Se6 Cu10 Cu15 97.42(7)
Cu50 Cu10 Cu15 133.40(9)
Se15 Cu10 Cu15 152.73(8)
Cu17 Cu10 Cu15 52.84(7)
Cu34 Cu10 Cu15 98.92(8)
Cu18 Cu10 Cu15 107.48(8)
Cu30 Cu10 Cu15 53.27(6)
Cu26 Cu10 Cu15 74.32(7)
Se24 Cu11 Se8 147.92(9)
Se24 Cu11 Cu13 132.08(8)
Se8 Cu11 Cu13 63.88(6)
Se24 Cu11 Cu2 60.65(6)
Se8 Cu11 Cu2 134.09(9)
Cu13 Cu11 Cu2 133.52(10)
Se24 Cu11 Cu47 56.23(7)
Se8 Cu11 Cu47 92.69(9)
Cu13 Cu11 Cu47 136.60(10)
Cu2 Cu11 Cu47 89.38(9)
Se24 Cu11 Cu7 116.47(8)
Se8 Cu11 Cu7 93.74(7)
Cu13 Cu11 Cu7 74.29(7)
Cu2 Cu11 Cu7 63.42(7)
Cu47 Cu11 Cu7 147.00(10)
Se24 Cu11 Cu39 58.33(6)
Se8 Cu11 Cu39 125.50(8)
Cu13 Cu11 Cu39 73.76(7)
Cu2 Cu11 Cu39 99.82(8)
Cu47 Cu11 Cu39 95.73(8)
Cu7 Cu11 Cu39 106.54(8)
Se24 Cu11 Cu36 90.03(7)
Se8 Cu11 Cu36 78.85(7)
Cu13 Cu11 Cu36 137.83(8)
Cu2 Cu11 Cu36 63.01(7)
Cu47 Cu11 Cu36 59.67(8)
Cu7 Cu11 Cu36 89.99(8)
Cu39 Cu11 Cu36 148.16(8)
Se24 Cu11 Cu44 98.75(8)
Se8 Cu11 Cu44 59.59(6)
Cu13 Cu11 Cu44 65.57(7)
Cu2 Cu11 Cu44 157.85(8)
Cu47 Cu11 Cu44 71.08(9)
Cu7 Cu11 Cu44 138.44(8)
Cu39 Cu11 Cu44 72.78(7)
Cu36 Cu11 Cu44 112.44(9)
Se24 Cu11 Se2 93.11(7)
Se8 Cu11 Se2 114.57(7)
Cu13 Cu11 Se2 53.84(6)
Cu2 Cu11 Se2 84.70(7)
Cu47 Cu11 Se2 146.92(8)
Cu7 Cu11 Se2 53.86(6)
Cu39 Cu11 Se2 53.68(6)
Cu36 Cu11 Se2 140.64(8)
Cu44 Cu11 Se2 105.82(8)
Se9 Cu12 Se3 166.25(9)
Se9 Cu12 Cu40 118.92(9)
Se3 Cu12 Cu40 58.06(7)
Se9 Cu12 Cu33 57.04(7)
Se3 Cu12 Cu33 135.88(9)
Cu40 Cu12 Cu33 133.03(10)
Se9 Cu12 Cu9 59.09(7)
Se3 Cu12 Cu9 108.57(9)
Cu40 Cu12 Cu9 73.96(8)
Cu33 Cu12 Cu9 115.50(9)
Se9 Cu12 Cu5 132.50(9)
Se3 Cu12 Cu5 55.93(7)
Cu40 Cu12 Cu5 106.95(8)
Cu33 Cu12 Cu5 83.32(8)
Cu9 Cu12 Cu5 154.17(8)
Se9 Cu12 Cu25 110.75(8)
Se3 Cu12 Cu25 82.97(7)
Cu40 Cu12 Cu25 90.16(9)
Cu33 Cu12 Cu25 57.86(7)
Cu9 Cu12 Cu25 149.56(9)
Cu5 Cu12 Cu25 55.05(6)
Se9 Cu12 Cu8 60.49(7)
Se3 Cu12 Cu8 118.89(9)
Cu40 Cu12 Cu8 60.86(7)
Cu33 Cu12 Cu8 86.86(8)
Cu9 Cu12 Cu8 54.12(6)
Cu5 Cu12 Cu8 149.51(8)
Cu25 Cu12 Cu8 95.50(7)
Se2 Cu13 Cu11 70.55(7)
Se2 Cu13 Cu25 68.00(6)
Cu11 Cu13 Cu25 109.00(8)
Se2 Cu13 Cu1 70.90(7)
Cu11 Cu13 Cu1 110.91(9)
Cu25 Cu13 Cu1 106.35(8)
Se2 Cu13 Se18 122.53(8)
Cu11 Cu13 Se18 144.17(8)
Cu25 Cu13 Se18 106.76(8)
Cu1 Cu13 Se18 55.43(6)
Se2 Cu13 Se8 123.14(8)
Cu11 Cu13 Se8 56.33(6)
Cu25 Cu13 Se8 144.86(9)
Cu1 Cu13 Se8 108.75(8)
Se18 Cu13 Se8 94.28(6)
Se2 Cu13 Se1 120.84(7)
Cu11 Cu13 Se1 110.59(8)
Cu25 Cu13 Se1 55.62(6)
Cu1 Cu13 Se1 138.33(8)
Se18 Cu13 Se1 91.38(7)
Se8 Cu13 Se1 97.03(8)
Se2 Cu13 Cu51 176.72(9)
Cu11 Cu13 Cu51 109.28(9)
Cu25 Cu13 Cu51 109.26(9)
Cu1 Cu13 Cu51 111.96(8)
Se18 Cu13 Cu51 59.60(7)
Se8 Cu13 Cu51 57.97(7)
Se1 Cu13 Cu51 56.00(7)
Se2 Cu13 Cu44 114.56(8)
Cu11 Cu13 Cu44 60.77(7)
Cu25 Cu13 Cu44 88.83(8)
Cu1 Cu13 Cu44 164.70(9)
Se18 Cu13 Cu44 122.65(8)
Se8 Cu13 Cu44 56.03(6)
Se1 Cu13 Cu44 52.76(6)
Cu51 Cu13 Cu44 63.12(7)
Se2 Cu13 Cu52 105.21(8)
Cu11 Cu13 Cu52 80.32(8)
Cu25 Cu13 Cu52 164.53(9)
Cu1 Cu13 Cu52 58.25(7)
Se18 Cu13 Cu52 64.30(7)
Se8 Cu13 Cu52 50.59(6)
Se1 Cu13 Cu52 133.83(8)
Cu51 Cu13 Cu52 77.90(8)
Cu44 Cu13 Cu52 106.61(8)
Se2 Cu13 Cu26 110.25(8)
Cu11 Cu13 Cu26 161.76(8)
Cu25 Cu13 Cu26 57.28(6)
Cu1 Cu13 Cu26 85.80(7)
Se18 Cu13 Cu26 51.72(5)
Se8 Cu13 Cu26 126.59(8)
Se1 Cu13 Cu26 52.56(6)
Cu51 Cu13 Cu26 68.83(8)
Cu44 Cu13 Cu26 104.53(8)
Cu52 Cu13 Cu26 115.94(8)
P16 Cu14 Se5 133.20(13)
P16 Cu14 Se20 118.41(12)
Se5 Cu14 Se20 108.40(8)
P16 Cu14 Cu24 151.82(14)
Se5 Cu14 Cu24 57.54(6)
Se20 Cu14 Cu24 60.29(6)
P16 Cu14 Cu48 148.89(14)
Se5 Cu14 Cu48 55.25(6)
Se20 Cu14 Cu48 64.44(7)
Cu24 Cu14 Cu48 58.83(7)
Se17 Cu15 Se21 117.99(9)
Se17 Cu15 Cu48 166.77(12)
Se21 Cu15 Cu48 59.06(7)
Se17 Cu15 Se20 109.75(8)
Se21 Cu15 Se20 127.15(9)
Cu48 Cu15 Se20 69.20(7)
Se17 Cu15 Cu17 61.53(7)
Se21 Cu15 Cu17 63.09(7)
Cu48 Cu15 Cu17 120.60(9)
Se20 Cu15 Cu17 169.73(9)
Se17 Cu15 Cu30 57.57(7)
Se21 Cu15 Cu30 169.85(10)
Cu48 Cu15 Cu30 127.57(10)
Se20 Cu15 Cu30 61.49(7)
Cu17 Cu15 Cu30 108.25(9)
Se17 Cu15 Cu10 50.46(6)
Se21 Cu15 Cu10 111.49(8)
Cu48 Cu15 Cu10 142.48(10)
Se20 Cu15 Cu10 115.87(8)
Cu17 Cu15 Cu10 54.85(7)
Cu30 Cu15 Cu10 58.42(7)
P11 Cu16 Se6 106.60(12)
P11 Cu16 Se25 105.52(11)
Se6 Cu16 Se25 119.48(8)
P11 Cu16 Cu50 116.02(12)
Se6 Cu16 Cu50 65.54(7)
Se25 Cu16 Cu50 134.76(9)
P11 Cu16 Se14 99.02(12)
Se6 Cu16 Se14 119.30(7)
Se25 Cu16 Se14 104.27(8)
Cu50 Cu16 Se14 53.77(6)
P11 Cu16 Cu3 132.36(13)
Se6 Cu16 Cu3 120.66(8)
Se25 Cu16 Cu3 57.06(6)
Cu50 Cu16 Cu3 81.12(7)
Se14 Cu16 Cu3 53.79(6)
P11 Cu16 Cu33 112.82(12)
Se6 Cu16 Cu33 67.66(7)
Se25 Cu16 Cu33 52.87(6)
Cu50 Cu16 Cu33 119.24(9)
Se14 Cu16 Cu33 144.25(8)
Cu3 Cu16 Cu33 91.55(7)
P11 Cu16 Cu26 157.75(13)
Se6 Cu16 Cu26 51.16(6)
Se25 Cu16 Cu26 88.42(7)
Cu50 Cu16 Cu26 59.00(7)
Se14 Cu16 Cu26 94.06(7)
Cu3 Cu16 Cu26 69.78(7)
Cu33 Cu16 Cu26 61.93(7)
P5 Cu17 Se17 112.78(12)
P5 Cu17 Cu15 157.47(15)
Se17 Cu17 Cu15 56.16(6)
P5 Cu17 Cu29 114.63(12)
Se17 Cu17 Cu29 131.73(9)
Cu15 Cu17 Cu29 81.71(8)
P5 Cu17 Se21 119.15(14)
Se17 Cu17 Se21 106.82(8)
Cu15 Cu17 Se21 55.93(6)
Cu29 Cu17 Se21 55.69(6)
P5 Cu17 Cu10 119.75(14)
Se17 Cu17 Cu10 55.40(6)
Cu15 Cu17 Cu10 72.31(8)
Cu29 Cu17 Cu10 92.59(8)
Se21 Cu17 Cu10 120.56(8)
P5 Cu17 Se6 99.93(13)
Se17 Cu17 Se6 109.17(8)
Cu15 Cu17 Se6 102.36(8)
Cu29 Cu17 Se6 54.01(6)
Se21 Cu17 Se6 108.50(8)
Cu10 Cu17 Se6 53.79(6)
Se15 Cu18 Cu41 118.21(10)
Se15 Cu18 Se18 127.64(10)
Cu41 Cu18 Se18 108.77(9)
Se15 Cu18 Cu34 58.74(7)
Cu41 Cu18 Cu34 107.44(10)
Se18 Cu18 Cu34 126.97(10)
Se15 Cu18 Cu37 56.69(7)
Cu41 Cu18 Cu37 66.46(9)
Se18 Cu18 Cu37 135.26(10)
Cu34 Cu18 Cu37 94.54(8)
Se15 Cu18 Cu50 58.61(7)
Cu41 Cu18 Cu50 137.76(11)
Se18 Cu18 Cu50 71.50(8)
Cu34 Cu18 Cu50 104.11(9)
Cu37 Cu18 Cu50 83.86(9)
Se15 Cu18 Se10 124.38(8)
Cu41 Cu18 Se10 55.68(8)
Se18 Cu18 Se10 100.23(8)
Cu34 Cu18 Se10 70.82(7)
Cu37 Cu18 Se10 109.83(9)
Cu50 Cu18 Se10 165.46(10)
Se15 Cu18 Cu49 176.10(11)
Cu41 Cu18 Cu49 57.92(9)
Se18 Cu18 Cu49 55.57(7)
Cu34 Cu18 Cu49 121.90(10)
Cu37 Cu18 Cu49 119.64(10)
Cu50 Cu18 Cu49 123.55(9)
Se10 Cu18 Cu49 54.52(7)
Se15 Cu18 Cu30 107.87(9)
Cu41 Cu18 Cu30 109.34(10)
Se18 Cu18 Cu30 74.86(8)
Cu34 Cu18 Cu30 57.18(7)
Cu37 Cu18 Cu30 149.88(9)
Cu50 Cu18 Cu30 111.16(9)
Se10 Cu18 Cu30 54.45(6)
Cu49 Cu18 Cu30 74.71(8)
Se15 Cu18 Cu10 59.99(7)
Cu41 Cu18 Cu10 165.79(10)
Se18 Cu18 Cu10 79.73(8)
Cu34 Cu18 Cu10 58.92(7)
Cu37 Cu18 Cu10 115.92(9)
Cu50 Cu18 Cu10 55.12(7)
Se10 Cu18 Cu10 112.41(9)
Cu49 Cu18 Cu10 123.85(10)
Cu30 Cu18 Cu10 61.01(7)
Se15 Cu18 Cu28 89.16(8)
Cu41 Cu18 Cu28 80.09(9)
Se18 Cu18 Cu28 76.94(7)
Cu34 Cu18 Cu28 147.10(9)
Cu37 Cu18 Cu28 58.32(7)
Cu50 Cu18 Cu28 58.41(7)
Se10 Cu18 Cu28 132.64(9)
Cu49 Cu18 Cu28 89.62(8)
Cu30 Cu18 Cu28 151.80(9)
Cu10 Cu18 Cu28 113.42(8)
P2 Cu19 Se12 116.88(12)
P2 Cu19 Cu48 133.53(14)
Se12 Cu19 Cu48 107.75(10)
P2 Cu19 Se5 113.47(13)
Se12 Cu19 Se5 111.11(9)
Cu48 Cu19 Se5 57.23(7)
P2 Cu19 Cu8 128.61(14)
Se12 Cu19 Cu8 58.51(7)
Cu48 Cu19 Cu8 66.11(8)
Se5 Cu19 Cu8 114.83(9)
P2 Cu19 Cu46 157.38(15)
Se12 Cu19 Cu46 58.94(6)
Cu48 Cu19 Cu46 61.43(7)
Se5 Cu19 Cu46 56.33(6)
Cu8 Cu19 Cu46 70.39(8)
Se22 Cu20 Cu35 165.74(10)
Se22 Cu20 Se7 129.59(9)
Cu35 Cu20 Se7 58.03(7)
Se22 Cu20 Cu45 57.47(6)
Cu35 Cu20 Cu45 108.28(9)
Se7 Cu20 Cu45 131.64(10)
Se22 Cu20 Cu23 57.56(7)
Cu35 Cu20 Cu23 130.78(10)
Se7 Cu20 Cu23 72.91(8)
Cu45 Cu20 Cu23 100.77(8)
Se22 Cu20 Se8 114.55(9)
Cu35 Cu20 Se8 73.27(8)
Se7 Cu20 Se8 95.85(8)
Cu45 Cu20 Se8 126.34(9)
Cu23 Cu20 Se8 118.47(8)
Se22 Cu20 Cu43 52.41(6)
Cu35 Cu20 Cu43 126.87(9)
Se7 Cu20 Cu43 156.42(9)
Cu45 Cu20 Cu43 71.21(8)
Cu23 Cu20 Cu43 99.58(8)
Se8 Cu20 Cu43 67.58(8)
Se22 Cu20 Se16 110.20(8)
Cu35 Cu20 Se16 55.69(7)
Se7 Cu20 Se16 101.62(8)
Cu45 Cu20 Se16 53.04(6)
Cu23 Cu20 Se16 140.59(9)
Se8 Cu20 Se16 100.82(7)
Cu43 Cu20 Se16 98.06(8)
Se22 Cu20 Cu42 100.72(8)
Cu35 Cu20 Cu42 93.17(8)
Se7 Cu20 Cu42 52.09(6)
Cu45 Cu20 Cu42 155.86(9)
Cu23 Cu20 Cu42 55.69(7)
Se8 Cu20 Cu42 69.71(7)
Cu43 Cu20 Cu42 104.96(9)
Se16 Cu20 Cu42 148.65(8)
Se22 Cu20 Cu36 89.78(8)
Cu35 Cu20 Cu36 81.47(8)
Se7 Cu20 Cu36 139.49(8)
Cu45 Cu20 Cu36 56.95(7)
Cu23 Cu20 Cu36 147.30(9)
Se8 Cu20 Cu36 70.99(7)
Cu43 Cu20 Cu36 52.88(6)
Se16 Cu20 Cu36 47.56(6)
Cu42 Cu20 Cu36 140.19(9)
Se22 Cu20 Cu21 53.55(6)
Cu35 Cu20 Cu21 139.72(9)
Se7 Cu20 Cu21 106.79(8)
Cu45 Cu20 Cu21 108.18(8)
Cu23 Cu20 Cu21 56.16(7)
Se8 Cu20 Cu21 71.65(7)
Cu43 Cu20 Cu21 53.13(7)
Se16 Cu20 Cu21 151.14(9)
Cu42 Cu20 Cu21 56.27(6)
Cu36 Cu20 Cu21 104.86(8)
Se11 Cu21 Se19 122.36(8)
Se11 Cu21 Se22 111.33(8)
Se19 Cu21 Se22 113.20(9)
Se11 Cu21 Cu43 161.68(9)
Se19 Cu21 Cu43 75.91(8)
Se22 Cu21 Cu43 54.72(7)
Se11 Cu21 Cu32 58.62(7)
Se19 Cu21 Cu32 63.75(7)
Se22 Cu21 Cu32 142.53(9)
Cu43 Cu21 Cu32 139.66(10)
Se11 Cu21 Cu23 59.10(6)
Se19 Cu21 Cu23 162.88(10)
Se22 Cu21 Cu23 56.16(7)
Cu43 Cu21 Cu23 103.20(8)
Cu32 Cu21 Cu23 115.16(9)
Se11 Cu21 Cu42 53.92(7)
Se19 Cu21 Cu42 140.12(9)
Se22 Cu21 Cu42 102.44(8)
Cu43 Cu21 Cu42 113.88(9)
Cu32 Cu21 Cu42 98.12(9)
Cu23 Cu21 Cu42 56.25(8)
Se11 Cu21 Cu52 131.99(10)
Se19 Cu21 Cu52 53.46(6)
Se22 Cu21 Cu52 112.20(9)
Cu43 Cu21 Cu52 57.89(8)
Cu32 Cu21 Cu52 95.62(9)
Cu23 Cu21 Cu52 140.59(9)
Cu42 Cu21 Cu52 97.34(9)
Se11 Cu21 Cu20 102.85(8)
Se19 Cu21 Cu20 133.18(8)
Se22 Cu21 Cu20 52.32(6)
Cu43 Cu21 Cu20 59.70(7)
Cu32 Cu21 Cu20 157.59(9)
Cu23 Cu21 Cu20 53.89(7)
Cu42 Cu21 Cu20 59.47(7)
Cu52 Cu21 Cu20 88.34(8)
P15 Cu22 Se14 119.57(12)
P15 Cu22 Se4 97.86(12)
Se14 Cu22 Se4 139.24(8)
P15 Cu22 Cu1 154.16(13)
Se14 Cu22 Cu1 86.25(8)
Se4 Cu22 Cu1 57.20(6)
P15 Cu22 Cu28 129.43(12)
Se14 Cu22 Cu28 55.64(6)
Se4 Cu22 Cu28 88.97(7)
Cu1 Cu22 Cu28 62.61(7)
P15 Cu22 Cu3 133.66(12)
Se14 Cu22 Cu3 56.37(6)
Se4 Cu22 Cu3 109.43(8)
Cu1 Cu22 Cu3 59.92(7)
Cu28 Cu22 Cu3 88.77(7)
P1 Cu23 Se22 121.19(14)
P1 Cu23 Se11 110.39(12)
Se22 Cu23 Se11 111.25(9)
P1 Cu23 Cu42 126.24(15)
Se22 Cu23 Cu42 111.18(9)
Se11 Cu23 Cu42 55.92(7)
P1 Cu23 Cu20 131.14(13)
Se22 Cu23 Cu20 58.91(6)
Se11 Cu23 Cu20 113.64(9)
Cu42 Cu23 Cu20 67.88(8)
P1 Cu23 Cu21 157.60(14)
Se22 Cu23 Cu21 58.93(7)
Se11 Cu23 Cu21 56.25(6)
Cu42 Cu23 Cu21 64.20(8)
Cu20 Cu23 Cu21 69.95(7)
Se7 Cu24 Se5 115.81(9)
Se7 Cu24 Cu42 58.16(7)
Se5 Cu24 Cu42 149.11(10)
Se7 Cu24 Cu31 62.62(7)
Se5 Cu24 Cu31 64.85(7)
Cu42 Cu24 Cu31 120.67(9)
Se7 Cu24 Se20 123.39(8)
Se5 Cu24 Se20 102.53(8)
Cu42 Cu24 Se20 67.37(7)
Cu31 Cu24 Se20 166.48(10)
Se7 Cu24 Cu48 171.29(9)
Se5 Cu24 Cu48 56.11(7)
Cu42 Cu24 Cu48 130.27(9)
Cu31 Cu24 Cu48 109.05(8)
Se20 Cu24 Cu48 64.14(6)
Se7 Cu24 Cu14 117.09(9)
Se5 Cu24 Cu14 55.74(6)
Cu42 Cu24 Cu14 98.01(9)
Cu31 Cu24 Cu14 111.51(9)
Se20 Cu24 Cu14 55.18(6)
Cu48 Cu24 Cu14 62.34(7)
Se7 Cu24 Cu51 120.10(10)
Se5 Cu24 Cu51 123.16(9)
Cu42 Cu24 Cu51 75.44(9)
Cu31 Cu24 Cu51 137.09(9)
Se20 Cu24 Cu51 53.07(6)
Cu48 Cu24 Cu51 67.40(9)
Cu14 Cu24 Cu51 104.07(8)
Se7 Cu24 Cu46 116.46(8)
Se5 Cu24 Cu46 54.88(6)
Cu42 Cu24 Cu46 155.86(10)
Cu31 Cu24 Cu46 58.29(7)
Se20 Cu24 Cu46 119.52(8)
Cu48 Cu24 Cu46 57.10(6)
Cu14 Cu24 Cu46 104.52(8)
Cu51 Cu24 Cu46 90.59(8)
Se25 Cu25 Se1 144.82(9)
Se25 Cu25 Cu5 61.27(6)
Se1 Cu25 Cu5 130.01(9)
Se25 Cu25 Cu13 135.29(9)
Se1 Cu25 Cu13 65.25(6)
Cu5 Cu25 Cu13 135.31(9)
Se25 Cu25 Cu39 116.59(8)
Se1 Cu25 Cu39 95.01(8)
Cu5 Cu25 Cu39 63.23(7)
Cu13 Cu25 Cu39 74.63(7)
Se25 Cu25 Cu33 55.63(7)
Se1 Cu25 Cu33 89.79(8)
Cu5 Cu25 Cu33 87.03(8)
Cu13 Cu25 Cu33 137.65(9)
Cu39 Cu25 Cu33 144.55(9)
Se25 Cu25 Cu3 59.02(7)
Se1 Cu25 Cu3 126.89(8)
Cu5 Cu25 Cu3 103.06(8)
Cu13 Cu25 Cu3 76.30(7)
Cu39 Cu25 Cu3 108.99(8)
Cu33 Cu25 Cu3 95.62(8)
Se25 Cu25 Cu26 97.07(8)
Se1 Cu25 Cu26 59.19(7)
Cu5 Cu25 Cu26 153.39(9)
Cu13 Cu25 Cu26 70.69(7)
Cu39 Cu25 Cu26 143.11(8)
Cu33 Cu25 Cu26 67.11(7)
Cu3 Cu25 Cu26 74.67(7)
Se25 Cu25 Cu12 89.57(8)
Se1 Cu25 Cu12 75.16(7)
Cu5 Cu25 Cu12 61.02(7)
Cu13 Cu25 Cu12 135.04(9)
Cu39 Cu25 Cu12 89.00(7)
Cu33 Cu25 Cu12 58.36(7)
Cu3 Cu25 Cu12 148.11(8)
Cu26 Cu25 Cu12 106.81(8)
Se25 Cu25 Se2 94.20(8)
Se1 Cu25 Se2 117.57(7)
Cu5 Cu25 Se2 87.57(7)
Cu13 Cu25 Se2 54.92(6)
Cu39 Cu25 Se2 55.28(6)
Cu33 Cu25 Se2 147.65(9)
Cu3 Cu25 Se2 54.82(6)
Cu26 Cu25 Se2 110.67(7)
Cu12 Cu25 Se2 141.51(7)
Se6 Cu26 Se18 127.85(9)
Se6 Cu26 Se1 129.11(9)
Se18 Cu26 Se1 97.56(8)
Se6 Cu26 Cu25 119.19(9)
Se18 Cu26 Cu25 105.41(8)
Se1 Cu26 Cu25 55.17(6)
Se6 Cu26 Cu29 56.89(7)
Se18 Cu26 Cu29 147.47(11)
Se1 Cu26 Cu29 72.56(8)
Cu25 Cu26 Cu29 94.26(8)
Se6 Cu26 Cu50 65.33(7)
Se18 Cu26 Cu50 69.02(7)
Se1 Cu26 Cu50 165.54(9)
Cu25 Cu26 Cu50 121.71(10)
Cu29 Cu26 Cu50 121.63(9)
Se6 Cu26 Cu10 54.85(6)
Se18 Cu26 Cu10 78.11(7)
Se1 Cu26 Cu10 131.29(10)
Cu25 Cu26 Cu10 172.70(10)
Cu29 Cu26 Cu10 85.54(8)
Cu50 Cu26 Cu10 53.15(6)
Se6 Cu26 Cu33 65.77(7)
Se18 Cu26 Cu33 157.27(10)
Se1 Cu26 Cu33 80.70(7)
Cu25 Cu26 Cu33 54.99(6)
Cu29 Cu26 Cu33 53.70(7)
Cu50 Cu26 Cu33 109.47(9)
Cu10 Cu26 Cu33 120.07(8)
Se6 Cu26 Cu16 54.88(7)
Se18 Cu26 Cu16 114.25(9)
Se1 Cu26 Cu16 130.65(9)
Cu25 Cu26 Cu16 79.69(8)
Cu29 Cu26 Cu16 94.36(8)
Cu50 Cu26 Cu16 55.54(7)
Cu10 Cu26 Cu16 93.05(7)
Cu33 Cu26 Cu16 55.33(6)
Se6 Cu26 Cu13 167.01(10)
Se18 Cu26 Cu13 55.57(6)
Se1 Cu26 Cu13 56.60(6)
Cu25 Cu26 Cu13 52.03(6)
Cu29 Cu26 Cu13 128.63(9)
Cu50 Cu26 Cu13 109.58(8)
Cu10 Cu26 Cu13 132.87(8)
Cu33 Cu26 Cu13 106.94(8)
Cu16 Cu26 Cu13 112.18(9)
P8 Cu27 Se4 107.35(12)
P8 Cu27 Se19 108.24(11)
Se4 Cu27 Se19 108.61(8)
P8 Cu27 Cu52 162.44(12)
Se4 Cu27 Cu52 85.15(8)
Se19 Cu27 Cu52 55.07(6)
P8 Cu27 Se23 99.29(11)
Se4 Cu27 Se23 105.71(7)
Se19 Cu27 Se23 126.19(8)
Cu52 Cu27 Se23 88.73(8)
P8 Cu27 Cu7 134.09(12)
Se4 Cu27 Cu7 56.98(6)
Se19 Cu27 Cu7 117.63(8)
Cu52 Cu27 Cu7 63.03(7)
Se23 Cu27 Cu7 54.92(6)
P8 Cu27 Cu43 114.00(13)
Se4 Cu27 Cu43 135.65(9)
Se19 Cu27 Cu43 73.30(7)
Cu52 Cu27 Cu43 59.00(8)
Se23 Cu27 Cu43 53.24(6)
Cu7 Cu27 Cu43 82.25(7)
P8 Cu27 Cu4 114.01(12)
Se4 Cu27 Cu4 53.36(6)
Se19 Cu27 Cu4 55.97(6)
Cu52 Cu27 Cu4 63.26(8)
Se23 Cu27 Cu4 144.27(8)
Cu7 Cu27 Cu4 91.12(7)
Cu43 Cu27 Cu4 117.96(9)
Se26 Cu28 Se14 158.05(10)
Se26 Cu28 Cu37 56.96(7)
Se14 Cu28 Cu37 118.20(9)
Se26 Cu28 Cu50 135.00(9)
Se14 Cu28 Cu50 56.57(6)
Cu37 Cu28 Cu50 82.51(8)
Se26 Cu28 Cu22 119.58(9)
Se14 Cu28 Cu22 55.62(6)
Cu37 Cu28 Cu22 158.19(9)
Cu50 Cu28 Cu22 105.32(8)
Se26 Cu28 Cu1 113.80(9)
Se14 Cu28 Cu1 81.98(7)
Cu37 Cu28 Cu1 146.15(9)
Cu50 Cu28 Cu1 88.29(8)
Cu22 Cu28 Cu1 55.51(6)
Se26 Cu28 Cu4 55.80(7)
Se14 Cu28 Cu4 136.42(8)
Cu37 Cu28 Cu4 105.17(8)
Cu50 Cu28 Cu4 130.52(10)
Cu22 Cu28 Cu4 85.43(7)
Cu1 Cu28 Cu4 58.04(7)
Se26 Cu28 Cu18 82.73(8)
Se14 Cu28 Cu18 113.45(9)
Cu37 Cu28 Cu18 57.13(7)
Cu50 Cu28 Cu18 57.18(7)
Cu22 Cu28 Cu18 144.05(9)
Cu1 Cu28 Cu18 90.63(8)
Cu4 Cu28 Cu18 85.72(8)
Se21 Cu29 Se6 127.01(9)
Se21 Cu29 Se9 111.83(9)
Se6 Cu29 Se9 118.03(9)
Se21 Cu29 Cu8 61.63(7)
Se6 Cu29 Cu8 158.90(10)
Se9 Cu29 Cu8 65.49(7)
Se21 Cu29 Cu33 159.75(9)
Se6 Cu29 Cu33 71.25(8)
Se9 Cu29 Cu33 55.96(7)
Cu8 Cu29 Cu33 98.19(9)
Se21 Cu29 Cu17 62.26(7)
Se6 Cu29 Cu17 66.49(7)
Se9 Cu29 Cu17 146.27(9)
Cu8 Cu29 Cu17 123.50(10)
Cu33 Cu29 Cu17 137.40(10)
Se21 Cu29 Cu26 114.02(9)
Se6 Cu29 Cu26 54.64(7)
Se9 Cu29 Cu26 118.52(9)
Cu8 Cu29 Cu26 104.66(9)
Cu33 Cu29 Cu26 67.17(8)
Cu17 Cu29 Cu26 91.91(8)
Se17 Cu30 Se10 131.18(9)
Se17 Cu30 Cu38 151.00(10)
Se10 Cu30 Cu38 59.68(7)
Se17 Cu30 Cu34 60.94(7)
Se10 Cu30 Cu34 74.62(8)
Cu38 Cu30 Cu34 133.50(9)
Se17 Cu30 Se20 104.47(8)
Se10 Cu30 Se20 115.31(8)
Cu38 Cu30 Se20 55.86(6)
Cu34 Cu30 Se20 163.46(10)
Se17 Cu30 Cu15 56.30(6)
Se10 Cu30 Cu15 171.69(9)
Cu38 Cu30 Cu15 112.04(9)
Cu34 Cu30 Cu15 113.68(9)
Se20 Cu30 Cu15 56.54(7)
Se17 Cu30 Cu18 105.90(8)
Se10 Cu30 Cu18 61.48(7)
Cu38 Cu30 Cu18 102.40(9)
Cu34 Cu30 Cu18 58.35(7)
Se20 Cu30 Cu18 137.51(9)
Cu15 Cu30 Cu18 122.54(9)
Se17 Cu30 Cu10 54.02(6)
Se10 Cu30 Cu10 118.35(9)
Cu38 Cu30 Cu10 152.08(10)
Cu34 Cu30 Cu10 59.01(7)
Se20 Cu30 Cu10 120.46(8)
Cu15 Cu30 Cu10 68.31(8)
Cu18 Cu30 Cu10 60.32(7)
P4 Cu31 Cu24 157.40(13)
P4 Cu31 Se7 117.99(13)
Cu24 Cu31 Se7 57.20(6)
P4 Cu31 Cu35 117.52(13)
Cu24 Cu31 Cu35 79.47(8)
Se7 Cu31 Cu35 56.22(6)
P4 Cu31 Cu46 121.91(13)
Cu24 Cu31 Cu46 67.66(7)
Se7 Cu31 Cu46 120.10(8)
Cu35 Cu31 Cu46 94.23(9)
P4 Cu31 Se13 104.52(12)
Cu24 Cu31 Se13 97.53(8)
Se7 Cu31 Se13 109.29(8)
Cu35 Cu31 Se13 54.55(6)
Cu46 Cu31 Se13 55.15(6)
P4 Cu31 Se5 109.30(13)
Cu24 Cu31 Se5 56.85(6)
Se7 Cu31 Se5 104.85(7)
Cu35 Cu31 Se5 133.03(9)
Cu46 Cu31 Se5 55.82(6)
Se13 Cu31 Se5 110.96(8)
P12 Cu32 Se11 113.45(12)
P12 Cu32 Cu49 137.70(14)
Se11 Cu32 Cu49 108.72(9)
P12 Cu32 Cu38 148.76(13)
Se11 Cu32 Cu38 56.86(7)
Cu49 Cu32 Cu38 62.91(8)
P12 Cu32 Cu21 124.21(13)
Se11 Cu32 Cu21 57.27(6)
Cu49 Cu32 Cu21 76.93(8)
Cu38 Cu32 Cu21 78.04(8)
P12 Cu32 Se10 109.44(12)
Se11 Cu32 Se10 109.69(8)
Cu49 Cu32 Se10 56.97(7)
Cu38 Cu32 Se10 57.34(7)
Cu21 Cu32 Se10 125.79(8)
P12 Cu32 Se19 102.47(12)
Se11 Cu32 Se19 112.66(7)
Cu49 Cu32 Se19 56.58(7)
Cu38 Cu32 Se19 108.60(8)
Cu21 Cu32 Se19 55.40(6)
Se10 Cu32 Se19 108.84(7)
Se25 Cu33 Se9 142.07(11)
Se25 Cu33 Cu29 151.62(11)
Se9 Cu33 Cu29 61.40(7)
Se25 Cu33 Cu25 58.19(7)
Se9 Cu33 Cu25 115.40(9)
Cu29 Cu33 Cu25 100.57(9)
Se25 Cu33 Cu12 94.61(9)
Se9 Cu33 Cu12 56.14(7)
Cu29 Cu33 Cu12 91.22(9)
Cu25 Cu33 Cu12 63.79(7)
Se25 Cu33 Cu16 59.24(7)
Se9 Cu33 Cu16 155.45(10)
Cu29 Cu33 Cu16 103.90(9)
Cu25 Cu33 Cu16 85.49(8)
Cu12 Cu33 Cu16 147.94(10)
Se25 Cu33 Se6 110.94(8)
Se9 Cu33 Se6 106.77(9)
Cu29 Cu33 Se6 52.71(7)
Cu25 Cu33 Se6 104.94(8)
Cu12 Cu33 Se6 141.15(9)
Cu16 Cu33 Se6 52.61(6)
Se25 Cu33 Cu26 92.54(8)
Se9 Cu33 Cu26 116.10(10)
Cu29 Cu33 Cu26 59.13(8)
Cu25 Cu33 Cu26 57.90(7)
Cu12 Cu33 Cu26 104.07(9)
Cu16 Cu33 Cu26 62.74(7)
Se6 Cu33 Cu26 48.23(6)
P10 Cu34 Se15 128.29(13)
P10 Cu34 Se17 104.59(13)
Se15 Cu34 Se17 113.19(9)
P10 Cu34 Cu30 117.31(13)
Se15 Cu34 Cu30 112.55(9)
Se17 Cu34 Cu30 57.28(7)
P10 Cu34 Cu18 139.37(14)
Se15 Cu34 Cu18 56.90(7)
Se17 Cu34 Cu18 107.84(8)
Cu30 Cu34 Cu18 64.47(8)
P10 Cu34 Cu10 156.12(14)
Se15 Cu34 Cu10 61.57(7)
Se17 Cu34 Cu10 55.23(6)
Cu30 Cu34 Cu10 65.28(7)
Cu18 Cu34 Cu10 64.35(7)
Se13 Cu35 Se7 123.17(10)
Se13 Cu35 Cu47 72.28(8)
Se7 Cu35 Cu47 162.00(10)
Se13 Cu35 Se16 119.47(9)
Se7 Cu35 Se16 113.80(9)
Cu47 Cu35 Se16 56.87(8)
Se13 Cu35 Cu20 159.05(11)
Se7 Cu35 Cu20 61.03(7)
Cu47 Cu35 Cu20 101.19(10)
Se16 Cu35 Cu20 68.54(7)
Se13 Cu35 Cu31 63.97(7)
Se7 Cu35 Cu31 61.15(7)
Cu47 Cu35 Cu31 135.88(10)
Se16 Cu35 Cu31 145.74(10)
Cu20 Cu35 Cu31 121.73(9)
Se13 Cu35 Cu44 53.37(6)
Se7 Cu35 Cu44 110.61(9)
Cu47 Cu35 Cu44 69.71(8)
Se16 Cu35 Cu44 122.50(9)
Cu20 Cu35 Cu44 105.70(9)
Cu31 Cu35 Cu44 87.96(9)
Se16 Cu36 Se23 166.96(10)
Se16 Cu36 Cu43 119.45(9)
Se23 Cu36 Cu43 57.35(7)
Se16 Cu36 Cu47 57.12(7)
Se23 Cu36 Cu47 135.08(9)
Cu43 Cu36 Cu47 134.95(11)
Se16 Cu36 Cu45 57.16(7)
Se23 Cu36 Cu45 111.51(9)
Cu43 Cu36 Cu45 73.15(8)
Cu47 Cu36 Cu45 113.22(9)
Se16 Cu36 Cu11 110.13(9)
Se23 Cu36 Cu11 82.89(7)
Cu43 Cu36 Cu11 92.15(8)
Cu47 Cu36 Cu11 57.13(7)
Cu45 Cu36 Cu11 146.50(9)
Se16 Cu36 Cu2 132.78(9)
Se23 Cu36 Cu2 55.13(6)
Cu43 Cu36 Cu2 106.48(8)
Cu47 Cu36 Cu2 83.32(8)
Cu45 Cu36 Cu2 157.63(9)
Cu11 Cu36 Cu2 54.96(6)
Se16 Cu36 Cu20 62.82(7)
Se23 Cu36 Cu20 117.22(8)
Cu43 Cu36 Cu20 60.25(7)
Cu47 Cu36 Cu20 87.21(8)
Cu45 Cu36 Cu20 53.19(6)
Cu11 Cu36 Cu20 93.32(8)
Cu2 Cu36 Cu20 146.68(8)
P9 Cu37 Se15 109.98(14)
P9 Cu37 Se26 108.08(14)
Se15 Cu37 Se26 140.29(9)
P9 Cu37 Cu18 165.71(14)
Se15 Cu37 Cu18 56.69(7)
Se26 Cu37 Cu18 86.06(8)
P9 Cu37 Cu28 125.06(14)
Se15 Cu37 Cu28 93.13(8)
Se26 Cu37 Cu28 54.97(6)
Cu18 Cu37 Cu28 64.56(7)
P9 Cu37 Cu41 135.50(14)
Se15 Cu37 Cu41 105.95(10)
Se26 Cu37 Cu41 49.21(8)
Cu18 Cu37 Cu41 53.16(8)
Cu28 Cu37 Cu41 77.13(8)
Se11 Cu38 Se20 114.93(9)
Se11 Cu38 Se10 119.99(9)
Se20 Cu38 Se10 122.77(9)
Se11 Cu38 Cu32 61.01(8)
Se20 Cu38 Cu32 169.60(9)
Se10 Cu38 Cu32 64.56(7)
Se11 Cu38 Cu30 169.59(10)
Se20 Cu38 Cu30 64.00(7)
Se10 Cu38 Cu30 59.03(7)
Cu32 Cu38 Cu30 121.89(10)
Se11 Cu38 Cu49 108.44(9)
Se20 Cu38 Cu49 117.56(9)
Se10 Cu38 Cu49 57.85(7)
Cu32 Cu38 Cu49 58.46(8)
Cu30 Cu38 Cu49 80.12(9)
Se11 Cu38 Cu42 56.24(7)
Se20 Cu38 Cu42 67.22(7)
Se10 Cu38 Cu42 164.53(10)
Cu32 Cu38 Cu42 104.06(9)
Cu30 Cu38 Cu42 127.79(9)
Cu49 Cu38 Cu42 107.72(10)
Se3 Cu39 Se24 111.88(8)
Se3 Cu39 Se2 144.45(8)
Se24 Cu39 Se2 101.24(8)
Se3 Cu39 Cu25 85.32(7)
Se24 Cu39 Cu25 158.59(8)
Se2 Cu39 Cu25 66.20(6)
Se3 Cu39 Cu6 62.04(6)
Se24 Cu39 Cu6 59.70(6)
Se2 Cu39 Cu6 152.23(8)
Cu25 Cu39 Cu6 124.04(9)
Se3 Cu39 Cu11 143.14(9)
Se24 Cu39 Cu11 55.99(6)
Se2 Cu39 Cu11 67.58(7)
Cu25 Cu39 Cu11 102.60(7)
Cu6 Cu39 Cu11 84.67(7)
Se3 Cu39 Cu5 55.41(6)
Se24 Cu39 Cu5 143.36(8)
Se2 Cu39 Cu5 90.20(7)
Cu25 Cu39 Cu5 56.92(6)
Cu6 Cu39 Cu5 117.25(8)
Cu11 Cu39 Cu5 155.49(8)
Se3 Cu40 Se12 135.66(10)
Se3 Cu40 Cu46 162.81(11)
Se12 Cu40 Cu46 60.94(7)
Se3 Cu40 Cu12 56.40(6)
Se12 Cu40 Cu12 101.06(9)
Cu46 Cu40 Cu12 132.71(9)
Se3 Cu40 Cu6 61.32(7)
Se12 Cu40 Cu6 137.85(10)
Cu46 Cu40 Cu6 103.89(9)
Cu12 Cu40 Cu6 114.91(9)
Se3 Cu40 Cu44 102.63(9)
Se12 Cu40 Cu44 121.70(9)
Cu46 Cu40 Cu44 61.06(7)
Cu12 Cu40 Cu44 113.38(10)
Cu6 Cu40 Cu44 63.70(7)
Se3 Cu40 Cu8 122.42(9)
Se12 Cu40 Cu8 55.45(7)
Cu46 Cu40 Cu8 68.36(7)
Cu12 Cu40 Cu8 66.05(7)
Cu6 Cu40 Cu8 160.44(10)
Cu44 Cu40 Cu8 97.47(8)
Se3 Cu40 Se1 101.52(9)
Se12 Cu40 Se1 105.55(8)
Cu46 Cu40 Se1 73.17(7)
Cu12 Cu40 Se1 70.77(7)
Cu6 Cu40 Se1 106.49(8)
Cu44 Cu40 Se1 51.21(6)
Cu8 Cu40 Se1 54.46(6)
Se26 Cu41 Se10 163.68(12)
Se26 Cu41 Cu18 96.62(11)
Se10 Cu41 Cu18 67.43(9)
Se26 Cu41 Cu49 111.09(11)
Se10 Cu41 Cu49 60.62(9)
Cu18 Cu41 Cu49 67.15(9)
Se26 Cu41 Cu37 56.63(8)
Se10 Cu41 Cu37 114.12(11)
Cu18 Cu41 Cu37 60.38(8)
Cu49 Cu41 Cu37 122.47(11)
Se26 Cu41 Cu4 53.92(8)
Se10 Cu41 Cu4 119.96(10)
Cu18 Cu41 Cu4 89.75(9)
Cu49 Cu41 Cu4 59.34(8)
Cu37 Cu41 Cu4 97.64(9)
Se11 Cu42 Se7 131.78(11)
Se11 Cu42 Cu24 155.33(11)
Se7 Cu42 Cu24 59.96(7)
Se11 Cu42 Cu23 61.20(7)
Se7 Cu42 Cu23 75.42(8)
Cu24 Cu42 Cu23 135.36(10)
Se11 Cu42 Cu38 55.90(7)
Se7 Cu42 Cu38 168.26(10)
Cu24 Cu42 Cu38 109.36(9)
Cu23 Cu42 Cu38 114.96(9)
Se11 Cu42 Cu21 55.95(6)
Se7 Cu42 Cu21 118.53(9)
Cu24 Cu42 Cu21 144.10(12)
Cu23 Cu42 Cu21 59.56(7)
Cu38 Cu42 Cu21 72.83(8)
Se11 Cu42 Se20 101.55(8)
Se7 Cu42 Se20 116.27(8)
Cu24 Cu42 Se20 58.17(6)
Cu23 Cu42 Se20 160.73(10)
Cu38 Cu42 Se20 52.21(6)
Cu21 Cu42 Se20 119.74(9)
Se11 Cu42 Cu20 108.42(9)
Se7 Cu42 Cu20 56.22(7)
Cu24 Cu42 Cu20 95.94(8)
Cu23 Cu42 Cu20 56.43(7)
Cu38 Cu42 Cu20 133.44(11)
Cu21 Cu42 Cu20 64.26(7)
Se20 Cu42 Cu20 142.54(9)
Se22 Cu43 Se23 140.77(12)
Se22 Cu43 Cu36 102.90(9)
Se23 Cu43 Cu36 56.92(7)
Se22 Cu43 Cu21 60.57(7)
Se23 Cu43 Cu21 158.45(11)
Cu36 Cu43 Cu21 132.03(11)
Se22 Cu43 Cu52 124.77(11)
Se23 Cu43 Cu52 94.36(9)
Cu36 Cu43 Cu52 107.67(10)
Cu21 Cu43 Cu52 64.72(8)
Se22 Cu43 Cu27 137.65(10)
Se23 Cu43 Cu27 62.02(7)
Cu36 Cu43 Cu27 116.02(9)
Cu21 Cu43 Cu27 100.43(9)
Cu52 Cu43 Cu27 59.23(8)
Se22 Cu43 Cu20 56.29(7)
Se23 Cu43 Cu20 123.38(9)
Cu36 Cu43 Cu20 66.88(8)
Cu21 Cu43 Cu20 67.16(8)
Cu52 Cu43 Cu20 96.13(10)
Cu27 Cu43 Cu20 155.28(11)
Se13 Cu44 Se1 127.88(9)
Se13 Cu44 Se8 123.07(8)
Se1 Cu44 Se8 103.91(8)
Se13 Cu44 Cu11 114.32(8)
Se1 Cu44 Cu11 110.72(9)
Se8 Cu44 Cu11 54.34(6)
Se13 Cu44 Cu46 56.79(6)
Se1 Cu44 Cu46 77.14(8)
Se8 Cu44 Cu46 129.12(9)
Cu11 Cu44 Cu46 171.11(8)
Se13 Cu44 Cu40 68.93(7)
Se1 Cu44 Cu40 65.19(7)
Se8 Cu44 Cu40 168.00(9)
Cu11 Cu44 Cu40 123.09(8)
Cu46 Cu44 Cu40 55.55(6)
Se13 Cu44 Cu13 166.45(9)
Se1 Cu44 Cu13 60.02(6)
Se8 Cu44 Cu13 57.45(6)
Cu11 Cu44 Cu13 53.66(6)
Cu46 Cu44 Cu13 135.12(8)
Cu40 Cu44 Cu13 110.95(8)
Se13 Cu44 Cu35 54.48(6)
Se1 Cu44 Cu35 152.59(9)
Se8 Cu44 Cu35 68.73(7)
Cu11 Cu44 Cu35 86.93(8)
Cu46 Cu44 Cu35 87.35(8)
Cu40 Cu44 Cu35 123.24(9)
Cu13 Cu44 Cu35 124.98(8)
Se13 Cu44 Cu6 55.65(6)
Se1 Cu44 Cu6 112.01(8)
Se8 Cu44 Cu6 128.50(8)
Cu11 Cu44 Cu6 78.53(7)
Cu46 Cu44 Cu6 94.82(7)
Cu40 Cu44 Cu6 56.35(6)
Cu13 Cu44 Cu6 112.31(8)
Cu35 Cu44 Cu6 91.49(7)
Se13 Cu44 Cu51 136.24(9)
Se1 Cu44 Cu51 55.56(7)
Se8 Cu44 Cu51 55.95(7)
Cu11 Cu44 Cu51 98.70(8)
Cu46 Cu44 Cu51 89.17(8)
Cu40 Cu44 Cu51 116.43(9)
Cu13 Cu44 Cu51 56.72(6)
Cu35 Cu44 Cu51 102.40(8)
Cu6 Cu44 Cu51 165.72(9)
Se13 Cu44 Cu47 62.97(7)
Se1 Cu44 Cu47 156.97(9)
Se8 Cu44 Cu47 78.85(7)
Cu11 Cu44 Cu47 51.98(7)
Cu46 Cu44 Cu47 119.28(8)
Cu40 Cu44 Cu47 109.10(8)
Cu13 Cu44 Cu47 105.61(8)
Cu35 Cu44 Cu47 49.96(6)
Cu6 Cu44 Cu47 54.07(6)
Cu51 Cu44 Cu47 134.44(9)
P6 Cu45 Se22 115.40(13)
P6 Cu45 Se16 115.28(13)
Se22 Cu45 Se16 128.93(9)
P6 Cu45 Cu20 165.1(2)
Se22 Cu45 Cu20 59.79(6)
Se16 Cu45 Cu20 69.58(7)
P6 Cu45 Cu36 124.84(14)
Se22 Cu45 Cu36 99.16(8)
Se16 Cu45 Cu36 54.85(7)
Cu20 Cu45 Cu36 69.86(8)
Se13 Cu46 Se5 125.70(8)
Se13 Cu46 Se12 108.03(7)
Se5 Cu46 Se12 111.07(8)
Se13 Cu46 Cu40 71.70(7)
Se5 Cu46 Cu40 162.52(9)
Se12 Cu46 Cu40 56.32(7)
Se13 Cu46 Cu31 62.97(7)
Se5 Cu46 Cu31 62.75(6)
Se12 Cu46 Cu31 138.60(9)
Cu40 Cu46 Cu31 134.67(9)
Se13 Cu46 Cu48 145.32(9)
Se5 Cu46 Cu48 56.34(7)
Se12 Cu46 Cu48 100.84(8)
Cu40 Cu46 Cu48 111.22(9)
Cu31 Cu46 Cu48 106.14(8)
Se13 Cu46 Cu19 158.70(9)
Se5 Cu46 Cu19 59.42(6)
Se12 Cu46 Cu19 55.79(6)
Cu40 Cu46 Cu19 103.92(9)
Cu31 Cu46 Cu19 118.10(9)
Cu48 Cu46 Cu19 55.97(7)
Se13 Cu46 Cu44 54.26(6)
Se5 Cu46 Cu44 125.93(8)
Se12 Cu46 Cu44 119.42(8)
Cu40 Cu46 Cu44 63.39(8)
Cu31 Cu46 Cu44 89.15(8)
Cu48 Cu46 Cu44 94.88(9)
Cu19 Cu46 Cu44 143.39(9)
Se13 Cu46 Cu24 93.67(7)
Se5 Cu46 Cu24 54.39(6)
Se12 Cu46 Cu24 158.20(8)
Cu40 Cu46 Cu24 132.78(9)
Cu31 Cu46 Cu24 54.05(6)
Cu48 Cu46 Cu24 58.07(6)
Cu19 Cu46 Cu24 103.64(8)
Cu44 Cu46 Cu24 71.60(7)
Se13 Cu46 Cu8 130.60(8)
Se5 Cu46 Cu8 103.28(7)
Se12 Cu46 Cu8 51.47(6)
Cu40 Cu46 Cu8 59.70(7)
Cu31 Cu46 Cu8 163.98(8)
Cu48 Cu46 Cu8 57.95(6)
Cu19 Cu46 Cu8 53.31(7)
Cu44 Cu46 Cu8 93.82(8)
Cu24 Cu46 Cu8 112.18(7)
Se24 Cu47 Se16 140.64(13)
Se24 Cu47 Cu35 151.17(12)
Se16 Cu47 Cu35 62.02(8)
Se24 Cu47 Cu11 58.80(7)
Se16 Cu47 Cu11 114.60(9)
Cu35 Cu47 Cu11 98.26(10)
Se24 Cu47 Cu36 93.77(10)
Se16 Cu47 Cu36 55.88(7)
Cu35 Cu47 Cu36 89.88(8)
Cu11 Cu47 Cu36 63.20(7)
Se24 Cu47 Cu6 60.00(7)
Se16 Cu47 Cu6 156.47(11)
Cu35 Cu47 Cu6 104.08(11)
Cu11 Cu47 Cu6 85.02(9)
Cu36 Cu47 Cu6 147.00(10)
Se24 Cu47 Se13 112.07(10)
Se16 Cu47 Se13 107.18(9)
Cu35 Cu47 Se13 52.68(7)
Cu11 Cu47 Se13 103.60(10)
Cu36 Cu47 Se13 139.66(10)
Cu6 Cu47 Se13 53.04(7)
Se24 Cu47 Cu44 91.17(9)
Se16 Cu47 Cu44 118.54(10)
Cu35 Cu47 Cu44 60.32(8)
Cu11 Cu47 Cu44 56.95(7)
Cu36 Cu47 Cu44 104.71(8)
Cu6 Cu47 Cu44 60.09(7)
Se13 Cu47 Cu44 47.16(6)
Se21 Cu48 Se5 129.59(11)
Se21 Cu48 Cu15 59.69(7)
Se5 Cu48 Cu15 142.29(10)
Se21 Cu48 Cu19 74.78(8)
Se5 Cu48 Cu19 62.63(8)
Cu15 Cu48 Cu19 132.88(11)
Se21 Cu48 Cu46 123.27(9)
Se5 Cu48 Cu46 58.19(6)
Cu15 Cu48 Cu46 155.35(12)
Cu19 Cu48 Cu46 62.60(7)
Se21 Cu48 Cu24 170.72(9)
Se5 Cu48 Cu24 57.39(7)
Cu15 Cu48 Cu24 111.03(9)
Cu19 Cu48 Cu24 114.32(9)
Cu46 Cu48 Cu24 64.84(7)
Se21 Cu48 Cu14 118.41(10)
Se5 Cu48 Cu14 54.76(7)
Cu15 Cu48 Cu14 87.96(9)
Cu19 Cu48 Cu14 104.66(10)
Cu46 Cu48 Cu14 107.68(9)
Cu24 Cu48 Cu14 58.83(7)
Se21 Cu48 Cu8 58.07(6)
Se5 Cu48 Cu8 112.78(8)
Cu15 Cu48 Cu8 102.18(9)
Cu19 Cu48 Cu8 58.36(7)
Cu46 Cu48 Cu8 67.98(7)
Cu24 Cu48 Cu8 127.47(9)
Cu14 Cu48 Cu8 162.87(10)
Se21 Cu48 Se20 114.77(8)
Se5 Cu48 Se20 97.52(8)
Cu15 Cu48 Se20 55.95(7)
Cu19 Cu48 Se20 156.56(10)
Cu46 Cu48 Se20 119.30(9)
Cu24 Cu48 Se20 56.16(6)
Cu14 Cu48 Se20 51.92(6)
Cu8 Cu48 Se20 145.08(10)
Se21 Cu48 Cu51 116.84(10)
Se5 Cu48 Cu51 113.55(9)
Cu15 Cu48 Cu51 70.67(8)
Cu19 Cu48 Cu51 149.03(10)
Cu46 Cu48 Cu51 88.75(9)
Cu24 Cu48 Cu51 56.45(8)
Cu14 Cu48 Cu51 94.68(8)
Cu8 Cu48 Cu51 101.66(9)
Se20 Cu48 Cu51 48.03(6)
Se18 Cu49 Cu52 74.35(8)
Se18 Cu49 Se19 129.08(10)
Cu52 Cu49 Se19 58.34(8)
Se18 Cu49 Se10 106.66(10)
Cu52 Cu49 Se10 166.44(13)
Se19 Cu49 Se10 123.81(10)
Se18 Cu49 Cu32 157.08(12)
Cu52 Cu49 Cu32 108.83(11)
Se19 Cu49 Cu32 65.43(8)
Se10 Cu49 Cu32 64.86(8)
Se18 Cu49 Cu41 106.70(11)
Cu52 Cu49 Cu41 135.92(13)
Se19 Cu49 Cu41 95.87(11)
Se10 Cu49 Cu41 57.30(8)
Cu32 Cu49 Cu41 86.96(10)
Se18 Cu49 Cu38 98.55(10)
Cu52 Cu49 Cu38 107.98(11)
Se19 Cu49 Cu38 112.26(10)
Se10 Cu49 Cu38 58.47(7)
Cu32 Cu49 Cu38 58.62(8)
Cu41 Cu49 Cu38 115.17(11)
Se18 Cu49 Cu4 88.17(9)
Cu52 Cu49 Cu4 68.38(9)
Se19 Cu49 Cu4 59.04(7)
Se10 Cu49 Cu4 124.92(11)
Cu32 Cu49 Cu4 114.34(11)
Cu41 Cu49 Cu4 67.62(9)
Cu38 Cu49 Cu4 171.29(11)
Se18 Cu49 Cu18 56.30(7)
Cu52 Cu49 Cu18 125.97(11)
Se19 Cu49 Cu18 144.00(12)
Se10 Cu49 Cu18 61.56(7)
Cu32 Cu49 Cu18 125.20(10)
Cu41 Cu49 Cu18 54.93(9)
Cu38 Cu49 Cu18 100.27(10)
Cu4 Cu49 Cu18 88.06(10)
Se14 Cu50 Se15 127.26(10)
Se14 Cu50 Cu10 169.55(10)
Se15 Cu50 Cu10 63.17(7)
Se14 Cu50 Cu18 119.67(10)
Se15 Cu50 Cu18 55.83(6)
Cu10 Cu50 Cu18 65.36(7)
Se14 Cu50 Cu16 63.32(6)
Se15 Cu50 Cu16 142.16(10)
Cu10 Cu50 Cu16 108.42(9)
Cu18 Cu50 Cu16 158.25(10)
Se14 Cu50 Cu28 55.59(6)
Se15 Cu50 Cu28 91.29(8)
Cu10 Cu50 Cu28 129.62(9)
Cu18 Cu50 Cu28 64.41(8)
Cu16 Cu50 Cu28 116.68(9)
Se14 Cu50 Cu26 104.76(9)
Se15 Cu50 Cu26 127.31(9)
Cu10 Cu50 Cu26 65.08(8)
Cu18 Cu50 Cu26 93.87(9)
Cu16 Cu50 Cu26 65.46(7)
Cu28 Cu50 Cu26 114.80(9)
Se14 Cu50 Se6 117.75(8)
Se15 Cu50 Se6 102.98(8)
Cu10 Cu50 Se6 54.48(6)
Cu18 Cu50 Se6 118.26(9)
Cu16 Cu50 Se6 54.43(6)
Cu28 Cu50 Se6 164.14(9)
Cu26 Cu50 Se6 50.64(6)
Se20 Cu51 Se1 126.36(11)
Se20 Cu51 Se8 123.84(10)
Se1 Cu51 Se8 100.80(8)
Se20 Cu51 Se18 110.37(9)
Se1 Cu51 Se18 93.15(8)
Se8 Cu51 Se18 93.46(8)
Se20 Cu51 Cu24 61.05(7)
Se1 Cu51 Cu24 100.98(9)
Se8 Cu51 Cu24 83.73(8)
Se18 Cu51 Cu24 165.87(10)
Se20 Cu51 Cu13 167.87(10)
Se1 Cu51 Cu13 60.62(6)
Se8 Cu51 Cu13 58.56(6)
Se18 Cu51 Cu13 57.77(6)
Cu24 Cu51 Cu13 129.90(9)
Se20 Cu51 Cu44 131.77(10)
Se1 Cu51 Cu44 52.82(6)
Se8 Cu51 Cu44 55.13(6)
Se18 Cu51 Cu44 117.86(8)
Cu24 Cu51 Cu44 71.67(7)
Cu13 Cu51 Cu44 60.16(7)
Se20 Cu51 Cu48 61.85(7)
Se1 Cu51 Cu48 66.54(8)
Se8 Cu51 Cu48 131.72(9)
Se18 Cu51 Cu48 131.93(10)
Cu24 Cu51 Cu48 56.15(7)
Cu13 Cu51 Cu48 126.96(10)
Cu44 Cu51 Cu48 84.95(8)
Se8 Cu52 Se19 134.39(10)
Se8 Cu52 Cu49 114.79(12)
Se19 Cu52 Cu49 61.49(8)
Se8 Cu52 Cu43 74.05(9)
Se19 Cu52 Cu43 76.94(8)
Cu49 Cu52 Cu43 128.96(10)
Se8 Cu52 Cu27 128.41(11)
Se19 Cu52 Cu27 60.33(7)
Cu49 Cu52 Cu27 113.32(10)
Cu43 Cu52 Cu27 61.77(9)
Se8 Cu52 Cu1 111.73(9)
Se19 Cu52 Cu1 113.12(9)
Cu49 Cu52 Cu1 85.78(10)
Cu43 Cu52 Cu1 140.33(11)
Cu27 Cu52 Cu1 89.09(9)
Se8 Cu52 Cu7 90.73(8)
Se19 Cu52 Cu7 118.94(10)
Cu49 Cu52 Cu7 143.37(11)
Cu43 Cu52 Cu7 81.65(9)
Cu27 Cu52 Cu7 59.09(7)
Cu1 Cu52 Cu7 59.58(7)
Se8 Cu52 Cu21 78.67(8)
Se19 Cu52 Cu21 56.04(7)
Cu49 Cu52 Cu21 74.60(9)
Cu43 Cu52 Cu21 57.39(7)
Cu27 Cu52 Cu21 97.28(9)
Cu1 Cu52 Cu21 160.33(11)
Cu7 Cu52 Cu21 139.04(11)
Se8 Cu52 Cu4 165.91(11)
Se19 Cu52 Cu4 56.85(6)
Cu49 Cu52 Cu4 60.14(8)
Cu43 Cu52 Cu4 119.72(10)
Cu27 Cu52 Cu4 62.41(7)
Cu1 Cu52 Cu4 56.28(7)
Cu7 Cu52 Cu4 88.61(8)
Cu21 Cu52 Cu4 110.63(8)
Se8 Cu52 Cu13 57.96(6)
Se19 Cu52 Cu13 163.34(11)
Cu49 Cu52 Cu13 104.57(11)
Cu43 Cu52 Cu13 119.66(9)
Cu27 Cu52 Cu13 124.21(9)
Cu1 Cu52 Cu13 53.86(6)
Cu7 Cu52 Cu13 65.92(6)
Cu21 Cu52 Cu13 132.26(9)
Cu4 Cu52 Cu13 109.26(9)
Se8 Cu52 Se18 91.02(8)
Se19 Cu52 Se18 111.62(9)
Cu49 Cu52 Se18 52.65(8)
Cu43 Cu52 Se18 164.19(10)
Cu27 Cu52 Se18 133.86(9)
Cu1 Cu52 Se18 50.09(6)
Cu7 Cu52 Se18 104.16(8)
Cu21 Cu52 Se18 115.36(10)
Cu4 Cu52 Se18 75.52(7)
Cu13 Cu52 Se18 52.72(6)
C7 P1 C1 103.0(8)
C7 P1 C13 104.9(9)
C1 P1 C13 103.0(8)
C7 P1 Cu23 117.2(6)
C1 P1 Cu23 116.8(5)
C13 P1 Cu23 110.4(6)
C25 P2 C19 105.9(7)
C25 P2 C31 103.5(7)
C19 P2 C31 101.4(7)
C25 P2 Cu19 109.4(5)
C19 P2 Cu19 114.9(5)
C31 P2 Cu19 120.3(5)
C49 P3 C43 104.3(7)
C49 P3 C37 106.5(7)
C43 P3 C37 102.0(7)
C49 P3 Cu2 117.1(5)
C43 P3 Cu2 124.1(5)
C37 P3 Cu2 100.5(5)
C61 P4 C55 104.1(7)
C61 P4 C67 103.1(7)
C55 P4 C67 104.0(7)
C61 P4 Cu31 114.4(5)
C55 P4 Cu31 115.7(5)
C67 P4 Cu31 114.1(5)
C73 P5 C79 101.5(8)
C73 P5 C85 104.9(8)
C79 P5 C85 103.8(7)
C73 P5 Cu17 114.1(6)
C79 P5 Cu17 112.9(6)
C85 P5 Cu17 117.8(5)
C97 P6 C103 104.1(7)
C97 P6 C91 103.0(7)
C103 P6 C91 103.8(8)
C97 P6 Cu45 117.4(6)
C103 P6 Cu45 109.2(6)
C91 P6 Cu45 117.7(5)
C121 P7 C109 106.3(7)
C121 P7 C115 102.9(7)
C109 P7 C115 103.9(7)
C121 P7 Cu5 102.5(5)
C109 P7 Cu5 114.8(5)
C115 P7 Cu5 124.6(5)
C139 P8 C127 105.1(7)
C139 P8 C133 104.6(7)
C127 P8 C133 102.3(6)
C139 P8 Cu27 113.0(6)
C127 P8 Cu27 116.7(5)
C133 P8 Cu27 113.7(5)
C145 P9 C157 103.0(8)
C145 P9 C151 105.7(8)
C157 P9 C151 104.1(7)
C145 P9 Cu37 107.9(5)
C157 P9 Cu37 119.8(6)
C151 P9 Cu37 115.0(5)
C163 P10 C175 103.0(7)
C163 P10 C169 104.3(7)
C175 P10 C169 105.6(7)
C163 P10 Cu34 120.6(5)
C175 P10 Cu34 107.5(5)
C169 P10 Cu34 114.4(5)
C193 P11 C187 104.9(7)
C193 P11 C181 101.2(7)
C187 P11 C181 103.5(7)
C193 P11 Cu16 112.1(6)
C187 P11 Cu16 115.5(5)
C181 P11 Cu16 118.0(5)
C205 P12 C211 106.8(7)
C205 P12 C199 104.5(7)
C211 P12 C199 104.8(7)
C205 P12 Cu32 109.8(5)
C211 P12 Cu32 116.4(5)
C199 P12 Cu32 113.6(5)
C229 P13 C223 103.5(7)
C229 P13 C217 103.3(7)
C223 P13 C217 103.5(7)
C229 P13 Cu9 115.1(5)
C223 P13 Cu9 117.7(5)
C217 P13 Cu9 112.0(5)
C235 P14 C247 102.0(7)
C235 P14 C241 103.0(7)
C247 P14 C241 104.7(7)
C235 P14 Cu6 111.7(5)
C247 P14 Cu6 118.9(5)
C241 P14 Cu6 114.7(5)
C265 P15 C253 105.4(7)
C265 P15 C259 106.2(8)
C253 P15 C259 102.4(7)
C265 P15 Cu22 114.7(6)
C253 P15 Cu22 119.9(5)
C259 P15 Cu22 106.8(5)
C283 P16 C271 105.0(7)
C283 P16 C277 106.2(7)
C271 P16 C277 100.7(6)
C283 P16 Cu14 111.9(5)
C271 P16 Cu14 118.1(5)
C277 P16 Cu14 113.5(5)
C2 C1 C6 118.5(15)
C2 C1 P1 117.3(12)
C6 C1 P1 124.2(12)
C1 C2 C3 123.4(17)
C4 C3 C2 116.9(20)
C3 C4 C5 121.1(22)
C6 C5 C4 120.8(20)
C5 C6 C1 119.0(18)
C12 C7 C8 118.6(18)
C12 C7 P1 122.4(16)
C8 C7 P1 118.2(15)
C9 C8 C7 120.5(20)
C10 C9 C8 120.4(23)
C9 C10 C11 120.2(29)
C12 C11 C10 118.9(31)
C11 C12 C7 120.6(24)
C18 C13 C14 120.5(20)
C18 C13 P1 125.1(16)
C14 C13 P1 114.4(16)
C15 C14 C13 116.6(24)
C16 C15 C14 120.4(28)
C17 C16 C15 127.8(38)
C16 C17 C18 119.9(36)
C13 C18 C17 114.0(24)
C20 C19 C24 119.1(15)
C20 C19 P2 119.7(12)
C24 C19 P2 121.2(12)
C21 C20 C19 120.3(16)
C22 C21 C20 121.1(17)
C21 C22 C23 117.7(17)
C24 C23 C22 122.2(18)
C23 C24 C19 119.3(16)
C26 C25 C30 118.7(15)
C26 C25 P2 123.4(13)
C30 C25 P2 117.6(12)
C25 C26 C27 118.4(18)
C28 C27 C26 122.2(20)
C29 C28 C27 119.0(20)
C28 C29 C30 121.2(22)
C29 C30 C25 120.4(19)
C32 C31 C36 119.8(15)
C32 C31 P2 123.2(12)
C36 C31 P2 117.0(13)
C33 C32 C31 121.6(16)
C32 C33 C34 118.4(20)
C35 C34 C33 120.4(19)
C34 C35 C36 121.0(17)
C31 C36 C35 118.7(18)
C42 C37 C38 119.4(14)
C42 C37 P3 116.2(11)
C38 C37 P3 123.6(12)
C37 C38 C39 118.2(16)
C40 C39 C38 121.2(16)
C41 C40 C39 119.0(18)
C40 C41 C42 121.7(19)
C41 C42 C37 120.4(16)
C44 C43 C48 119.9(16)
C44 C43 P3 117.5(12)
C48 C43 P3 122.5(12)
C43 C44 C45 120.1(16)
C46 C45 C44 117.9(17)
C47 C46 C45 122.4(20)
C46 C47 C48 119.5(18)
C43 C48 C47 120.2(16)
C50 C49 C54 116.9(16)
C50 C49 P3 120.6(12)
C54 C49 P3 122.5(13)
C51 C50 C49 122.6(17)
C50 C51 C52 120.1(19)
C53 C52 C51 119.6(23)
C52 C53 C54 121.8(25)
C53 C54 C49 119.0(21)
C56 C55 C60 120.6(16)
C56 C55 P4 118.0(12)
C60 C55 P4 121.4(14)
C55 C56 C57 120.1(18)
C58 C57 C56 118.7(22)
C59 C58 C57 123.1(23)
C58 C59 C60 119.7(22)
C59 C60 C55 117.5(20)
C66 C61 C62 119.3(16)
C66 C61 P4 123.3(14)
C62 C61 P4 117.4(11)
C63 C62 C61 120.5(16)
C64 C63 C62 121.1(22)
C63 C64 C65 119.9(24)
C66 C65 C64 119.2(24)
C61 C66 C65 119.9(23)
C72 C67 C68 118.4(17)
C72 C67 P4 118.9(14)
C68 C67 P4 122.7(12)
C67 C68 C69 120.0(16)
C70 C69 C68 120.6(19)
C71 C70 C69 119.7(22)
C70 C71 C72 118.5(25)
C67 C72 C71 122.4(22)
C78 C73 C74 118.8(19)
C78 C73 P5 119.0(15)
C74 C73 P5 122.1(15)
C75 C74 C73 122.5(21)
C76 C75 C74 117.3(23)
C77 C76 C75 123.1(29)
C76 C77 C78 118.7(29)
C73 C78 C77 119.5(22)
C84 C79 C80 119.9(18)
C84 C79 P5 122.5(16)
C80 C79 P5 117.5(13)
C79 C80 C81 120.9(18)
C82 C81 C80 121.3(20)
C83 C82 C81 120.5(23)
C82 C83 C84 119.6(27)
C79 C84 C83 117.4(23)
C86 C85 C90 119.5(18)
C86 C85 P5 117.9(13)
C90 C85 P5 122.6(15)
C85 C86 C87 122.9(18)
C88 C87 C86 118.8(19)
C87 C88 C89 119.6(24)
C88 C89 C90 118.7(32)
C85 C90 C89 117.7(26)
C96 C91 C92 117.3(17)
C96 C91 P6 124.6(14)
C92 C91 P6 117.9(13)
C93 C92 C91 120.6(19)
C94 C93 C92 120.8(22)
C95 C94 C93 118.1(24)
C96 C95 C94 123.0(27)
C95 C96 C91 120.1(22)
C98 C97 C102 117.9(17)
C98 C97 P6 125.4(14)
C102 C97 P6 116.7(14)
C97 C98 C99 123.1(21)
C100 C99 C98 120.6(26)
C99 C100 C101 120.2(23)
C100 C101 C102 116.9(20)
C97 C102 C101 121.1(20)
C104 C103 C108 120.0(17)
C104 C103 P6 118.6(13)
C108 C103 P6 121.4(14)
C103 C104 C105 119.9(18)
C106 C105 C104 121.8(23)
C105 C106 C107 119.2(26)
C106 C107 C108 121.2(24)
C103 C108 C107 117.8(21)
C110 C109 C114 118.7(17)
C110 C109 P7 119.1(12)
C114 C109 P7 122.1(14)
C109 C110 C111 121.6(15)
C112 C111 C110 120.3(18)
C111 C112 C113 119.8(23)
C112 C113 C114 120.8(24)
C109 C114 C113 118.6(20)
C120 C115 C116 119.4(15)
C120 C115 P7 122.2(13)
C116 C115 P7 118.4(13)
C115 C116 C117 119.7(17)
C118 C117 C116 119.4(22)
C119 C118 C117 122.2(23)
C118 C119 C120 120.5(21)
C115 C120 C119 118.4(17)
C122 C121 C126 117.9(15)
C122 C121 P7 124.2(13)
C126 C121 P7 117.6(12)
C121 C122 C123 121.8(19)
C122 C123 C124 117.3(20)
C125 C124 C123 124.0(21)
C126 C125 C124 113.0(21)
C125 C126 C121 126.1(17)
C132 C127 C128 116.0(14)
C132 C127 P8 122.4(12)
C128 C127 P8 121.6(11)
C129 C128 C127 120.8(16)
C128 C129 C130 120.8(18)
C131 C130 C129 118.9(17)
C132 C131 C130 119.7(16)
C127 C132 C131 123.8(15)
C134 C133 C138 120.8(14)
C134 C133 P8 115.5(12)
C138 C133 P8 123.3(12)
C133 C134 C135 118.3(15)
C136 C135 C134 120.8(18)
C135 C136 C137 118.6(19)
C138 C137 C136 122.8(19)
C137 C138 C133 118.5(16)
C144 C139 C140 116.0(15)
C144 C139 P8 125.6(13)
C140 C139 P8 118.4(12)
C141 C140 C139 121.8(16)
C140 C141 C142 121.5(18)
C141 C142 C143 118.8(19)
C144 C143 C142 119.8(19)
C143 C144 C139 122.0(18)
C150 C145 C146 119.0(19)
C150 C145 P9 123.6(15)
C146 C145 P9 117.3(14)
C145 C146 C147 121.5(21)
C148 C147 C146 118.2(27)
C147 C148 C149 122.6(32)
C148 C149 C150 118.8(30)
C145 C150 C149 119.3(24)
C152 C151 C156 121.9(16)
C152 C151 P9 117.5(12)
C156 C151 P9 120.6(13)
C151 C152 C153 121.0(18)
C152 C153 C154 116.6(21)
C155 C154 C153 122.0(23)
C154 C155 C156 121.3(25)
C151 C156 C155 117.0(20)
C162 C157 C158 119.5(17)
C162 C157 P9 123.8(15)
C158 C157 P9 116.7(13)
C159 C158 C157 119.4(19)
C158 C159 C160 118.3(24)
C161 C160 C159 122.8(27)
C160 C161 C162 119.9(26)
C157 C162 C161 119.8(22)
C168 C163 C164 116.5(18)
C168 C163 P10 124.8(14)
C164 C163 P10 117.8(12)
C163 C164 C165 120.7(16)
C166 C165 C164 120.9(18)
C165 C166 C167 119.5(24)
C166 C167 C168 117.4(23)
C163 C168 C167 124.9(21)
C170 C169 C174 119.7(15)
C170 C169 P10 117.3(11)
C174 C169 P10 122.9(12)
C169 C170 C171 120.9(16)
C172 C171 C170 118.0(19)
C173 C172 C171 120.3(20)
C174 C173 C172 120.2(19)
C173 C174 C169 120.9(17)
C176 C175 C180 119.6(16)
C176 C175 P10 118.7(13)
C180 C175 P10 121.1(14)
C175 C176 C177 122.0(18)
C178 C177 C176 117.1(23)
C177 C178 C179 124.3(25)
C178 C179 C180 120.5(24)
C179 C180 C175 116.4(21)
C186 C181 C182 121.7(15)
C186 C181 P11 122.7(12)
C182 C181 P11 115.6(11)
C181 C182 C183 118.2(15)
C184 C183 C182 117.0(18)
C185 C184 C183 123.9(21)
C184 C185 C186 118.2(21)
C181 C186 C185 120.8(18)
C188 C187 C192 117.3(15)
C188 C187 P11 124.6(13)
C192 C187 P11 118.0(12)
C187 C188 C189 121.4(19)
C190 C189 C188 118.7(23)
C191 C190 C189 121.9(21)
C190 C191 C192 118.8(18)
C187 C192 C191 121.0(17)
C194 C193 C198 115.6(17)
C194 C193 P11 125.0(14)
C198 C193 P11 119.2(13)
C195 C194 C193 120.1(21)
C196 C195 C194 121.9(27)
C197 C196 C195 121.0(28)
C196 C197 C198 118.0(22)
C197 C198 C193 123.1(18)
C204 C199 C200 119.3(15)
C204 C199 P12 118.6(11)
C200 C199 P12 122.1(12)
C199 C200 C201 120.0(16)
C200 C201 C202 120.2(17)
C203 C202 C201 117.7(18)
C202 C203 C204 123.2(20)
C199 C204 C203 119.6(16)
C206 C205 C210 117.3(15)
C206 C205 P12 117.8(12)
C210 C205 P12 124.9(11)
C205 C206 C207 122.0(17)
C208 C207 C206 120.1(17)
C207 C208 C209 120.9(18)
C208 C209 C210 120.2(19)
C209 C210 C205 119.4(16)
C216 C211 C212 117.5(14)
C216 C211 P12 121.6(13)
C212 C211 P12 120.3(11)
C213 C212 C211 120.6(15)
C212 C213 C214 121.1(19)
C215 C214 C213 120.1(20)
C214 C215 C216 120.0(20)
C211 C216 C215 120.4(19)
C222 C217 C218 119.3(15)
C222 C217 P13 123.2(13)
C218 C217 P13 117.3(12)
C217 C218 C219 118.9(17)
C220 C219 C218 119.6(20)
C221 C220 C219 122.7(21)
C220 C221 C222 119.6(19)
C217 C222 C221 119.8(17)
C228 C223 C224 120.4(17)
C228 C223 P13 118.1(12)
C224 C223 P13 121.5(14)
C223 C224 C225 118.6(20)
C226 C225 C224 119.9(21)
C225 C226 C227 124.7(23)
C226 C227 C228 116.2(20)
C223 C228 C227 120.0(16)
C234 C229 C230 118.4(16)
C234 C229 P13 123.8(13)
C230 C229 P13 117.7(12)
C231 C230 C229 118.2(18)
C232 C231 C230 121.4(20)
C233 C232 C231 121.2(22)
C232 C233 C234 118.2(23)
C229 C234 C233 122.3(20)
C240 C235 C236 117.0(16)
C240 C235 P14 126.1(14)
C236 C235 P14 116.9(12)
C237 C236 C235 122.0(16)
C236 C237 C238 120.2(18)
C239 C238 C237 118.3(22)
C238 C239 C240 121.1(24)
C235 C240 C239 121.4(22)
C246 C241 C242 117.9(16)
C246 C241 P14 124.8(13)
C242 C241 P14 117.2(11)
C243 C242 C241 119.7(16)
C244 C243 C242 121.7(18)
C245 C244 C243 118.5(20)
C244 C245 C246 121.9(20)
C241 C246 C245 120.2(18)
C252 C247 C248 117.7(14)
C252 C247 P14 119.4(11)
C248 C247 P14 122.9(12)
C249 C248 C247 120.4(17)
C250 C249 C248 121.4(18)
C249 C250 C251 119.9(20)
C250 C251 C252 119.3(19)
C247 C252 C251 121.1(15)
C258 C253 C254 117.0(15)
C258 C253 P15 119.8(13)
C254 C253 P15 123.2(12)
C255 C254 C253 119.7(17)
C254 C255 C256 121.0(19)
C257 C256 C255 119.4(20)
C256 C257 C258 120.7(19)
C257 C258 C253 122.1(18)
C264 C259 C260 120.5(16)
C264 C259 P15 116.6(12)
C260 C259 P15 122.5(13)
C261 C260 C259 118.2(20)
C262 C261 C260 121.4(25)
C263 C262 C261 118.4(24)
C262 C263 C264 122.8(22)
C263 C264 C259 118.5(19)
C266 C265 C270 116.0(18)
C266 C265 P15 120.6(14)
C270 C265 P15 123.4(16)
C265 C266 C267 121.4(17)
C268 C267 C266 121.7(21)
C267 C268 C269 119.1(27)
C270 C269 C268 120.1(33)
C269 C270 C265 121.5(26)
C276 C271 C272 118.1(13)
C276 C271 P16 120.1(11)
C272 C271 P16 121.8(12)
C273 C272 C271 120.7(16)
C272 C273 C274 120.9(15)
C273 C274 C275 118.9(16)
C276 C275 C274 120.7(18)
C275 C276 C271 120.7(15)
C278 C277 C282 118.6(14)
C278 C277 P16 118.3(12)
C282 C277 P16 122.7(12)
C277 C278 C279 121.5(17)
C280 C279 C278 120.3(19)
C279 C280 C281 120.6(18)
C280 C281 C282 119.0(19)
C281 C282 C277 120.0(16)
C288 C283 C284 117.4(15)
C288 C283 P16 116.3(13)
C284 C283 P16 126.2(12)
C285 C284 C283 121.3(15)
C286 C285 C284 120.5(17)
C285 C286 C287 119.3(18)
C286 C287 C288 120.5(18)
C283 C288 C287 120.8(18)
C288 O1 C291 111.2(16)
O1 C288 C289 107.7(18)
C288 C289 C290 102.8(19)
C291 C290 C289 99.6(21)
O1 C291 C290 105.6(19)
C292 O2 C293 107.5(27)
O2 C292 C293 106.0(35)
C292 C293 C294 103.6(36)
C293 C294 C293 96.5(38)
O2 C293 C294 110.4(34)
C297 O3 C294 122.0(59)
O3 C294 C295 95.6(55)
C296 C295 C294 104.1(60)
C295 C296 C297 112.9(63)
O3 C297 C296 97.8(58)

loop_
_geom_bond_atom_site_label_1
_geom_bond_atom_site_label_2
_geom_bond_distance
Se1 Cu25 2.415(2)
Se1 Cu44 2.442(2)
Se1 Cu26 2.527(2)
Se1 Cu51 2.528(3)
Se1 Cu8 2.600(2)
Se1 Cu13 2.657(2)
Se1 Cu40 2.844(3)
Se2 Cu13 2.448(2)
Se2 Cu7 2.489(2)
Se2 Cu3 2.490(2)
Se2 Cu39 2.492(2)
Se2 Cu25 2.773(2)
Se2 Cu11 2.859(2)
Se2 Cu1 2.890(2)
Se3 Cu12 2.378(2)
Se3 Cu5 2.383(2)
Se3 Cu40 2.423(2)
Se3 Cu39 2.437(2)
Se3 Cu6 2.622(2)
Se4 Cu1 2.387(2)
Se4 Cu4 2.442(2)
Se4 Cu22 2.471(2)
Se4 Cu7 2.478(2)
Se4 Cu27 2.516(2)
Se5 Cu14 2.428(2)
Se5 Cu48 2.442(3)
Se5 Cu24 2.479(2)
Se5 Cu46 2.494(2)
Se5 Cu19 2.580(2)
Se5 Cu31 2.680(2)
Se6 Cu26 2.380(2)
Se6 Cu10 2.443(2)
Se6 Cu29 2.444(2)
Se6 Cu16 2.499(2)
Se6 Cu17 2.770(2)
Se6 Cu50 2.797(2)
Se6 Cu33 2.910(2)
Se7 Cu42 2.395(2)
Se7 Cu24 2.440(2)
Se7 Cu35 2.446(2)
Se7 Cu20 2.523(2)
Se7 Cu31 2.578(2)
Se8 Cu52 2.369(2)
Se8 Cu11 2.409(2)
Se8 Cu44 2.557(2)
Se8 Cu51 2.583(3)
Se8 Cu20 2.592(2)
Se8 Cu13 2.599(2)
Se9 Cu12 2.353(2)
Se9 Cu33 2.378(2)
Se9 Cu9 2.469(2)
Se9 Cu29 2.519(2)
Se9 Cu8 2.734(2)
Se10 Cu41 2.392(3)
Se10 Cu49 2.477(2)
Se10 Cu30 2.476(2)
Se10 Cu38 2.493(2)
Se10 Cu18 2.674(2)
Se10 Cu32 2.674(2)
Se11 Cu38 2.381(2)
Se11 Cu42 2.391(2)
Se11 Cu21 2.451(2)
Se11 Cu32 2.488(3)
Se11 Cu23 2.530(2)
Se12 Cu9 2.411(2)
Se12 Cu40 2.423(3)
Se12 Cu19 2.457(2)
Se12 Cu8 2.475(2)
Se12 Cu46 2.545(2)
Se13 Cu44 2.389(2)
Se13 Cu35 2.423(2)
Se13 Cu46 2.463(2)
Se13 Cu6 2.514(2)
Se13 Cu31 2.673(2)
Se13 Cu47 2.902(3)
Se14 Cu22 2.383(2)
Se14 Cu28 2.384(2)
Se14 Cu50 2.411(2)
Se14 Cu3 2.420(2)
Se14 Cu16 2.671(2)
Se15 Cu18 2.399(2)
Se15 Cu37 2.399(2)
Se15 Cu34 2.448(2)
Se15 Cu50 2.475(2)
Se15 Cu10 2.613(2)
Se16 Cu36 2.354(2)
Se16 Cu47 2.388(3)
Se16 Cu45 2.420(2)
Se16 Cu35 2.519(3)
Se16 Cu20 2.838(2)
Se17 Cu15 2.399(2)
Se17 Cu10 2.401(2)
Se17 Cu30 2.434(2)
Se17 Cu34 2.529(2)
Se17 Cu17 2.539(2)
Se18 Cu1 2.387(2)
Se18 Cu49 2.428(3)
Se18 Cu18 2.449(2)
Se18 Cu26 2.471(2)
Se18 Cu13 2.597(2)
Se18 Cu51 2.648(3)
Se18 Cu52 2.940(3)
Se19 Cu52 2.393(2)
Se19 Cu49 2.470(3)
Se19 Cu21 2.471(2)
Se19 Cu27 2.536(2)
Se19 Cu4 2.557(3)
Se19 Cu32 2.692(2)
Se20 Cu51 2.372(2)
Se20 Cu38 2.417(2)
Se20 Cu14 2.454(2)
Se20 Cu15 2.492(2)
Se20 Cu24 2.596(2)
Se20 Cu30 2.625(2)
Se20 Cu48 2.812(2)
Se20 Cu42 2.820(3)
Se21 Cu48 2.407(2)
Se21 Cu15 2.423(2)
Se21 Cu29 2.434(2)
Se21 Cu8 2.547(2)
Se21 Cu17 2.608(2)
Se22 Cu43 2.362(2)
Se22 Cu45 2.419(2)
Se22 Cu23 2.444(2)
Se22 Cu20 2.479(2)
Se22 Cu21 2.520(2)
Se23 Cu36 2.383(2)
Se23 Cu2 2.387(2)
Se23 Cu43 2.395(2)
Se23 Cu7 2.449(2)
Se23 Cu27 2.640(2)
Se24 Cu47 2.337(2)
Se24 Cu11 2.405(2)
Se24 Cu39 2.469(2)
Se24 Cu2 2.483(2)
Se24 Cu6 2.547(2)
Se25 Cu33 2.338(2)
Se25 Cu25 2.407(2)
Se25 Cu3 2.487(2)
Se25 Cu5 2.504(2)
Se25 Cu16 2.520(2)
Se26 Cu41 2.187(3)
Se26 Cu28 2.357(2)
Se26 Cu4 2.396(2)
Se26 Cu37 2.413(2)
Cu1 Cu22 2.515(2)
Cu1 Cu13 2.534(2)
Cu1 Cu3 2.612(2)
Cu1 Cu4 2.633(2)
Cu1 Cu52 2.668(3)
Cu1 Cu7 2.706(2)
Cu1 Cu28 2.709(2)
Cu2 P3 2.267(4)
Cu2 Cu11 2.510(2)
Cu2 Cu7 2.697(2)
Cu2 Cu36 2.731(3)
Cu3 Cu25 2.627(3)
Cu3 Cu16 2.679(2)
Cu3 Cu22 2.706(2)
Cu4 Cu49 2.704(3)
Cu4 Cu28 2.719(3)
Cu4 Cu27 2.876(3)
Cu4 Cu52 2.898(3)
Cu4 Cu41 2.906(3)
Cu5 P7 2.246(4)
Cu5 Cu25 2.505(2)
Cu5 Cu39 2.670(2)
Cu5 Cu12 2.674(3)
Cu6 P14 2.287(4)
Cu6 Cu39 2.640(3)
Cu6 Cu40 2.699(3)
Cu6 Cu47 2.715(3)
Cu6 Cu44 2.906(2)
Cu7 Cu11 2.618(3)
Cu7 Cu27 2.671(2)
Cu7 Cu52 2.774(3)
Cu8 Cu29 2.535(3)
Cu8 Cu9 2.566(2)
Cu8 Cu19 2.601(3)
Cu8 Cu48 2.794(3)
Cu8 Cu40 2.838(3)
Cu8 Cu12 2.970(3)
Cu8 Cu46 3.056(3)
Cu9 P13 2.239(4)
Cu9 Cu12 2.630(3)
Cu10 Cu50 2.513(3)
Cu10 Cu17 2.624(3)
Cu10 Cu34 2.645(2)
Cu10 Cu18 2.784(3)
Cu10 Cu30 2.803(3)
Cu10 Cu26 2.848(2)
Cu10 Cu15 3.057(3)
Cu11 Cu13 2.502(2)
Cu11 Cu47 2.548(3)
Cu11 Cu39 2.644(2)
Cu11 Cu36 2.707(3)
Cu11 Cu44 2.711(3)
Cu12 Cu40 2.598(3)
Cu12 Cu33 2.605(3)
Cu12 Cu25 2.746(2)
Cu13 Cu25 2.511(2)
Cu13 Cu51 2.726(3)
Cu13 Cu44 2.828(3)
Cu13 Cu52 2.907(3)
Cu13 Cu26 3.006(3)
Cu14 P16 2.227(4)
Cu14 Cu24 2.698(3)
Cu14 Cu48 2.793(3)
Cu15 Cu48 2.460(3)
Cu15 Cu17 2.558(3)
Cu15 Cu30 2.637(3)
Cu16 P11 2.283(4)
Cu16 Cu50 2.661(2)
Cu16 Cu33 2.717(3)
Cu16 Cu26 2.936(3)
Cu17 P5 2.246(4)
Cu17 Cu29 2.603(2)
Cu18 Cu41 2.426(3)
Cu18 Cu34 2.582(3)
Cu18 Cu37 2.635(3)
Cu18 Cu50 2.640(3)
Cu18 Cu49 2.732(3)
Cu18 Cu30 2.737(3)
Cu18 Cu28 2.833(3)
Cu19 P2 2.232(4)
Cu19 Cu48 2.519(3)
Cu19 Cu46 2.699(3)
Cu20 Cu35 2.521(2)
Cu20 Cu45 2.550(3)
Cu20 Cu23 2.592(2)
Cu20 Cu43 2.823(3)
Cu20 Cu42 2.882(3)
Cu20 Cu36 2.991(3)
Cu20 Cu21 3.013(3)
Cu21 Cu43 2.616(3)
Cu21 Cu32 2.621(2)
Cu21 Cu23 2.664(3)
Cu21 Cu42 2.782(3)
Cu21 Cu52 2.808(3)
Cu22 P15 2.246(4)
Cu22 Cu28 2.691(2)
Cu23 P1 2.226(4)
Cu23 Cu42 2.569(3)
Cu24 Cu42 2.486(2)
Cu24 Cu31 2.519(2)
Cu24 Cu48 2.698(3)
Cu24 Cu51 2.708(3)
Cu24 Cu46 2.878(2)
Cu25 Cu39 2.585(2)
Cu25 Cu33 2.591(3)
Cu25 Cu26 2.680(2)
Cu26 Cu29 2.714(3)
Cu26 Cu50 2.767(3)
Cu26 Cu33 2.915(3)
Cu27 P8 2.255(4)
Cu27 Cu52 2.637(3)
Cu27 Cu43 2.703(3)
Cu28 Cu37 2.670(2)
Cu28 Cu50 2.676(3)
Cu29 Cu33 2.548(3)
Cu30 Cu38 2.533(3)
Cu30 Cu34 2.549(3)
Cu31 P4 2.233(4)
Cu31 Cu35 2.614(3)
Cu31 Cu46 2.647(3)
Cu32 P12 2.215(4)
Cu32 Cu49 2.510(3)
Cu32 Cu38 2.514(3)
Cu34 P10 2.230(4)
Cu35 Cu47 2.497(3)
Cu35 Cu44 2.834(3)
Cu36 Cu43 2.593(3)
Cu36 Cu47 2.618(3)
Cu36 Cu45 2.670(3)
Cu37 P9 2.284(4)
Cu37 Cu41 2.779(3)
Cu38 Cu49 2.622(3)
Cu38 Cu42 2.664(3)
Cu40 Cu46 2.588(2)
Cu40 Cu44 2.806(3)
Cu41 Cu49 2.512(3)
Cu43 Cu52 2.630(3)
Cu44 Cu46 2.747(3)
Cu44 Cu51 2.908(3)
Cu44 Cu47 3.059(3)
Cu45 P6 2.242(4)
Cu46 Cu48 2.669(2)
Cu48 Cu51 2.999(3)
Cu49 Cu52 2.439(3)
P1 C7 1.81(2)
P1 C1 1.83(2)
P1 C13 1.83(2)
P2 C25 1.81(2)
P2 C19 1.82(2)
P2 C31 1.83(2)
P3 C49 1.80(2)
P3 C43 1.81(2)
P3 C37 1.813(14)
P4 C61 1.819(15)
P4 C55 1.82(2)
P4 C67 1.85(2)
P5 C73 1.80(2)
P5 C79 1.84(2)
P5 C85 1.85(2)
P6 C97 1.82(2)
P6 C103 1.84(2)
P6 C91 1.86(2)
P7 C121 1.825(15)
P7 C109 1.83(2)
P7 C115 1.842(15)
P8 C139 1.79(2)
P8 C127 1.831(14)
P8 C133 1.849(14)
P9 C145 1.80(2)
P9 C157 1.82(2)
P9 C151 1.84(2)
P10 C163 1.81(2)
P10 C175 1.83(2)
P10 C169 1.83(2)
P11 C193 1.79(2)
P11 C187 1.820(14)
P11 C181 1.865(15)
P12 C205 1.810(15)
P12 C211 1.82(2)
P12 C199 1.825(15)
P13 C229 1.81(2)
P13 C223 1.81(2)
P13 C217 1.819(15)
P14 C235 1.80(2)
P14 C247 1.81(2)
P14 C241 1.82(2)
P15 C265 1.82(2)
P15 C253 1.82(2)
P15 C259 1.84(2)
P16 C283 1.79(2)
P16 C271 1.804(14)
P16 C277 1.806(15)
C1 C2 1.38(2)
C1 C6 1.41(2)
C2 C3 1.40(3)
C3 C4 1.37(3)
C4 C5 1.41(3)
C5 C6 1.37(3)
C7 C12 1.42(3)
C7 C8 1.43(3)
C8 C9 1.41(3)
C9 C10 1.35(4)
C10 C11 1.47(4)
C11 C12 1.38(3)
C13 C18 1.33(3)
C13 C14 1.45(3)
C14 C15 1.41(4)
C15 C16 1.29(4)
C16 C17 1.15(4)
C17 C18 1.58(4)
C19 C20 1.40(2)
C19 C24 1.41(2)
C20 C21 1.40(2)
C21 C22 1.39(3)
C22 C23 1.40(3)
C23 C24 1.39(2)
C25 C26 1.39(2)
C25 C30 1.41(2)
C26 C27 1.42(3)
C27 C28 1.38(3)
C28 C29 1.35(3)
C29 C30 1.40(3)
C31 C32 1.39(2)
C31 C36 1.40(2)
C32 C33 1.39(2)
C33 C34 1.40(3)
C34 C35 1.39(3)
C35 C36 1.40(2)
C37 C42 1.38(2)
C37 C38 1.39(2)
C38 C39 1.42(2)
C39 C40 1.37(3)
C40 C41 1.36(2)
C41 C42 1.37(2)
C43 C44 1.40(2)
C43 C48 1.41(2)
C44 C45 1.44(3)
C45 C46 1.41(3)
C46 C47 1.37(3)
C47 C48 1.42(3)
C49 C50 1.41(2)
C49 C54 1.43(3)
C50 C51 1.34(3)
C51 C52 1.38(3)
C52 C53 1.37(3)
C53 C54 1.38(3)
C55 C56 1.34(2)
C55 C60 1.43(3)
C56 C57 1.43(3)
C57 C58 1.35(3)
C58 C59 1.34(3)
C59 C60 1.43(3)
C61 C66 1.38(2)
C61 C62 1.41(2)
C62 C63 1.37(3)
C63 C64 1.34(3)
C64 C65 1.43(4)
C65 C66 1.39(3)
C67 C72 1.35(2)
C67 C68 1.37(2)
C68 C69 1.40(3)
C69 C70 1.37(3)
C70 C71 1.36(3)
C71 C72 1.41(4)
C73 C78 1.35(3)
C73 C74 1.40(3)
C74 C75 1.39(3)
C75 C76 1.37(4)
C76 C77 1.34(4)
C77 C78 1.47(3)
C79 C84 1.35(3)
C79 C80 1.38(2)
C80 C81 1.39(3)
C81 C82 1.35(3)
C82 C83 1.33(3)
C83 C84 1.51(4)
C85 C86 1.36(2)
C85 C90 1.36(3)
C86 C87 1.40(3)
C87 C88 1.34(3)
C88 C89 1.40(4)
C89 C90 1.44(4)
C91 C96 1.37(3)
C91 C92 1.37(2)
C92 C93 1.34(3)
C93 C94 1.35(3)
C94 C95 1.33(3)
C95 C96 1.31(3)
C97 C98 1.37(3)
C97 C102 1.40(2)
C98 C99 1.38(3)
C99 C100 1.37(3)
C100 C101 1.43(3)
C101 C102 1.46(3)
C103 C104 1.38(2)
C103 C108 1.40(3)
C104 C105 1.39(3)
C105 C106 1.35(3)
C106 C107 1.38(3)
C107 C108 1.42(3)
C109 C110 1.36(2)
C109 C114 1.40(3)
C110 C111 1.40(2)
C111 C112 1.35(3)
C112 C113 1.36(3)
C113 C114 1.43(3)
C115 C120 1.38(2)
C115 C116 1.39(2)
C116 C117 1.40(3)
C117 C118 1.36(3)
C118 C119 1.31(3)
C119 C120 1.43(3)
C121 C122 1.36(2)
C121 C126 1.38(2)
C122 C123 1.38(3)
C123 C124 1.41(3)
C124 C125 1.41(3)
C125 C126 1.38(3)
C127 C132 1.35(2)
C127 C128 1.46(2)
C128 C129 1.34(2)
C129 C130 1.40(2)
C130 C131 1.39(2)
C131 C132 1.36(2)
C133 C134 1.38(2)
C133 C138 1.39(2)
C134 C135 1.43(2)
C135 C136 1.36(3)
C136 C137 1.38(3)
C137 C138 1.37(2)
C139 C144 1.40(2)
C139 C140 1.44(2)
C140 C141 1.35(2)
C141 C142 1.38(3)
C142 C143 1.41(3)
C143 C144 1.39(3)
C145 C150 1.38(3)
C145 C146 1.41(2)
C146 C147 1.42(3)
C147 C148 1.33(4)
C148 C149 1.40(4)
C149 C150 1.43(4)
C151 C152 1.40(2)
C151 C156 1.40(3)
C152 C153 1.40(3)
C153 C154 1.45(3)
C154 C155 1.34(3)
C155 C156 1.45(3)
C157 C162 1.38(3)
C157 C158 1.42(3)
C158 C159 1.40(3)
C159 C160 1.44(3)
C160 C161 1.28(4)
C161 C162 1.45(3)
C163 C168 1.37(3)
C163 C164 1.38(2)
C164 C165 1.41(3)
C165 C166 1.38(3)
C166 C167 1.39(3)
C167 C168 1.40(3)
C169 C170 1.37(2)
C169 C174 1.40(2)
C170 C171 1.43(3)
C171 C172 1.41(3)
C172 C173 1.39(3)
C173 C174 1.37(2)
C175 C176 1.38(2)
C175 C180 1.41(3)
C176 C177 1.40(3)
C177 C178 1.31(3)
C178 C179 1.36(3)
C179 C180 1.41(3)
C181 C186 1.35(2)
C181 C182 1.39(2)
C182 C183 1.43(2)
C183 C184 1.38(3)
C184 C185 1.35(3)
C185 C186 1.38(3)
C187 C188 1.38(3)
C187 C192 1.39(2)
C188 C189 1.40(3)
C189 C190 1.36(3)
C190 C191 1.35(3)
C191 C192 1.40(2)
C193 C194 1.41(3)
C193 C198 1.43(2)
C194 C195 1.38(4)
C195 C196 1.38(3)
C196 C197 1.36(3)
C197 C198 1.40(3)
C199 C204 1.36(2)
C199 C200 1.40(2)
C200 C201 1.40(2)
C201 C202 1.40(3)
C202 C203 1.35(3)
C203 C204 1.40(3)
C205 C206 1.38(2)
C205 C210 1.41(2)
C206 C207 1.39(2)
C207 C208 1.35(2)
C208 C209 1.36(3)
C209 C210 1.41(3)
C211 C216 1.39(2)
C211 C212 1.40(2)
C212 C213 1.36(3)
C213 C214 1.37(3)
C214 C215 1.35(3)
C215 C216 1.41(3)
C217 C222 1.38(2)
C217 C218 1.43(2)
C218 C219 1.43(3)
C219 C220 1.40(3)
C220 C221 1.31(3)
C221 C222 1.48(3)
C223 C228 1.38(2)
C223 C224 1.40(3)
C224 C225 1.43(3)
C225 C226 1.30(3)
C226 C227 1.39(3)
C227 C228 1.45(3)
C229 C234 1.39(3)
C229 C230 1.43(2)
C230 C231 1.40(3)
C231 C232 1.39(3)
C232 C233 1.35(3)
C233 C234 1.42(3)
C235 C240 1.36(3)
C235 C236 1.41(2)
C236 C237 1.39(2)
C237 C238 1.39(3)
C238 C239 1.37(3)
C239 C240 1.42(3)
C241 C246 1.39(2)
C241 C242 1.41(2)
C242 C243 1.40(3)
C243 C244 1.38(3)
C244 C245 1.35(3)
C245 C246 1.41(3)
C247 C252 1.39(2)
C247 C248 1.41(2)
C248 C249 1.39(3)
C249 C250 1.35(3)
C250 C251 1.39(3)
C251 C252 1.41(3)
C253 C258 1.40(2)
C253 C254 1.41(2)
C254 C255 1.37(3)
C255 C256 1.40(3)
C256 C257 1.34(3)
C257 C258 1.36(3)
C259 C264 1.40(2)
C259 C260 1.40(3)
C260 C261 1.39(3)
C261 C262 1.39(3)
C262 C263 1.36(3)
C263 C264 1.37(3)
C265 C266 1.38(2)
C265 C270 1.39(3)
C266 C267 1.41(2)
C267 C268 1.28(3)
C268 C269 1.40(4)
C269 C270 1.37(4)
C271 C276 1.41(2)
C271 C272 1.42(2)
C272 C273 1.39(2)
C273 C274 1.39(2)
C274 C275 1.41(2)
C275 C276 1.38(2)
C277 C278 1.38(2)
C277 C282 1.44(2)
C278 C279 1.39(2)
C279 C280 1.39(3)
C280 C281 1.41(3)
C281 C282 1.41(3)
C283 C288 1.41(2)
C283 C284 1.41(2)
C284 C285 1.40(2)
C285 C286 1.38(2)
C286 C287 1.40(3)
C287 C288 1.40(3)
O1 C288 1.39(2)
O1 C291 1.42(3)
C288 C289 1.50(3)
C289 C290 1.56(3)
C290 C291 1.54(3)
O2 C292 1.39(4)
O2 C293 1.46(4)
C292 C293 1.49(5)
C293 C294 1.58(6)
C294 C293 1.51(6)
O3 C297 1.31(7)
O3 C294 1.39(9)
C294 C295 1.67(9)
C295 C296 1.34(9)
C296 C297 1.51(10)
